data_1575070
loop_
_publ_author_name
'Williams, James R.'
'Ward, Michael D.'

_publ_section_title
;
 An investigation into catalysed xanthene-based dye oxidation by a family
 of coordination cages.
;
_journal_issue 29
_journal_name_full Nanoscale
_journal_page_first 17285
_journal_page_last 17293
_journal_paper_doi 10.1039/d5nr02293b
_journal_volume 17
_journal_year 2025
_chemical_formula_moiety 'C336 H264 N72 Ni8, 1.5(C27 H29 N2 O7 S2), 7.82(B F4), 30[CH4O], 3[BF4]'
_chemical_formula_sum 'C406.5 H427.5 B10.82 F43.28 N75 Ni8 O40.5 S3'
_chemical_formula_weight 8516.85
_space_group_crystal_system triclinic
_space_group_IT_number 2
_space_group_name_Hall '-P 1'
_space_group_name_H-M_alt 'P -1'
_atom_sites_solution_hydrogens geom
_audit_creation_date 2025-02-20
_audit_creation_method
;
Olex2 1.5
(compiled 2024.02.16 svn.r378c4104 for OlexSys, GUI svn.r6928)
;
_audit_update_record
;
2025-05-29 deposited with the CCDC.	2025-07-07 downloaded from the CCDC.
;
_cell_angle_alpha 78.5620(10)
_cell_angle_beta 72.3190(10)
_cell_angle_gamma 88.9640(10)
_cell_formula_units_Z 1
_cell_length_a 21.4417(2)
_cell_length_b 22.1353(2)
_cell_length_c 24.3064(3)
_cell_measurement_reflns_used 146457
_cell_measurement_temperature 100.00(10)
_cell_measurement_theta_max 78.7490
_cell_measurement_theta_min 2.5290
_cell_volume 10762.1(2)
_computing_cell_refinement 'CrysAlisPro 1.171.43.90 (Rigaku OD, 2023)'
_computing_data_collection 'CrysAlisPro system (CCD 43.124a 64-bit (release 23-05-2024))'
_computing_data_reduction 'CrysAlisPro 1.171.43.90 (Rigaku OD, 2023)'
_computing_molecular_graphics 'Olex2 1.5 (Dolomanov et al., 2009)'
_computing_publication_material 'Olex2 1.5 (Dolomanov et al., 2009)'
_computing_structure_refinement 'SHELXL 2019/3 (Sheldrick, 2015)'
_computing_structure_solution 'SHELXT  (Sheldrick, 2015)'
_diffrn_ambient_temperature 100.15
_diffrn_detector_area_resol_mean 10.0000
_diffrn_detector_type 'HyPix-Arc 100'
_diffrn_measured_fraction_theta_full 0.998
_diffrn_measured_fraction_theta_max 0.954
_diffrn_measurement_details
;
List of Runs (angles in degrees, time in seconds):

  # Type    Start    End  Width  t~exp~   \w     \q     \k     \f   Frames
#--------------------------------------------------------------------------
  1  \w    -56.00 -28.00   0.50    0.30    --   18.00 154.00  48.48   56
  2  \w     15.00  42.00   0.50    0.30    --   50.00  91.00 140.53   54
  3  \w     15.00  41.00   0.50    0.30    --   50.00  92.00  -8.78   52
  4  \w     17.00  43.00   0.50    0.30    --   50.00  88.00  81.83   52
  5  \w     16.00  43.00   0.50    0.30    --   50.00  90.00  31.03   54
  6  \w     16.00  43.00   0.50    0.30    --   50.00  90.00 -86.73   54
  7  \w     15.00  42.00   0.50    0.30    --   50.00  91.00-166.56   54
  8  \w     47.00 120.00   0.50    0.30    --   49.46-149.00 -53.00  146
  9  \w     37.00 112.00   0.50    0.30    --  109.47-125.00  60.00  150
 10  \w     37.00 112.00   0.50    0.30    --  109.47-125.00  60.00  150
 11  \w     37.00 112.00   0.50    0.30    --  109.47-125.00 120.00  150
 12  \w     37.00 112.00   0.50    0.30    --  109.47-125.00   0.00  150
 13  \w     37.00 112.00   0.50    0.30    --  109.47-125.00 120.00  150
 14  \w     33.00 103.00   0.50    0.30    --   49.46-123.00 109.00  140
 15  \w     33.00 110.00   0.50    0.30    --   99.24-123.00 109.00  154
 16  \w     37.00 110.00   0.50    0.30    --  109.47-123.00 109.00  146
 17  \w     47.00 128.00   0.50    0.30    --   99.24-149.00 -53.00  162
 18  \w     47.00 129.00   0.50    0.30    --  109.47-149.00 -53.00  164
 19  \w     41.00 105.00   0.50    0.30    --  109.47 -94.00-180.00  128
 20  \w     34.00 111.00   0.50    0.30    --   99.24-125.00-180.00  154
 21  \w     31.00 106.00   0.50    0.30    --   99.24 -94.00 -90.00  150
 22  \w     41.00 105.00   0.50    0.30    --  109.47 -94.00 -30.00  128
 23  \w     21.00  51.00   0.50    0.30    --   99.24 -45.00  90.00   60
 24  \w     31.00 106.00   0.50    0.30    --   99.24 -77.00 120.00  150
 25  \w     35.00  71.00   0.50    0.30    --  109.47 -61.00 120.00   72
 26  \w     21.00  51.00   0.50    0.30    --   99.24 -45.00 120.00   60
 27  \w     35.00  71.00   0.50    0.30    --  109.47 -61.00   0.00   72
 28  \w     25.00  71.00   0.50    0.30    --   99.24 -61.00 -30.00   92
 29  \w     25.00  71.00   0.50    0.30    --   99.24 -61.00 -90.00   92
 30  \w     35.00  71.00   0.50    0.30    --  109.47 -61.00-180.00   72
 31  \w     93.00 178.00   0.50    0.30    --  109.47  45.00-180.00  170
 32  \w     44.00 139.00   0.50    0.30    --   70.00  76.00 -73.56  190
 33  \w     28.00 123.00   0.50    0.30    --   54.00  76.00-135.96  190
 34  \w     93.00 178.00   0.50    0.30    --  109.47  45.00-180.00  170
 35  \w     43.00 139.00   0.50    0.30    --   70.00  77.00  67.20  192
 36  \w     83.00 177.00   0.50    0.30    --   99.24  45.00   0.00  188
 37  \w     93.00 178.00   0.50    0.30    --  109.47  45.00  60.00  170
 38  \w     73.00 168.00   0.50    0.30    --   99.24  77.00  90.00  190
 39  \w     73.00 168.00   0.50    0.30    --   99.24  77.00  90.00  190
 40  \w     79.00 166.00   0.50    0.30    --   99.24 149.00  -6.00  174
 41  \w     79.00 167.00   0.50    0.30    --  109.47 149.00  -6.00  176
 42  \w     95.00 178.00   0.50    0.30    --  109.47 125.00-120.00  166
 43  \w     96.00 171.00   0.50    0.30    --   99.24 123.00-169.00  150
 44  \w     96.00 178.00   0.50    0.30    --  109.47 123.00-169.00  164
 45  \w    -27.00  30.00   0.50    0.30    --  -48.96  19.00-150.00  114
 46  \w    -27.00  30.00   0.50    0.30    --  -48.96  19.00 -90.00  114
 47  \w    -27.00  30.00   0.50    0.30    --  -48.96  19.00 -30.00  114
 48  \w    -84.00 -11.00   0.50    0.30    --  -48.96 123.00-169.00  146
 49  \w    -85.00 -11.00   0.50    0.30    --  -82.51 123.00-169.00  148
 50  \w   -103.00 -25.00   0.50    0.30    --  -48.96 149.00  -6.00  156
 51  \w   -103.00 -25.00   0.50    0.30    --  -82.51 149.00  -6.00  156
 52  \w    -35.00  -3.00   0.50    0.30    --  -82.51  30.00  60.00   64
 53  \w    -35.00  -3.00   0.50    0.30    --  -82.51  30.00  30.00   64
 54  \w    -35.00  -3.00   0.50    0.30    --  -82.51  30.00 -30.00   64
 55  \w    -35.00  -3.00   0.50    0.30    --  -82.51  30.00 -60.00   64
 56  \w    -35.00  -3.00   0.50    0.30    --  -82.51  30.00-120.00   64
 57  \w   -119.00 -57.00   0.50    0.30    --  -48.96-149.00 -53.00  124
 58  \w   -150.00 -57.00   0.50    0.30    --  -82.51-149.00 -53.00  186
 59  \w   -155.00 -75.00   0.50    0.30    --  -82.51-123.00 109.00  160
 60  \w   -121.00 -75.00   0.50    0.30    --  -48.96-123.00 109.00   92
 61  \w   -163.00 -69.00   0.50    0.30    --  -90.25 -65.00 178.86  188
 62  \w   -154.00 -59.00   0.50    0.30    --  -86.00 -77.00 -12.49  190
 63  \w   -146.00 -51.00   0.50    0.30    --  -78.00 -77.00-145.39  190
 64  \w   -159.00 -63.00   0.50    0.30    --  -90.25 -77.00-149.49  192
 65  \w   -159.00 -63.00   0.50    0.30    --  -90.25 -77.00 -77.09  192
 66  \w   -155.00 -60.00   0.50    0.30    --  -86.00 -76.00  25.54  190
 67  \w   -159.00 -63.00   0.50    0.30    --  -90.25 -77.00  58.55  192
 68  \w   -151.00 -56.00   0.50    0.30    --  -82.51 -77.00  90.00  190
 69  \w   -151.00 -56.00   0.50    0.30    --  -82.51 -77.00 150.00  190
 70  \w   -159.00 -64.00   0.50    0.30    --  -90.25 -75.00 138.51  190
 71  \w   -151.00 -56.00   0.50    0.30    --  -82.51 -77.00 120.00  190
 72  \w   -144.00 -49.00   0.50    0.30    --  -74.00 -73.00  17.71  190
 73  \w   -148.00 -53.00   0.50    0.30    --  -78.00 -73.00 -45.86  190
 74  \w   -141.00 -46.00   0.50    0.30    --  -70.00 -71.00-134.34  190
 75  \w   -159.00 -64.00   0.50    0.30    --  -90.25 -75.00-110.79  190
 76  \w   -156.00 -61.00   0.50    0.30    --  -86.00 -74.00 -50.42  190
 77  \w   -141.00 -46.00   0.50    0.30    --  -70.00 -72.00 -12.57  190
 78  \w   -141.00 -46.00   0.50    0.30    --  -70.00 -71.00  75.82  190
 79  \w   -141.00 -46.00   0.50    0.30    --  -70.00 -72.00 156.35  190
;
_diffrn_measurement_device 'four-circle diffractometer'
_diffrn_measurement_device_type 'XtaLAB Synergy, Dualflex, HyPix-Arc 100'
_diffrn_measurement_method '\w scans'
_diffrn_radiation_type CuK\a
_diffrn_radiation_wavelength 1.54184
_diffrn_reflns_av_R_equivalents 0.0788
_diffrn_reflns_av_unetI/netI 0.0369
_diffrn_reflns_Laue_measured_fraction_full 0.998
_diffrn_reflns_Laue_measured_fraction_max 0.954
_diffrn_reflns_limit_h_max 27
_diffrn_reflns_limit_h_min -27
_diffrn_reflns_limit_k_max 27
_diffrn_reflns_limit_k_min -28
_diffrn_reflns_limit_l_max 30
_diffrn_reflns_limit_l_min -30
_diffrn_reflns_number 436765
_diffrn_reflns_point_group_measured_fraction_full 0.998
_diffrn_reflns_point_group_measured_fraction_max 0.954
_diffrn_reflns_theta_full 67.684
_diffrn_reflns_theta_max 79.195
_diffrn_reflns_theta_min 2.429
_exptl_absorpt_coefficient_mu 1.274
_exptl_absorpt_correction_T_max 1.00000
_exptl_absorpt_correction_T_min 0.66293
_exptl_absorpt_correction_type multi-scan
_exptl_absorpt_process_details
;
CrysAlisPro 1.171.43.90 (Rigaku Oxford Diffraction, 2023)
Empirical absorption correction using spherical harmonics,
implemented in SCALE3 ABSPACK scaling algorithm.
;
_exptl_crystal_colour 'clear dark violet'
_exptl_crystal_colour_lustre clear
_exptl_crystal_colour_modifier dark
_exptl_crystal_colour_primary violet
_exptl_crystal_density_diffrn 1.314
_exptl_crystal_description block
_exptl_crystal_F_000 4431
_exptl_crystal_recrystallization_method
'Crystals were prepared solvothermally in a teflon lined pressure reactor. Ligand A and Ni(BF4)2.6H20 were combined in a 3:2 ratio in a saturated solution of  sulforhodamine b in methanol and heated to 120 C for 3 hours with gradual cooling of 0.1 deg/min to room temperature, which yielded a mixture of trapazoidal and bar shaped crystals. The bar shaped crystals were used.'
_exptl_crystal_size_max 0.5
_exptl_crystal_size_mid 0.1
_exptl_crystal_size_min 0.1
_refine_diff_density_max 1.700
_refine_diff_density_min -0.905
_refine_diff_density_rms 0.084
_refine_ls_extinction_method none
_refine_ls_goodness_of_fit_ref 1.163
_refine_ls_hydrogen_treatment constr
_refine_ls_matrix_type full
_refine_ls_number_parameters 2495
_refine_ls_number_reflns 44489
_refine_ls_number_restraints 551
_refine_ls_restrained_S_all 1.176
_refine_ls_R_factor_all 0.1268
_refine_ls_R_factor_gt 0.0949
_refine_ls_shift/su_max 0.002
_refine_ls_shift/su_mean 0.000
_refine_ls_structure_factor_coef Fsqd
_refine_ls_weighting_details 'w=1/[\s^2^(Fo^2^)+(0.2000P)^2^] where P=(Fo^2^+2Fc^2^)/3'
_refine_ls_weighting_scheme calc
_refine_ls_wR_factor_gt 0.2980
_refine_ls_wR_factor_ref 0.3252
_reflns_Friedel_coverage 0.000
_reflns_number_gt 27300
_reflns_number_total 44489
_reflns_threshold_expression 'I > 2\s(I)'
_cod_data_source_file d5nr02293b2.cif
_cod_data_source_block ni_srb_co_3
_cod_depositor_comments 'Adding full bibliography for 1575067--1575070.cif.'
_cod_original_formula_sum 'C406.50 H427.50 B10.82 F43.28 N75 Ni8 O40.50 S3'
_cod_database_code 1575070
_shelx_shelxl_version_number 2019/3
_shelx_space_group_comment
;
The symmetry employed for this shelxl refinement is uniquely defined
by the following loop, which should always be used as a source of
symmetry information in preference to the above space-group names.
They are only intended as comments.
;
_shelx_estimated_absorpt_t_max 0.883
_shelx_estimated_absorpt_t_min 0.568
_olex2_refinement_description
;
1. Fixed Uiso
 At 1.2 times of:
  All C(H) groups, All C(H,H) groups, All C(H,H,H,H) groups
 At 1.5 times of:
  All C(H,H,H) groups
2. Restrained distances
 B11X-F15X = B11X-F13X = B11X-F14X = B11X-F12X
 1.42 with sigma of 0.02
 N25G-C11G
 1.36 with sigma of 0.02
 N30G-C17G
 1.36 with sigma of 0.02
 N25G-C26G
 1.45 with sigma of 0.02
 C26G-C27G
 1.5 with sigma of 0.02
 N25G-C28G
 1.45 with sigma of 0.01
 C28G-C29G
 1.5 with sigma of 0.01
 N30G-C33G
 1.45 with sigma of 0.01
 C31G-N30G
 1.45 with sigma of 0.01
 C31G-C32G
 1.5 with sigma of 0.01
 C33G-C34G
 1.5 with sigma of 0.01
 B21X-F24X = B21X-F23X = B21X-F25X = B21X-F22X
 1.42 with sigma of 0.02
 B51X-F54X = B51X-F52X = B51X-F53X = B51X-F55X
 1.42 with sigma of 0.02
 B31X-F33X = B31X-F35X = B31X-F32X = B31X-F34X
 1.42 with sigma of 0.02
 B41X-F45X = B41X-F44X = B41X-F43X = B41X-F42X
 1.42 with sigma of 0.02
 B11X-F15X \\sim B11X-F13X \\sim B11X-F14X \\sim B11X-F12X
 with sigma of 0.02
 F15X-F13X \\sim F13X-F14X \\sim F14X-F12X \\sim F12X-F15X \\sim F13X-F12X
\\sim F15X-F14X
 with sigma of 0.04
 B21X-F24X \\sim B21X-F23X \\sim B21X-F25X \\sim B21X-F22X
 with sigma of 0.02
 F24X-F23X \\sim F23X-F25X \\sim F25X-F22X \\sim F22X-F24X \\sim F23X-F22X
\\sim F24X-F25X
 with sigma of 0.04
 B51X-F54X \\sim B51X-F52X \\sim B51X-F53X \\sim B51X-F55X
 with sigma of 0.02
 F54X-F52X \\sim F52X-F53X \\sim F53X-F55X \\sim F55X-F54X \\sim F52X-F55X
\\sim F54X-F53X
 with sigma of 0.04
 B31X-F33X \\sim B31X-F35X \\sim B31X-F32X \\sim B31X-F34X
 with sigma of 0.02
 F33X-F35X \\sim F35X-F32X \\sim F32X-F34X \\sim F34X-F33X \\sim F35X-F34X
\\sim F33X-F32X
 with sigma of 0.04
 B41X-F45X \\sim B41X-F44X \\sim B41X-F43X \\sim B41X-F42X
 with sigma of 0.02
 F45X-F44X \\sim F44X-F43X \\sim F43X-F42X \\sim F42X-F45X \\sim F44X-F42X
\\sim F45X-F43X
 with sigma of 0.04
 Ni03-N21A \\sim Ni03-N81A
 with sigma of 0.02
 Ni03-N11A \\sim Ni03-N71A
 with sigma of 0.02
 N22A-N21A \\sim N82A-N81A
 with sigma of 0.02
 N22A-C26A \\sim N82A-C26A
 with sigma of 0.02
 N22A-C23A \\sim N82A-C83A
 with sigma of 0.02
 N21A-C25A \\sim N81A-C85A
 with sigma of 0.02
 N11A-C16A \\sim N71A-C76A
 with sigma of 0.02
 N11A-C12A \\sim N71A-C72A
 with sigma of 0.02
 C25A-C12A \\sim C85A-C72A
 with sigma of 0.02
 C25A-C24A \\sim C85A-C84A
 with sigma of 0.02
 C16A-C15A \\sim C76A-C75A
 with sigma of 0.02
 C12A-C13A \\sim C72A-C73A
 with sigma of 0.02
 C24A-C23A \\sim C84A-C83A
 with sigma of 0.02
 C13A-C14A \\sim C73A-C74A
 with sigma of 0.02
 C15A-C14A \\sim C75A-C74A
 with sigma of 0.02
 Ni03-N22A \\sim Ni03-N82A
 with sigma of 0.04
 Ni03-C25A \\sim Ni03-C85A
 with sigma of 0.04
 Ni03-C16A \\sim Ni03-C76A
 with sigma of 0.04
 Ni03-C12A \\sim Ni03-C72A
 with sigma of 0.04
 N22A-C25A \\sim N82A-C85A
 with sigma of 0.04
 N22A-C24A \\sim N82A-C84A
 with sigma of 0.04
 N21A-C26A \\sim N81A-C26A
 with sigma of 0.04
 N21A-C12A \\sim N81A-C72A
 with sigma of 0.04
 N21A-C24A \\sim N81A-C84A
 with sigma of 0.04
 N21A-C23A \\sim N81A-C83A
 with sigma of 0.04
 C26A-C23A \\sim C26A-C83A
 with sigma of 0.04
 N11A-C25A \\sim N71A-C85A
 with sigma of 0.04
 N11A-C13A \\sim N71A-C73A
 with sigma of 0.04
 N11A-C15A \\sim N71A-C75A
 with sigma of 0.04
 C25A-C23A \\sim C85A-C83A
 with sigma of 0.04
 C25A-C13A \\sim C85A-C73A
 with sigma of 0.04
 C16A-C12A \\sim C76A-C72A
 with sigma of 0.04
 C16A-C14A \\sim C76A-C74A
 with sigma of 0.04
 C12A-C24A \\sim C72A-C84A
 with sigma of 0.04
 C12A-C14A \\sim C72A-C74A
 with sigma of 0.04
 C13A-C15A \\sim C73A-C75A
 with sigma of 0.04
 C34G-N30G \\sim N30G-C32G
 with sigma of 0.02
 C31G-C34G \\sim C33G-C32G
 with sigma of 0.02
3. Uiso/Uaniso restraints and constraints
B11X \\sim F12X \\sim F13X \\sim F14X \\sim F15X: within 2A with sigma of 0.04
and sigma for terminal atoms of 0.08 within 2A
N25G \\sim C26G \\sim C27G \\sim C28G \\sim C29G: within 2A with sigma of 0.04
and sigma for terminal atoms of 0.08 within 2A
B21X \\sim F22X \\sim F23X \\sim F24X \\sim F25X: within 2A with sigma of 0.04
and sigma for terminal atoms of 0.08 within 2A
B51X \\sim F52X \\sim F53X \\sim F54X \\sim F55X: within 2A with sigma of 0.04
and sigma for terminal atoms of 0.08 within 2A
B31X \\sim F32X \\sim F33X \\sim F34X \\sim F35X: within 2A with sigma of 0.04
and sigma for terminal atoms of 0.08 within 2A
B41X \\sim F42X \\sim F43X \\sim F44X \\sim F45X: within 2A with sigma of 0.04
and sigma for terminal atoms of 0.08 within 2A
N30G \\sim C31G \\sim C32G \\sim C33G \\sim C34G: within 2A with sigma of 0.04
and sigma for terminal atoms of 0.08 within 2A
Uanis(C27G) \\sim Ueq, Uanis(C26G) \\sim Ueq, Uanis(N25G) \\sim Ueq,
Uanis(C28G) \\sim Ueq, Uanis(C29G) \\sim Ueq: with sigma of 0.1 and sigma for
terminal atoms of 0.2
Uanis(C32G) \\sim Ueq, Uanis(C31G) \\sim Ueq, Uanis(N30G) \\sim Ueq,
Uanis(C33G) \\sim Ueq, Uanis(C34G) \\sim Ueq: with sigma of 0.1 and sigma for
terminal atoms of 0.2
Uanis(C75A) = Uanis(C74A) = Uanis(C73A)
Uanis(C32G) = Uanis(C31G) = Uanis(N30G) = Uanis(C33G) = Uanis(C34G)
Uanis(N82A) = Uanis(C83A) = Uanis(C84A)
4. Rigid body (RIGU) restrains
 B11X, F12X, F13X, F14X, F15X
 with sigma for 1-2 distances of 0.004 and sigma for 1-3 distances of 0.004
 B21X, F22X, F23X, F24X, F25X
 with sigma for 1-2 distances of 0.004 and sigma for 1-3 distances of 0.004
 B51X, F52X, F53X, F54X, F55X
 with sigma for 1-2 distances of 0.004 and sigma for 1-3 distances of 0.004
 B31X, F32X, F33X, F34X, F35X
 with sigma for 1-2 distances of 0.004 and sigma for 1-3 distances of 0.004
 B41X, F42X, F43X, F44X, F45X
 with sigma for 1-2 distances of 0.004 and sigma for 1-3 distances of 0.004
5. Others
 Fixed Sof: C11G(0.75) C12G(0.75) H12G(0.75) C13G(0.75) O14G(0.75) C15G(0.75)
 C16G(0.75) H16G(0.75) C17G(0.75) C18G(0.75) H18G(0.75) C19G(0.75) H19G(0.75)
 C20G(0.75) C21G(0.75) C22G(0.75) C23G(0.75) H23G(0.75) C24G(0.75) H24G(0.75)
 N25G(0.75) C26G(0.75) H26O(0.75) H26P(0.75) C27G(0.75) H27A(0.75) H27B(0.75)
 H27C(0.75) C28G(0.75) H28A(0.75) H28B(0.75) C29G(0.75) H29A(0.75) H29B(0.75)
 H29C(0.75) N30G(0.75) C31G(0.75) H31A(0.75) H31B(0.75) C32G(0.75) H32A(0.75)
 H32B(0.75) H32C(0.75) C33G(0.75) H33G(0.75) H33H(0.75) C34G(0.75) H34G(0.75)
 H34H(0.75) H34I(0.75) C35G(0.75) C36G(0.75) C37G(0.75) H37G(0.75) C38G(0.75)
 C39G(0.75) H39G(0.75) C40G(0.75) H40G(0.75) S41G(0.75) O42G(0.75) O43G(0.75)
 O44G(0.75) S45G(0.75) O46G(0.75) O47G(0.75) O48G(0.75) N11A(0.7) C12A(0.7)
 C13A(0.7) H13A(0.7) C14A(0.7) H14A(0.7) C15A(0.7) H15A(0.7) C16A(0.7)
 H16A(0.7) N21A(0.7) N22A(0.7) C23A(0.7) H23A(0.7) C24A(0.7) H24A(0.7)
 C25A(0.7) H26A(0.7) H26B(0.7) H26C(0.3) H26D(0.3) N71A(0.3) C72A(0.3)
 C73A(0.3) H73A(0.3) C74A(0.3) H74A(0.3) C75A(0.3) H75A(0.3) C76A(0.3)
 H76A(0.3) N81A(0.3) N82A(0.3) C83A(0.3) H83A(0.3) C84A(0.3) H84A(0.3)
 C85A(0.3) B11X(0.85) F12X(0.85) F13X(0.85) F14X(0.85) F15X(0.85) B21X(0.7)
 F22X(0.7) F23X(0.7) F24X(0.7) F25X(0.7) B31X(0.9) F32X(0.9) F33X(0.9)
 F34X(0.9) F35X(0.9) B41X(0.66) F42X(0.66) F43X(0.66) F44X(0.66) F45X(0.66)
 B51X(0.8) F52X(0.8) F53X(0.8) F54X(0.8) F55X(0.8)
6.a Secondary CH2 refined with riding coordinates:
 C26G(H26O,H26P), C28G(H28A,H28B), C31G(H31A,H31B), C33G(H33G,H33H), C26A(H26A,
 H26B), C26A(H26C,H26D), C46A(H46A,H46B), C26B(H26E,H26F), C46B(H46C,H46D),
 C26C(H26G,H26H), C46C(H46E,H46F), C26D(H26I,H26J), C46D(H46G,H46H), C26E(H26K,
 H26L), C46E(H46I,H46J), C26F(H26M,H26N), C46F(H46K,H46L)
6.b Aromatic/amide H refined with riding coordinates:
 C12G(H12G), C16G(H16G), C18G(H18G), C19G(H19G), C23G(H23G), C24G(H24G),
 C37G(H37G), C39G(H39G), C40G(H40G), C13A(H13A), C14A(H14A), C15A(H15A),
 C16A(H16A), C23A(H23A), C24A(H24A), C33A(H33A), C34A(H34A), C35A(H35A),
 C36A(H36A), C43A(H43A), C44A(H44A), C52A(H52A), C53A(H53A), C54A(H54A),
 C62A(H62A), C63A(H63A), C64A(H64A), C73A(H73A), C74A(H74A), C75A(H75A),
 C76A(H76A), C83A(H83A), C84A(H84A), C13B(H13B), C14B(H14B), C15B(H15B),
 C16B(H16B), C23B(H23B), C24B(H24B), C33B(H33B), C34B(H34B), C35B(H35B),
 C36B(H36B), C43B(H43B), C44B(H44B), C52B(H52B), C53B(H53B), C54B(H54B),
 C62B(H62B), C63B(H63B), C64B(H64B), C13C(H13C), C14C(H14C), C15C(H15C),
 C16C(H16C), C23C(H23C), C24C(H24C), C33C(H33C), C34C(H34C), C35C(H35C),
 C36C(H36C), C43C(H43C), C44C(H44C), C52C(H52C), C53C(H53C), C54C(H54C),
 C62C(H62C), C63C(H63C), C64C(H64C), C13D(H13D), C14D(H14D), C15D(H15D),
 C16D(H16D), C23D(H23D), C24D(H24D), C33D(H33D), C34D(H34D), C35D(H35D),
 C36D(H36D), C43D(H43D), C44D(H44D), C52D(H52D), C53D(H53D), C54D(H54D),
 C62D(H62D), C63D(H63D), C64D(H64D), C13E(H13E), C14E(H14E), C15E(H15E),
 C16E(H16E), C23E(H23E), C24E(H24E), C33E(H33E), C34E(H34E), C35E(H35E),
 C36E(H36E), C43E(H43E), C44E(H44E), C52E(H52E), C53E(H53E), C54E(H54E),
 C62E(H62E), C63E(H63E), C64E(H64E), C13F(H13F), C14F(H14F), C15F(H15F),
 C16F(H16F), C23F(H23F), C24F(H24F), C33F(H33F), C34F(H34F), C35F(H35F),
 C36F(H36F), C43F(H43F), C44F(H44F), C52F(H52F), C53F(H53F), C54F(H54F),
 C62F(H62F), C63F(H63F), C64F(H64F)
6.c Idealised Me refined as rotating group:
 C27G(H27A,H27B,H27C), C29G(H29A,H29B,H29C), C32G(H32A,H32B,H32C), C34G(H34G,
 H34H,H34I)
;
_smtbx_masks_void_probe_radius 1.2
_smtbx_masks_void_truncation_radius 1.2
_olex2_submission_special_instructions 'No special instructions were received'
_oxdiff_exptl_absorpt_empirical_details
;
Empirical correction (ABSPACK) includes:
- Absorption correction using spherical harmonics
- Frame scaling
;

loop_
_space_group_symop_operation_xyz
'x, y, z'
'-x, -y, -z'

loop_
_atom_site_label
_atom_site_type_symbol
_atom_site_fract_x
_atom_site_fract_y
_atom_site_fract_z
_atom_site_U_iso_or_equiv
_atom_site_adp_type
_atom_site_occupancy
_atom_site_site_symmetry_order
_atom_site_calc_flag
_atom_site_refinement_flags_posn
_atom_site_refinement_flags_adp
_atom_site_refinement_flags_occupancy
_atom_site_disorder_assembly
_atom_site_disorder_group
Ni01 Ni 0.17941(3) 1.17761(3) 0.75473(3) 0.05992(18) Uani 1 1 d . . . . .
Ni02 Ni 0.28555(3) 0.66714(3) 0.86347(3) 0.05828(17) Uani 1 1 d . . . . .
Ni03 Ni 0.18332(4) 1.16689(3) 0.29367(3) 0.0715(2) Uani 1 1 d D . . . .
Ni04 Ni 0.28732(4) 0.66008(3) 0.40042(3) 0.0736(2) Uani 1 1 d . . . . .
C11G C 0.4385(4) 0.1363(3) 0.9364(3) 0.094(2) Uani 0.75 1 d D . P . .
C12G C 0.3735(4) 0.1544(3) 0.9504(3) 0.090(2) Uani 0.75 1 d . . P . .
H12G H 0.338583 0.125241 0.957392 0.108 Uiso 0.75 1 calc R U P . .
C13G C 0.3609(3) 0.2143(3) 0.9540(2) 0.0727(15) Uani 0.75 1 d . . P . .
O14G O 0.2956(2) 0.22974(17) 0.96652(18) 0.0767(10) Uani 0.75 1 d . . P . .
C15G C 0.2783(3) 0.2878(3) 0.9696(2) 0.0699(14) Uani 0.75 1 d . . P . .
C16G C 0.2122(3) 0.2978(3) 0.9840(3) 0.094(2) Uani 0.75 1 d . . P . .
H16G H 0.181462 0.264265 0.992232 0.113 Uiso 0.75 1 calc R U P . .
C17G C 0.1906(3) 0.3575(3) 0.9864(4) 0.096(2) Uani 0.75 1 d D . P . .
C18G C 0.2381(3) 0.4063(3) 0.9733(3) 0.0838(17) Uani 0.75 1 d . . P . .
H18G H 0.224346 0.447104 0.975072 0.101 Uiso 0.75 1 calc R U P . .
C19G C 0.3023(3) 0.3954(3) 0.9583(3) 0.0753(15) Uani 0.75 1 d . . P . .
H19G H 0.332894 0.429241 0.948891 0.090 Uiso 0.75 1 calc R U P . .
C20G C 0.3262(3) 0.3363(2) 0.9560(2) 0.0645(13) Uani 0.75 1 d . . P . .
C21G C 0.3921(3) 0.3228(2) 0.9413(2) 0.0652(13) Uani 0.75 1 d . . P . .
C22G C 0.4109(3) 0.2612(3) 0.9424(2) 0.0694(14) Uani 0.75 1 d . . P . .
C23G C 0.4747(3) 0.2418(3) 0.9317(2) 0.0735(15) Uani 0.75 1 d . . P . .
H23G H 0.509105 0.271001 0.926179 0.088 Uiso 0.75 1 calc R U P . .
C24G C 0.4896(3) 0.1806(3) 0.9290(3) 0.0825(17) Uani 0.75 1 d . . P . .
H24G H 0.533537 0.168369 0.922185 0.099 Uiso 0.75 1 calc R U P . .
N25G N 0.4529(4) 0.0780(3) 0.9288(4) 0.152(3) Uani 0.75 1 d D U P . .
C26G C 0.5225(4) 0.0587(4) 0.9201(4) 0.133(4) Uani 0.75 1 d D U P . .
H26O H 0.523128 0.013836 0.935171 0.160 Uiso 0.75 1 calc R U P . .
H26P H 0.543764 0.080819 0.941779 0.160 Uiso 0.75 1 calc R U P . .
C27G C 0.5589(5) 0.0748(5) 0.8542(5) 0.155(4) Uani 0.75 1 d D U P . .
H27A H 0.540897 0.048847 0.833778 0.232 Uiso 0.75 1 calc R U P . .
H27B H 0.605524 0.067424 0.847618 0.232 Uiso 0.75 1 calc R U P . .
H27C H 0.553506 0.118288 0.838838 0.232 Uiso 0.75 1 calc R U P . .
C28G C 0.4033(4) 0.0367(4) 0.9174(4) 0.129(3) Uani 0.75 1 d D U P . .
H28A H 0.372140 0.061587 0.900615 0.155 Uiso 0.75 1 calc R U P . .
H28B H 0.425590 0.009305 0.890556 0.155 Uiso 0.75 1 calc R U P . .
C29G C 0.3713(8) 0.0024(5) 0.9753(4) 0.216(8) Uani 0.75 1 d D U P . .
H29A H 0.403262 -0.021867 0.990550 0.324 Uiso 0.75 1 calc R U P . .
H29B H 0.336968 -0.025286 0.973767 0.324 Uiso 0.75 1 calc R U P . .
H29C H 0.351542 0.030920 1.001225 0.324 Uiso 0.75 1 calc R U P . .
N30G N 0.1254(4) 0.3717(3) 0.9977(6) 0.200(3) Uani 0.75 1 d D U P . .
C31G C 0.1033(5) 0.4355(4) 0.9885(7) 0.200(3) Uani 0.75 1 d D U P . .
H31A H 0.137257 0.457227 0.952649 0.240 Uiso 0.75 1 calc R U P . .
H31B H 0.109880 0.452033 1.021424 0.240 Uiso 0.75 1 calc R U P . .
C32G C 0.0407(5) 0.4621(4) 0.9820(7) 0.200(3) Uani 0.75 1 d D U P . .
H32A H 0.047414 0.482186 0.940838 0.299 Uiso 0.75 1 calc R U P . .
H32B H 0.027067 0.492449 1.007241 0.299 Uiso 0.75 1 calc R U P . .
H32C H 0.006717 0.428969 0.993837 0.299 Uiso 0.75 1 calc R U P . .
C33G C 0.0771(5) 0.3201(4) 1.0110(6) 0.200(3) Uani 0.75 1 d D U P . .
H33G H 0.036497 0.329451 1.040200 0.240 Uiso 0.75 1 calc R U P . .
H33H H 0.094362 0.282628 1.029994 0.240 Uiso 0.75 1 calc R U P . .
C34G C 0.0592(5) 0.3055(5) 0.9596(6) 0.200(3) Uani 0.75 1 d D U P . .
H34G H 0.055173 0.344000 0.933190 0.299 Uiso 0.75 1 calc R U P . .
H34H H 0.017328 0.281613 0.974144 0.299 Uiso 0.75 1 calc R U P . .
H34I H 0.093400 0.281366 0.938131 0.299 Uiso 0.75 1 calc R U P . .
C35G C 0.4452(3) 0.3732(2) 0.9240(2) 0.0634(12) Uani 0.75 1 d . . P . .
C36G C 0.4683(2) 0.4076(2) 0.8669(2) 0.0562(11) Uani 0.75 1 d . . P . .
C37G C 0.5196(2) 0.4509(2) 0.8515(2) 0.0547(11) Uani 0.75 1 d . . P . .
H37G H 0.534879 0.474026 0.812197 0.066 Uiso 0.75 1 calc R U P . .
C38G C 0.5492(3) 0.4609(2) 0.8926(2) 0.0584(11) Uani 0.75 1 d . . P . .
C39G C 0.5256(3) 0.4262(3) 0.9502(2) 0.0703(14) Uani 0.75 1 d . . P . .
H39G H 0.545409 0.432471 0.978814 0.084 Uiso 0.75 1 calc R U P . .
C40G C 0.4732(3) 0.3821(3) 0.9667(2) 0.0707(14) Uani 0.75 1 d . . P . .
H40G H 0.457391 0.359101 1.005975 0.085 Uiso 0.75 1 calc R U P . .
S41G S 0.43117(6) 0.39784(5) 0.81186(5) 0.0572(3) Uani 0.75 1 d . . P . .
O42G O 0.36939(19) 0.42612(19) 0.82779(18) 0.0767(10) Uani 0.75 1 d . . P . .
O43G O 0.42538(16) 0.33188(15) 0.81638(14) 0.0589(8) Uani 0.75 1 d . . P . .
O44G O 0.47702(19) 0.43036(16) 0.75580(15) 0.0676(9) Uani 0.75 1 d . . P . .
S45G S 0.61321(6) 0.51746(6) 0.87448(5) 0.0582(3) Uani 0.75 1 d . . P . .
O46G O 0.67207(16) 0.48398(17) 0.87700(16) 0.0664(9) Uani 0.75 1 d . . P . .
O47G O 0.59326(19) 0.55524(17) 0.91801(15) 0.0696(9) Uani 0.75 1 d . . P . .
O48G O 0.62146(18) 0.55182(17) 0.81467(13) 0.0658(9) Uani 0.75 1 d . . P . .
N11A N 0.0942(3) 1.2086(3) 0.2864(3) 0.0794(17) Uani 0.7 1 d D . P A 1
C12A C 0.0567(3) 1.1741(4) 0.2656(3) 0.088(2) Uani 0.7 1 d D . P A 1
C13A C -0.0066(4) 1.1891(5) 0.2640(3) 0.114(3) Uani 0.7 1 d D . P A 1
H13A H -0.032712 1.163594 0.251711 0.137 Uiso 0.7 1 calc R U P A 1
C14A C -0.0290(5) 1.2451(6) 0.2820(4) 0.133(4) Uani 0.7 1 d D . P A 1
H14A H -0.071041 1.258428 0.280789 0.160 Uiso 0.7 1 calc R U P A 1
C15A C 0.0099(4) 1.2805(4) 0.3013(4) 0.108(3) Uani 0.7 1 d D . P A 1
H15A H -0.004517 1.318124 0.313145 0.130 Uiso 0.7 1 calc R U P A 1
C16A C 0.0696(4) 1.2590(4) 0.3026(3) 0.089(2) Uani 0.7 1 d D . P A 1
H16A H 0.095661 1.282891 0.316475 0.107 Uiso 0.7 1 calc R U P A 1
N21A N 0.1419(3) 1.1010(3) 0.2597(3) 0.0757(17) Uani 0.7 1 d D . P A 1
N22A N 0.1595(3) 1.0481(3) 0.2374(3) 0.083(2) Uani 0.7 1 d D . P A 1
C23A C 0.1107(4) 1.0294(4) 0.2170(4) 0.104(3) Uani 0.7 1 d D . P A 1
H23A H 0.109546 0.993029 0.202025 0.125 Uiso 0.7 1 calc R U P A 1
C24A C 0.0632(4) 1.0743(4) 0.2225(4) 0.103(3) Uani 0.7 1 d D . P A 1
H24A H 0.024547 1.075194 0.211020 0.124 Uiso 0.7 1 calc R U P A 1
C25A C 0.0849(4) 1.1172(4) 0.2484(3) 0.086(2) Uani 0.7 1 d D . P A 1
C26A C 0.2151(3) 1.0126(2) 0.2467(2) 0.0895(14) Uani 1 1 d D . . . .
H26A H 0.250846 1.040848 0.245843 0.107 Uiso 0.7 1 calc R U P A 1
H26B H 0.232082 0.988986 0.215075 0.107 Uiso 0.7 1 calc R U P A 1
H26C H 0.255286 1.032964 0.247899 0.107 Uiso 0.3 1 calc R U P A 2
H26D H 0.230676 0.984602 0.218746 0.107 Uiso 0.3 1 calc R U P A 2
N31A N 0.3622(2) 0.61266(18) 0.42713(19) 0.0887(11) Uani 1 1 d . . . . .
C32A C 0.3949(3) 0.6447(2) 0.4522(2) 0.0868(14) Uani 1 1 d . . . . .
C33A C 0.4528(3) 0.6224(3) 0.4657(2) 0.1015(17) Uani 1 1 d . . . . .
H33A H 0.476554 0.646222 0.481770 0.122 Uiso 1 1 calc R U . . .
C34A C 0.4729(3) 0.5656(3) 0.4545(3) 0.1067(18) Uani 1 1 d . . . . .
H34A H 0.511048 0.549173 0.462891 0.128 Uiso 1 1 calc R U . . .
C35A C 0.4367(3) 0.5323(3) 0.4309(3) 0.1057(18) Uani 1 1 d . . . . .
H35A H 0.449297 0.492357 0.424320 0.127 Uiso 1 1 calc R U . . .
C36A C 0.3835(3) 0.5567(2) 0.4173(3) 0.0979(16) Uani 1 1 d . . . . .
H36A H 0.360281 0.533514 0.400221 0.117 Uiso 1 1 calc R U . . .
N41A N 0.3123(2) 0.71950(17) 0.45133(16) 0.0797(10) Uani 1 1 d . . . . .
N42A N 0.2947(2) 0.77101(18) 0.47200(17) 0.0876(11) Uani 1 1 d . . . . .
C43A C 0.3381(4) 0.7860(3) 0.4995(2) 0.106(2) Uani 1 1 d . . . . .
H43A H 0.336232 0.820768 0.517341 0.128 Uiso 1 1 calc R U . . .
C44A C 0.3844(3) 0.7423(2) 0.4969(2) 0.0981(17) Uani 1 1 d . . . . .
H44A H 0.420008 0.740073 0.512738 0.118 Uiso 1 1 calc R U . . .
C45A C 0.3676(3) 0.7019(2) 0.4659(2) 0.0856(14) Uani 1 1 d . . . . .
C46A C 0.2434(3) 0.8085(2) 0.4598(2) 0.0796(12) Uani 1 1 d . . . . .
H46A H 0.225879 0.831334 0.491935 0.096 Uiso 1 1 calc R U . . .
H46B H 0.207397 0.781217 0.459614 0.096 Uiso 1 1 calc R U . . .
C51A C 0.1921(2) 0.9698(2) 0.3051(2) 0.0772(12) Uani 1 1 d . . . . .
C52A C 0.1270(2) 0.9654(3) 0.3419(3) 0.104(2) Uani 1 1 d . . . . .
H52A H 0.095431 0.990708 0.329786 0.125 Uiso 1 1 calc R U . . .
C53A C 0.1080(2) 0.9238(3) 0.3966(3) 0.1001(18) Uani 1 1 d . . . . .
H53A H 0.063397 0.920326 0.420271 0.120 Uiso 1 1 calc R U . . .
C54A C 0.1514(2) 0.8893(2) 0.4158(2) 0.0846(14) Uani 1 1 d . . . . .
H54A H 0.137565 0.862178 0.453221 0.102 Uiso 1 1 calc R U . . .
C55A C 0.2180(2) 0.8922(2) 0.3813(2) 0.0715(11) Uani 1 1 d . . . . .
C56A C 0.2385(2) 0.93214(19) 0.32613(19) 0.0648(9) Uani 1 1 d . . . . .
C61A C 0.2651(2) 0.85421(19) 0.40158(19) 0.0682(10) Uani 1 1 d . . . . .
C62A C 0.3289(2) 0.86042(19) 0.3677(2) 0.0709(10) Uani 1 1 d . . . . .
H62A H 0.360610 0.836976 0.381616 0.085 Uiso 1 1 calc R U . . .
C63A C 0.3489(2) 0.90071(19) 0.3126(2) 0.0713(11) Uani 1 1 d . . . . .
H63A H 0.393907 0.904320 0.289979 0.086 Uiso 1 1 calc R U . . .
C64A C 0.3058(2) 0.9341(2) 0.2915(2) 0.0718(11) Uani 1 1 d . . . . .
H64A H 0.319894 0.959389 0.253170 0.086 Uiso 1 1 calc R U . . .
N71A N 0.1213(6) 1.2231(5) 0.2527(5) 0.060(3) Uani 0.3 1 d D . P A 2
C72A C 0.1022(7) 1.1988(5) 0.2135(6) 0.067(3) Uani 0.3 1 d D . P A 2
C73A C 0.0633(7) 1.2316(6) 0.1817(6) 0.076(2) Uani 0.3 1 d D . P A 2
H73A H 0.050541 1.214308 0.153712 0.091 Uiso 0.3 1 calc R U P A 2
C74A C 0.0436(7) 1.2898(6) 0.1917(6) 0.076(2) Uani 0.3 1 d D . P A 2
H74A H 0.019261 1.313631 0.169123 0.091 Uiso 0.3 1 calc R U P A 2
C75A C 0.0603(7) 1.3131(6) 0.2361(6) 0.076(2) Uani 0.3 1 d D . P A 2
H75A H 0.045086 1.351233 0.246169 0.091 Uiso 0.3 1 calc R U P A 2
C76A C 0.1001(6) 1.2772(5) 0.2638(6) 0.065(3) Uani 0.3 1 d D . P A 2
H76A H 0.112980 1.292614 0.292717 0.078 Uiso 0.3 1 calc R U P A 2
N81A N 0.1710(7) 1.1145(5) 0.2326(5) 0.066(4) Uani 0.3 1 d D . P A 2
N82A N 0.1872(14) 1.0599(8) 0.2154(11) 0.151(8) Uani 0.3 1 d D . P A 2
C83A C 0.1525(16) 1.0486(10) 0.1774(13) 0.151(8) Uani 0.3 1 d D . P A 2
H83A H 0.157909 1.015488 0.157052 0.181 Uiso 0.3 1 calc R U P A 2
C84A C 0.1082(15) 1.0959(9) 0.1757(13) 0.151(8) Uani 0.3 1 d D . P A 2
H84A H 0.074523 1.099527 0.157510 0.181 Uiso 0.3 1 calc R U P A 2
C85A C 0.1250(8) 1.1364(6) 0.2069(7) 0.072(4) Uani 0.3 1 d D . P A 2
N11B N 0.2460(3) 1.2166(2) 0.21391(16) 0.0963(14) Uani 1 1 d . . . . .
C12B C 0.2731(3) 1.2709(2) 0.2170(2) 0.0862(14) Uani 1 1 d . . . . .
C13B C 0.3151(3) 1.3080(3) 0.1668(2) 0.113(2) Uani 1 1 d . . . . .
H13B H 0.333665 1.345330 0.169913 0.136 Uiso 1 1 calc R U . . .
C14B C 0.3297(5) 1.2918(4) 0.1141(3) 0.150(4) Uani 1 1 d . . . . .
H14B H 0.357374 1.317918 0.079732 0.180 Uiso 1 1 calc R U . . .
C15B C 0.3045(5) 1.2380(5) 0.1107(3) 0.164(4) Uani 1 1 d . . . . .
H15B H 0.315142 1.225291 0.074001 0.196 Uiso 1 1 calc R U . . .
C16B C 0.2621(5) 1.2004(4) 0.1617(2) 0.143(3) Uani 1 1 d . . . . .
H16B H 0.244652 1.162546 0.158693 0.172 Uiso 1 1 calc R U . . .
N21B N 0.21083(17) 1.24684(15) 0.31887(13) 0.0652(8) Uani 1 1 d . . . . .
N22B N 0.19460(19) 1.27589(16) 0.36439(15) 0.0735(9) Uani 1 1 d . . . . .
C23B C 0.2279(3) 1.3317(2) 0.3491(2) 0.0858(14) Uani 1 1 d . . . . .
H23B H 0.225740 1.359885 0.374463 0.103 Uiso 1 1 calc R U . . .
C24B C 0.2643(3) 1.3401(2) 0.2921(2) 0.0838(13) Uani 1 1 d . . . . .
H24B H 0.291947 1.374889 0.269145 0.101 Uiso 1 1 calc R U . . .
C25B C 0.2526(2) 1.2871(2) 0.27438(18) 0.0708(11) Uani 1 1 d . . . . .
C26B C 0.1518(2) 1.24683(19) 0.42307(17) 0.0675(10) Uani 1 1 d . . . . .
H26E H 0.117258 1.220797 0.418680 0.081 Uiso 1 1 calc R U . . .
H26F H 0.130099 1.279341 0.443898 0.081 Uiso 1 1 calc R U . . .
N31B N 0.13938(17) 1.13368(17) 0.84389(15) 0.0700(9) Uani 1 1 d . . . . .
C32B C 0.1130(2) 1.0768(2) 0.85276(18) 0.0701(10) Uani 1 1 d . . . . .
C33B C 0.0807(2) 1.0433(2) 0.90812(19) 0.0831(13) Uani 1 1 d . . . . .
H33B H 0.062194 1.003187 0.913167 0.100 Uiso 1 1 calc R U . . .
C34B C 0.0758(3) 1.0700(3) 0.9566(2) 0.1002(17) Uani 1 1 d . . . . .
H34B H 0.052849 1.048750 0.995366 0.120 Uiso 1 1 calc R U . . .
C35B C 0.1048(3) 1.1274(3) 0.9474(2) 0.1010(17) Uani 1 1 d . . . . .
H35B H 0.102572 1.146226 0.979763 0.121 Uiso 1 1 calc R U . . .
C36B C 0.1371(2) 1.1574(3) 0.8908(2) 0.0859(13) Uani 1 1 d . . . . .
H36B H 0.158634 1.196367 0.884916 0.103 Uiso 1 1 calc R U . . .
N41B N 0.15765(15) 1.08619(14) 0.74753(13) 0.0595(7) Uani 1 1 d . . . . .
N42B N 0.15884(17) 1.05075(15) 0.70804(14) 0.0645(8) Uani 1 1 d . . . . .
C43B C 0.1245(2) 0.99557(18) 0.73350(18) 0.0704(11) Uani 1 1 d . . . . .
H43B H 0.118806 0.963868 0.713980 0.084 Uiso 1 1 calc R U . . .
C44B C 0.1000(2) 0.9950(2) 0.79226(19) 0.0733(11) Uani 1 1 d . . . . .
H44B H 0.074020 0.962956 0.822019 0.088 Uiso 1 1 calc R U . . .
C45B C 0.1212(2) 1.05179(18) 0.79970(16) 0.0635(9) Uani 1 1 d . . . . .
C46B C 0.1951(2) 1.07080(19) 0.64587(16) 0.0646(9) Uani 1 1 d . . . . .
H46C H 0.211206 1.034065 0.629183 0.077 Uiso 1 1 calc R U . . .
H46D H 0.233870 1.096727 0.642315 0.077 Uiso 1 1 calc R U . . .
C51B C 0.1891(2) 1.20736(18) 0.45997(17) 0.0642(9) Uani 1 1 d . . . . .
C52B C 0.2559(2) 1.2040(2) 0.43845(17) 0.0681(10) Uani 1 1 d . . . . .
H52B H 0.278947 1.227990 0.400875 0.082 Uiso 1 1 calc R U . . .
C53B C 0.2910(2) 1.1656(2) 0.47121(18) 0.0719(11) Uani 1 1 d . . . . .
H53B H 0.336946 1.162668 0.455238 0.086 Uiso 1 1 calc R U . . .
C54B C 0.25800(19) 1.13251(19) 0.52638(17) 0.0639(9) Uani 1 1 d . . . . .
H54B H 0.281437 1.106101 0.548151 0.077 Uiso 1 1 calc R U . . .
C55B C 0.18970(18) 1.13713(17) 0.55130(16) 0.0582(8) Uani 1 1 d . . . . .
C56B C 0.15454(19) 1.17406(17) 0.51707(16) 0.0591(9) Uani 1 1 d . . . . .
C61B C 0.1552(2) 1.10700(17) 0.60994(16) 0.0612(9) Uani 1 1 d . . . . .
C62B C 0.0884(2) 1.11199(18) 0.63289(17) 0.0627(9) Uani 1 1 d . . . . .
H62B H 0.065930 1.091472 0.672046 0.075 Uiso 1 1 calc R U . . .
C63B C 0.05396(19) 1.14742(19) 0.59826(17) 0.0644(9) Uani 1 1 d . . . . .
H63B H 0.007910 1.150119 0.614045 0.077 Uiso 1 1 calc R U . . .
C64B C 0.08539(19) 1.17801(18) 0.54242(17) 0.0631(9) Uani 1 1 d . . . . .
H64B H 0.061123 1.202274 0.519988 0.076 Uiso 1 1 calc R U . . .
N11C N 0.08578(17) 1.20492(17) 0.74903(18) 0.0748(9) Uani 1 1 d . . . . .
C12C C 0.0858(2) 1.2395(2) 0.6968(2) 0.0718(11) Uani 1 1 d . . . . .
C13C C 0.0303(3) 1.2669(3) 0.6879(3) 0.0924(15) Uani 1 1 d . . . . .
H13C H 0.031584 1.291540 0.650793 0.111 Uiso 1 1 calc R U . . .
C14C C -0.0271(3) 1.2574(4) 0.7345(4) 0.120(2) Uani 1 1 d . . . . .
H14C H -0.066098 1.275596 0.729787 0.144 Uiso 1 1 calc R U . . .
C15C C -0.0275(3) 1.2228(3) 0.7857(3) 0.1068(19) Uani 1 1 d . . . . .
H15C H -0.066884 1.216745 0.817762 0.128 Uiso 1 1 calc R U . . .
C16C C 0.0284(2) 1.1956(3) 0.7932(3) 0.0897(14) Uani 1 1 d . . . . .
H16C H 0.026557 1.169868 0.829966 0.108 Uiso 1 1 calc R U . . .
N21C N 0.20077(15) 1.22088(14) 0.66462(14) 0.0600(7) Uani 1 1 d . . . . .
N22C N 0.25123(16) 1.23461(15) 0.61510(14) 0.0637(8) Uani 1 1 d . . . . .
C23C C 0.2338(2) 1.27090(18) 0.57054(19) 0.0693(10) Uani 1 1 d . . . . .
H23C H 0.261636 1.286933 0.531813 0.083 Uiso 1 1 calc R U . . .
C24C C 0.1675(2) 1.27992(19) 0.5925(2) 0.0742(11) Uani 1 1 d . . . . .
H24C H 0.140318 1.302641 0.572278 0.089 Uiso 1 1 calc R U . . .
C25C C 0.1497(2) 1.24850(18) 0.6507(2) 0.0666(10) Uani 1 1 d . . . . .
C26C C 0.3175(2) 1.21763(19) 0.61368(19) 0.0660(10) Uani 1 1 d . . . . .
H26G H 0.342901 1.214274 0.573014 0.079 Uiso 1 1 calc R U . . .
H26H H 0.315682 1.176687 0.639608 0.079 Uiso 1 1 calc R U . . .
N31C N 0.21855(18) 0.71517(16) 0.37088(17) 0.0722(9) Uani 1 1 d . . . . .
C32C C 0.7572(2) 1.2482(2) 0.68276(19) 0.0685(10) Uani 1 1 d . . . . .
C33C C 0.7965(2) 1.2076(2) 0.7090(2) 0.0759(11) Uani 1 1 d . . . . .
H33C H 0.778563 1.181600 0.746639 0.091 Uiso 1 1 calc R U . . .
C34C C 0.8633(2) 1.2074(2) 0.6770(3) 0.0840(13) Uani 1 1 d . . . . .
H34C H 0.891640 1.180395 0.692486 0.101 Uiso 1 1 calc R U . . .
C35C C 0.8868(2) 1.2462(2) 0.6240(3) 0.0847(13) Uani 1 1 d . . . . .
H35C H 0.932179 1.247262 0.603013 0.102 Uiso 1 1 calc R U . . .
C36C C 0.8461(2) 1.2842(2) 0.5997(2) 0.0819(12) Uani 1 1 d . . . . .
H36C H 0.863582 1.310117 0.561907 0.098 Uiso 1 1 calc R U . . .
N41C N 0.34679(17) 0.71309(17) 0.31846(17) 0.0721(9) Uani 1 1 d . . . . .
N42C N 0.59320(19) 1.2884(2) 0.71947(19) 0.0837(10) Uani 1 1 d . . . . .
C43C C 0.5896(3) 1.2553(3) 0.7735(2) 0.0958(15) Uani 1 1 d . . . . .
H43C H 0.552205 1.249549 0.807469 0.115 Uiso 1 1 calc R U . . .
C44C C 0.6503(2) 1.2313(3) 0.7703(2) 0.0864(13) Uani 1 1 d . . . . .
H44C H 0.663138 1.205571 0.800856 0.104 Uiso 1 1 calc R U . . .
C45C C 0.6885(2) 1.2535(2) 0.7117(2) 0.0720(11) Uani 1 1 d . . . . .
C46C C 0.5365(2) 1.3138(2) 0.7024(3) 0.0881(14) Uani 1 1 d . . . . .
H46E H 0.551127 1.351879 0.671808 0.106 Uiso 1 1 calc R U . . .
H46F H 0.504335 1.325437 0.737115 0.106 Uiso 1 1 calc R U . . .
C51C C 0.3523(2) 1.26455(18) 0.63371(18) 0.0646(9) Uani 1 1 d . . . . .
C52C C 0.3273(2) 1.32005(19) 0.64214(18) 0.0675(10) Uani 1 1 d . . . . .
H52C H 0.286689 1.330505 0.635446 0.081 Uiso 1 1 calc R U . . .
C53C C 0.3604(2) 1.36168(19) 0.66043(19) 0.0711(10) Uani 1 1 d . . . . .
H53C H 0.343271 1.400976 0.664482 0.085 Uiso 1 1 calc R U . . .
C54C C 0.4171(2) 1.3467(2) 0.6725(2) 0.0756(11) Uani 1 1 d . . . . .
H54C H 0.438722 1.374846 0.686208 0.091 Uiso 1 1 calc R U . . .
C55C C 0.4440(2) 1.28889(19) 0.66476(19) 0.0697(10) Uani 1 1 d . . . . .
C56C C 0.41248(19) 1.24744(19) 0.64375(19) 0.0665(10) Uani 1 1 d . . . . .
C61C C 0.5036(2) 1.2712(2) 0.6796(2) 0.0813(12) Uani 1 1 d . . . . .
C62C C 0.5266(2) 1.2136(2) 0.6735(2) 0.0832(13) Uani 1 1 d . . . . .
H62C H 0.565070 1.201390 0.683650 0.100 Uiso 1 1 calc R U . . .
C63C C 0.4943(2) 1.1723(2) 0.6525(2) 0.0814(12) Uani 1 1 d . . . . .
H63C H 0.510460 1.132404 0.649925 0.098 Uiso 1 1 calc R U . . .
C64C C 0.4394(2) 1.1894(2) 0.6357(2) 0.0741(11) Uani 1 1 d . . . . .
H64C H 0.419840 1.162596 0.618967 0.089 Uiso 1 1 calc R U . . .
N11D N 0.19677(17) 1.26274(15) 0.77761(15) 0.0656(8) Uani 1 1 d . . . . .
C12D C 0.2523(2) 1.26622(17) 0.79217(17) 0.0645(9) Uani 1 1 d . . . . .
C13D C 0.2675(2) 1.31446(19) 0.8149(2) 0.0745(11) Uani 1 1 d . . . . .
H13D H 0.307131 1.315637 0.824608 0.089 Uiso 1 1 calc R U . . .
C14D C 0.2239(3) 1.3609(2) 0.8232(2) 0.0823(13) Uani 1 1 d . . . . .
H14D H 0.232672 1.394016 0.839741 0.099 Uiso 1 1 calc R U . . .
C15D C 0.1678(3) 1.3592(2) 0.8073(2) 0.0834(13) Uani 1 1 d . . . . .
H15D H 0.137802 1.391332 0.811662 0.100 Uiso 1 1 calc R U . . .
C16D C 0.1562(2) 1.3085(2) 0.7846(2) 0.0780(12) Uani 1 1 d . . . . .
H16D H 0.117370 1.306795 0.773725 0.094 Uiso 1 1 calc R U . . .
N21D N 0.27391(16) 1.16749(13) 0.76491(13) 0.0591(7) Uani 1 1 d . . . . .
N22D N 0.32175(16) 1.12639(14) 0.76265(14) 0.0630(8) Uani 1 1 d . . . . .
C23D C 0.3694(2) 1.14561(19) 0.78145(19) 0.0694(10) Uani 1 1 d . . . . .
H23D H 0.407625 1.124231 0.783900 0.083 Uiso 1 1 calc R U . . .
C24D C 0.3529(2) 1.2016(2) 0.79641(19) 0.0712(10) Uani 1 1 d . . . . .
H24D H 0.376662 1.226686 0.811380 0.085 Uiso 1 1 calc R U . . .
C25D C 0.2941(2) 1.21343(18) 0.78487(16) 0.0639(9) Uani 1 1 d . . . . .
C26D C 0.3159(2) 1.06697(18) 0.74690(17) 0.0648(9) Uani 1 1 d . . . . .
H26I H 0.360360 1.053037 0.729367 0.078 Uiso 1 1 calc R U . . .
H26J H 0.293111 1.072334 0.716534 0.078 Uiso 1 1 calc R U . . .
N31D N 0.26430(17) 0.60246(14) 0.81877(15) 0.0650(8) Uani 1 1 d . . . . .
C32D C 0.2116(2) 0.61422(19) 0.7994(2) 0.0734(11) Uani 1 1 d . . . . .
C33D C 0.1912(3) 0.5780(2) 0.7677(2) 0.0857(13) Uani 1 1 d . . . . .
H33D H 0.153841 0.587405 0.754911 0.103 Uiso 1 1 calc R U . . .
C34D C 0.2283(3) 0.5261(2) 0.7548(2) 0.0889(14) Uani 1 1 d . . . . .
H34D H 0.216334 0.500071 0.732646 0.107 Uiso 1 1 calc R U . . .
C35D C 0.2800(2) 0.51399(19) 0.7739(2) 0.0758(11) Uani 1 1 d . . . . .
H35D H 0.304335 0.478719 0.766125 0.091 Uiso 1 1 calc R U . . .
C36D C 0.2985(2) 0.55299(18) 0.80553(18) 0.0667(10) Uani 1 1 d . . . . .
H36D H 0.336298 0.544340 0.817935 0.080 Uiso 1 1 calc R U . . .
N41D N 0.20496(18) 0.70726(14) 0.83898(15) 0.0674(8) Uani 1 1 d . . . . .
N42D N 0.15936(19) 0.74976(16) 0.85359(18) 0.0773(10) Uani 1 1 d . . . . .
C43D C 0.1049(3) 0.7389(3) 0.8385(3) 0.1058(19) Uani 1 1 d . . . . .
H43D H 0.068095 0.764044 0.841784 0.127 Uiso 1 1 calc R U . . .
C44D C 0.1127(3) 0.6861(2) 0.8180(3) 0.1038(18) Uani 1 1 d . . . . .
H44D H 0.081749 0.665316 0.806635 0.125 Uiso 1 1 calc R U . . .
C45D C 0.1758(3) 0.6682(2) 0.8170(2) 0.0792(12) Uani 1 1 d . . . . .
C46D C 0.1741(2) 0.80464(19) 0.8720(2) 0.0740(11) Uani 1 1 d . . . . .
H46G H 0.200821 0.793192 0.899048 0.089 Uiso 1 1 calc R U . . .
H46H H 0.132513 0.820107 0.894600 0.089 Uiso 1 1 calc R U . . .
C51D C 0.27930(19) 1.01790(17) 0.79833(17) 0.0614(9) Uani 1 1 d . . . . .
C52D C 0.2616(2) 1.0260(2) 0.85522(19) 0.0709(10) Uani 1 1 d . . . . .
H52D H 0.271883 1.064262 0.863265 0.085 Uiso 1 1 calc R U . . .
C53D C 0.2278(2) 0.97780(19) 0.90250(18) 0.0695(10) Uani 1 1 d . . . . .
H53D H 0.215805 0.984274 0.941794 0.083 Uiso 1 1 calc R U . . .
C54D C 0.2126(2) 0.92326(19) 0.89251(18) 0.0682(10) Uani 1 1 d . . . . .
H54D H 0.191042 0.891400 0.924939 0.082 Uiso 1 1 calc R U . . .
C55D C 0.2283(2) 0.91227(18) 0.83403(18) 0.0647(9) Uani 1 1 d . . . . .
C56D C 0.2626(2) 0.95983(18) 0.78679(17) 0.0648(10) Uani 1 1 d . . . . .
C61D C 0.2101(2) 0.85619(18) 0.82257(19) 0.0725(11) Uani 1 1 d . . . . .
C62D C 0.2235(3) 0.84927(19) 0.7642(2) 0.0808(13) Uani 1 1 d . . . . .
H62D H 0.209385 0.812511 0.756041 0.097 Uiso 1 1 calc R U . . .
C63D C 0.2574(3) 0.8960(2) 0.7182(2) 0.0879(15) Uani 1 1 d . . . . .
H63D H 0.266156 0.890771 0.678771 0.105 Uiso 1 1 calc R U . . .
C64D C 0.2785(2) 0.94954(19) 0.72837(18) 0.0730(11) Uani 1 1 d . . . . .
H64D H 0.303744 0.979891 0.696262 0.088 Uiso 1 1 calc R U . . .
N11E N 0.21832(16) 0.62002(14) 0.94413(14) 0.0644(8) Uani 1 1 d . . . . .
C12E C 0.2461(2) 0.58133(19) 0.97951(18) 0.0685(10) Uani 1 1 d . . . . .
C13E C 0.2101(3) 0.5519(2) 1.0360(2) 0.0886(14) Uani 1 1 d . . . . .
H13E H 0.231004 0.525975 1.060469 0.106 Uiso 1 1 calc R U . . .
C14E C 0.1444(3) 0.5604(3) 1.0562(2) 0.0990(17) Uani 1 1 d . . . . .
H14E H 0.119010 0.539768 1.094467 0.119 Uiso 1 1 calc R U . . .
C15E C 0.1163(3) 0.5987(3) 1.0209(3) 0.0991(17) Uani 1 1 d . . . . .
H15E H 0.070916 0.605970 1.034553 0.119 Uiso 1 1 calc R U . . .
C16E C 0.1534(2) 0.6270(2) 0.9653(2) 0.0846(13) Uani 1 1 d . . . . .
H16E H 0.132445 0.652581 0.940621 0.102 Uiso 1 1 calc R U . . .
N21E N 0.34695(15) 0.60820(14) 0.90028(13) 0.0602(7) Uani 1 1 d . . . . .
N22E N 0.40925(17) 0.59140(16) 0.88799(15) 0.0704(9) Uani 1 1 d . . . . .
C23E C 0.4178(3) 0.5489(2) 0.9336(2) 0.0918(15) Uani 1 1 d . . . . .
H23E H 0.458008 0.531349 0.935596 0.110 Uiso 1 1 calc R U . . .
C24E C 0.3595(2) 0.5361(2) 0.9754(2) 0.0842(13) Uani 1 1 d . . . . .
H24E H 0.350032 0.506947 1.011585 0.101 Uiso 1 1 calc R U . . .
C25E C 0.3153(2) 0.57461(19) 0.95441(17) 0.0690(10) Uani 1 1 d . . . . .
C26E C 0.4604(2) 0.62300(19) 0.83497(18) 0.0674(10) Uani 1 1 d . . . . .
H26K H 0.441734 0.633131 0.801830 0.081 Uiso 1 1 calc R U . . .
H26L H 0.496323 0.594673 0.824264 0.081 Uiso 1 1 calc R U . . .
N31E N 0.12804(16) 1.11733(17) 0.37713(18) 0.0745(9) Uani 1 1 d . . . . .
C32E C 0.83752(19) 0.91924(18) 0.59261(19) 0.0655(10) Uani 1 1 d . . . . .
C33E C 0.8664(2) 0.9535(2) 0.5351(2) 0.0845(14) Uani 1 1 d . . . . .
H33E H 0.840764 0.978569 0.514735 0.101 Uiso 1 1 calc R U . . .
C34E C 0.9326(3) 0.9498(3) 0.5092(3) 0.117(2) Uani 1 1 d . . . . .
H34E H 0.953112 0.971418 0.469959 0.140 Uiso 1 1 calc R U . . .
C35E C 0.9673(3) 0.9160(3) 0.5393(4) 0.117(3) Uani 1 1 d . . . . .
H35E H 1.013380 0.914945 0.522118 0.141 Uiso 1 1 calc R U . . .
C36E C 0.9378(2) 0.8824(3) 0.5951(4) 0.111(2) Uani 1 1 d . . . . .
H36E H 0.964208 0.857935 0.615211 0.133 Uiso 1 1 calc R U . . .
N41E N 0.25491(14) 1.11150(14) 0.32141(13) 0.0552(7) Uani 1 1 d . . . . .
N42E N 0.68170(14) 0.90383(15) 0.69729(14) 0.0603(7) Uani 1 1 d . . . . .
C43E C 0.6653(2) 0.94449(19) 0.6555(2) 0.0698(10) Uani 1 1 d . . . . .
H43E H 0.623502 0.961057 0.658661 0.084 Uiso 1 1 calc R U . . .
C44E C 0.7212(2) 0.95777(19) 0.60670(19) 0.0693(10) Uani 1 1 d . . . . .
H44E H 0.725640 0.984917 0.570032 0.083 Uiso 1 1 calc R U . . .
C45E C 0.76905(18) 0.92242(16) 0.62363(15) 0.0554(8) Uani 1 1 d . . . . .
C46E C 0.6352(2) 0.8713(2) 0.75317(18) 0.0683(10) Uani 1 1 d . . . . .
H46I H 0.600248 0.899413 0.767434 0.082 Uiso 1 1 calc R U . . .
H46J H 0.658521 0.860776 0.783020 0.082 Uiso 1 1 calc R U . . .
C51E C 0.48840(19) 0.6821(2) 0.84350(17) 0.0667(10) Uani 1 1 d . . . . .
C52E C 0.4717(2) 0.6990(2) 0.89641(18) 0.0724(11) Uani 1 1 d . . . . .
H52E H 0.441870 0.673547 0.929860 0.087 Uiso 1 1 calc R U . . .
C53E C 0.4985(2) 0.7546(2) 0.90201(18) 0.0797(12) Uani 1 1 d . . . . .
H53E H 0.486228 0.766303 0.939282 0.096 Uiso 1 1 calc R U . . .
C54E C 0.5416(2) 0.7917(2) 0.85466(18) 0.0741(11) Uani 1 1 d . . . . .
H54E H 0.559621 0.828492 0.859462 0.089 Uiso 1 1 calc R U . . .
C55E C 0.56001(19) 0.7757(2) 0.79811(17) 0.0642(9) Uani 1 1 d . . . . .
C56E C 0.53229(19) 0.7193(2) 0.79252(17) 0.0666(10) Uani 1 1 d . . . . .
C61E C 0.60429(19) 0.81351(19) 0.74792(17) 0.0638(9) Uani 1 1 d . . . . .
C62E C 0.6183(2) 0.7957(2) 0.69349(17) 0.0688(10) Uani 1 1 d . . . . .
H62E H 0.646729 0.821666 0.659480 0.083 Uiso 1 1 calc R U . . .
C63E C 0.5917(2) 0.7408(2) 0.68753(18) 0.0724(11) Uani 1 1 d . . . . .
H63E H 0.601944 0.729849 0.649996 0.087 Uiso 1 1 calc R U . . .
C64E C 0.5505(2) 0.7028(2) 0.73672(18) 0.0705(11) Uani 1 1 d . . . . .
H64E H 0.533967 0.664741 0.732980 0.085 Uiso 1 1 calc R U . . .
N11F N 0.30708(17) 0.73731(15) 0.90189(14) 0.0650(8) Uani 1 1 d . . . . .
C12F C 0.3454(2) 0.78498(18) 0.86366(19) 0.0673(10) Uani 1 1 d . . . . .
C13F C 0.3602(2) 0.8368(2) 0.8837(2) 0.0812(13) Uani 1 1 d . . . . .
H13F H 0.387179 0.870197 0.856791 0.097 Uiso 1 1 calc R U . . .
C14F C 0.3356(3) 0.8385(3) 0.9417(3) 0.0933(15) Uani 1 1 d . . . . .
H14F H 0.344644 0.873924 0.955122 0.112 Uiso 1 1 calc R U . . .
C15F C 0.2975(3) 0.7896(2) 0.9818(2) 0.0889(14) Uani 1 1 d . . . . .
H15F H 0.281568 0.789588 1.022817 0.107 Uiso 1 1 calc R U . . .
C16F C 0.2839(2) 0.7407(2) 0.9590(2) 0.0764(11) Uani 1 1 d . . . . .
H16F H 0.256441 0.707389 0.985410 0.092 Uiso 1 1 calc R U . . .
N21F N 0.35688(17) 0.72352(14) 0.79033(14) 0.0651(8) Uani 1 1 d . . . . .
N22F N 0.3900(2) 0.72706(16) 0.73261(15) 0.0764(10) Uani 1 1 d . . . . .
C23F C 0.4244(3) 0.7817(2) 0.7105(2) 0.0913(15) Uani 1 1 d . . . . .
H23F H 0.452154 0.794590 0.671160 0.110 Uiso 1 1 calc R U . . .
C24F C 0.4129(2) 0.8153(2) 0.7535(2) 0.0840(13) Uani 1 1 d . . . . .
H24F H 0.429248 0.855789 0.750687 0.101 Uiso 1 1 calc R U . . .
C25F C 0.3715(2) 0.77601(18) 0.80286(19) 0.0687(10) Uani 1 1 d . . . . .
C26F C 0.3827(3) 0.6807(2) 0.6997(2) 0.0886(14) Uani 1 1 d . . . . .
H26M H 0.374793 0.639627 0.726410 0.106 Uiso 1 1 calc R U . . .
H26N H 0.424033 0.679833 0.667685 0.106 Uiso 1 1 calc R U . . .
N31F N 0.2712(2) 0.59257(18) 0.35438(18) 0.0791(10) Uani 1 1 d . . . . .
C32F C 0.2209(3) 0.5514(2) 0.3852(2) 0.0840(13) Uani 1 1 d . . . . .
C33F C 0.2016(3) 0.5062(2) 0.3591(3) 0.1000(17) Uani 1 1 d . . . . .
H33F H 0.165002 0.478694 0.380943 0.120 Uiso 1 1 calc R U . . .
C34F C 0.2345(4) 0.5021(3) 0.3041(3) 0.114(2) Uani 1 1 d . . . . .
H34F H 0.222890 0.470400 0.287243 0.137 Uiso 1 1 calc R U . . .
C35F C 0.2857(4) 0.5438(3) 0.2714(3) 0.116(2) Uani 1 1 d . . . . .
H35F H 0.308191 0.542182 0.231525 0.139 Uiso 1 1 calc R U . . .
C36F C 0.3042(3) 0.5892(2) 0.2981(2) 0.0912(14) Uani 1 1 d . . . . .
H36F H 0.340114 0.617451 0.276203 0.109 Uiso 1 1 calc R U . . .
N41F N 0.2140(2) 0.60139(17) 0.46580(18) 0.0820(10) Uani 1 1 d . . . . .
N42F N 0.1782(2) 0.59531(19) 0.52265(19) 0.0944(12) Uani 1 1 d . . . . .
C43F C 0.1323(3) 0.5485(3) 0.5390(3) 0.113(2) Uani 1 1 d . . . . .
H43F H 0.101564 0.535654 0.577061 0.136 Uiso 1 1 calc R U . . .
C44F C 0.1383(3) 0.5229(3) 0.4905(3) 0.1101(19) Uani 1 1 d . . . . .
H44F H 0.112794 0.489685 0.487662 0.132 Uiso 1 1 calc R U . . .
C45F C 0.1907(3) 0.5574(2) 0.4461(2) 0.0829(13) Uani 1 1 d . . . . .
C46F C 0.1874(3) 0.6365(2) 0.5602(2) 0.0979(16) Uani 1 1 d . . . . .
H46K H 0.146626 0.634863 0.593454 0.117 Uiso 1 1 calc R U . . .
H46L H 0.194654 0.679260 0.536992 0.117 Uiso 1 1 calc R U . . .
C51F C 0.3276(3) 0.6925(2) 0.67364(19) 0.0862(14) Uani 1 1 d . . . . .
C52F C 0.2919(3) 0.7437(2) 0.6795(2) 0.0911(15) Uani 1 1 d . . . . .
H52F H 0.302966 0.772508 0.699590 0.109 Uiso 1 1 calc R U . . .
C53F C 0.2381(3) 0.7553(2) 0.6561(2) 0.0968(16) Uani 1 1 d . . . . .
H53F H 0.213352 0.790748 0.661809 0.116 Uiso 1 1 calc R U . . .
C54F C 0.2225(3) 0.7159(2) 0.6259(2) 0.0926(15) Uani 1 1 d . . . . .
H54F H 0.186795 0.723904 0.610401 0.111 Uiso 1 1 calc R U . . .
C55F C 0.2592(3) 0.6625(2) 0.6170(2) 0.0957(17) Uani 1 1 d . . . . .
C56F C 0.3141(3) 0.6509(2) 0.64038(19) 0.0902(15) Uani 1 1 d . . . . .
C61F C 0.2430(3) 0.6214(2) 0.5844(2) 0.0963(16) Uani 1 1 d . . . . .
C62F C 0.2812(3) 0.5706(2) 0.5766(2) 0.0989(17) Uani 1 1 d . . . . .
H62F H 0.272022 0.543085 0.554307 0.119 Uiso 1 1 calc R U . . .
C63F C 0.3329(3) 0.5588(2) 0.6007(2) 0.1024(18) Uani 1 1 d . . . . .
H63F H 0.356905 0.522769 0.595744 0.123 Uiso 1 1 calc R U . . .
C64F C 0.3490(3) 0.5974(2) 0.6307(2) 0.0967(17) Uani 1 1 d . . . . .
H64F H 0.384950 0.588610 0.645741 0.116 Uiso 1 1 calc R U . . .
B11X B 0.4823(3) 0.9842(3) 0.7595(3) 0.0910(19) Uani 0.85 1 d D U P . .
F12X F 0.42001(19) 0.9638(2) 0.7723(3) 0.188(3) Uani 0.85 1 d D U P . .
F13X F 0.47988(19) 1.04621(15) 0.7536(2) 0.1364(17) Uani 0.85 1 d D U P . .
F14X F 0.5132(3) 0.9659(4) 0.7100(3) 0.201(3) Uani 0.85 1 d D U P . .
F15X F 0.5099(3) 0.9555(3) 0.7997(3) 0.175(2) Uani 0.85 1 d D U P . .
B21X B 0.7167(5) 0.1264(5) 0.8910(4) 0.147(4) Uani 0.7 1 d D U P . .
F22X F 0.6530(4) 0.1490(3) 0.9115(3) 0.171(3) Uani 0.7 1 d D U P . .
F23X F 0.7247(3) 0.0986(3) 0.8442(2) 0.1286(17) Uani 0.7 1 d D U P . .
F24X F 0.7626(5) 0.1769(4) 0.8698(4) 0.218(4) Uani 0.7 1 d D U P . .
F25X F 0.7369(5) 0.0938(4) 0.9351(3) 0.203(4) Uani 0.7 1 d D U P . .
B31X B -0.0075(3) 0.8651(2) 0.9094(2) 0.0812(15) Uani 0.9 1 d D U P . .
F32X F 0.03054(14) 0.85902(12) 0.85264(11) 0.0798(7) Uani 0.9 1 d D U P . .
F33X F 0.0283(3) 0.8497(3) 0.94759(16) 0.177(2) Uani 0.9 1 d D U P . .
F34X F -0.0634(2) 0.82702(16) 0.92853(15) 0.1446(18) Uani 0.9 1 d D U P . .
F35X F -0.02623(14) 0.92479(13) 0.90773(12) 0.0821(8) Uani 0.9 1 d D U P . .
B41X B 0.1341(6) 0.9111(5) 0.5940(5) 0.144(4) Uani 0.66 1 d D U P . .
F42X F 0.1019(4) 0.8683(5) 0.5773(4) 0.203(4) Uani 0.66 1 d D U P . .
F43X F 0.1916(5) 0.9225(6) 0.5466(4) 0.240(5) Uani 0.66 1 d D U P . .
F44X F 0.0876(6) 0.9542(5) 0.6022(5) 0.257(5) Uani 0.66 1 d D U P . .
F45X F 0.1390(3) 0.8910(3) 0.6491(3) 0.153(3) Uani 0.66 1 d D U P . .
B51X B 0.4368(3) 0.3103(4) 0.4551(3) 0.108(2) Uani 0.8 1 d D U P . .
F52X F 0.37598(18) 0.2980(2) 0.45497(18) 0.1140(13) Uani 0.8 1 d D U P . .
F53X F 0.4811(3) 0.3043(5) 0.4075(3) 0.230(4) Uani 0.8 1 d D U P . .
F54X F 0.4407(3) 0.3691(3) 0.4682(3) 0.169(2) Uani 0.8 1 d D U P . .
F55X F 0.4457(3) 0.2713(3) 0.5032(2) 0.155(2) Uani 0.8 1 d D U P . .

loop_
_atom_site_aniso_label
_atom_site_aniso_U_11
_atom_site_aniso_U_22
_atom_site_aniso_U_33
_atom_site_aniso_U_23
_atom_site_aniso_U_13
_atom_site_aniso_U_12
Ni01 0.0661(4) 0.0542(4) 0.0567(4) -0.0109(3) -0.0152(3) 0.0085(3)
Ni02 0.0725(4) 0.0473(3) 0.0520(3) -0.0008(3) -0.0201(3) -0.0022(3)
Ni03 0.0883(5) 0.0687(4) 0.0728(4) -0.0167(3) -0.0466(4) 0.0244(4)
Ni04 0.0901(5) 0.0663(4) 0.0730(5) -0.0156(3) -0.0365(4) 0.0024(4)
C11G 0.110(5) 0.059(4) 0.095(5) -0.006(3) -0.009(4) -0.005(3)
C12G 0.095(5) 0.053(3) 0.096(5) -0.005(3) 0.003(4) -0.005(3)
C13G 0.086(4) 0.061(3) 0.057(3) -0.002(2) -0.008(3) -0.007(3)
O14G 0.086(3) 0.055(2) 0.075(2) -0.0072(18) -0.007(2) -0.0028(18)
C15G 0.083(4) 0.063(3) 0.053(3) -0.001(2) -0.011(3) -0.011(3)
C16G 0.083(4) 0.060(3) 0.117(6) -0.012(3) -0.003(4) -0.011(3)
C17G 0.076(4) 0.068(4) 0.129(6) -0.024(4) -0.009(4) -0.003(3)
C18G 0.090(4) 0.062(3) 0.096(5) -0.014(3) -0.026(4) 0.002(3)
C19G 0.088(4) 0.057(3) 0.074(4) -0.003(3) -0.021(3) -0.009(3)
C20G 0.079(3) 0.058(3) 0.053(3) 0.001(2) -0.023(2) -0.002(2)
C21G 0.085(4) 0.064(3) 0.044(2) 0.001(2) -0.022(2) -0.010(3)
C22G 0.089(4) 0.064(3) 0.048(3) 0.006(2) -0.021(3) 0.007(3)
C23G 0.092(4) 0.071(4) 0.055(3) 0.003(3) -0.028(3) 0.004(3)
C24G 0.095(4) 0.075(4) 0.064(3) 0.004(3) -0.018(3) 0.013(3)
N25G 0.133(6) 0.067(4) 0.207(8) -0.040(5) 0.026(6) 0.005(4)
C26G 0.110(6) 0.081(5) 0.157(8) -0.011(5) 0.028(6) 0.015(4)
C27G 0.123(7) 0.161(9) 0.180(11) -0.091(9) -0.009(7) 0.006(7)
C28G 0.140(7) 0.128(7) 0.109(7) -0.017(6) -0.029(6) 0.046(6)
C29G 0.41(2) 0.148(9) 0.111(8) -0.044(7) -0.104(11) 0.166(12)
N30G 0.130(4) 0.108(3) 0.338(8) -0.082(4) -0.014(5) -0.003(3)
C31G 0.130(4) 0.108(3) 0.338(8) -0.082(4) -0.014(5) -0.003(3)
C32G 0.130(4) 0.108(3) 0.338(8) -0.082(4) -0.014(5) -0.003(3)
C33G 0.130(4) 0.108(3) 0.338(8) -0.082(4) -0.014(5) -0.003(3)
C34G 0.130(4) 0.108(3) 0.338(8) -0.082(4) -0.014(5) -0.003(3)
C35G 0.079(3) 0.058(3) 0.054(3) -0.006(2) -0.025(2) -0.001(2)
C36G 0.066(3) 0.051(3) 0.054(3) -0.006(2) -0.026(2) 0.008(2)
C37G 0.062(3) 0.051(3) 0.051(3) -0.003(2) -0.022(2) 0.009(2)
C38G 0.071(3) 0.056(3) 0.046(2) -0.002(2) -0.021(2) 0.012(2)
C39G 0.090(4) 0.069(3) 0.051(3) 0.007(2) -0.033(3) -0.013(3)
C40G 0.089(4) 0.071(3) 0.051(3) 0.009(2) -0.034(3) -0.009(3)
S41G 0.0714(7) 0.0516(6) 0.0524(6) -0.0061(5) -0.0275(6) 0.0081(5)
O42G 0.083(2) 0.079(2) 0.087(3) -0.028(2) -0.049(2) 0.029(2)
O43G 0.072(2) 0.0528(18) 0.0525(18) -0.0051(14) -0.0236(16) 0.0021(15)
O44G 0.098(3) 0.0564(19) 0.0532(19) -0.0022(15) -0.0361(19) -0.0028(18)
S45G 0.0678(7) 0.0611(7) 0.0464(6) -0.0041(5) -0.0230(5) 0.0077(5)
O46G 0.0609(19) 0.077(2) 0.066(2) -0.0146(18) -0.0264(17) 0.0175(17)
O47G 0.082(2) 0.070(2) 0.0538(19) -0.0094(17) -0.0184(17) 0.0091(18)
O48G 0.078(2) 0.075(2) 0.0368(16) 0.0060(15) -0.0173(15) 0.0092(18)
N11A 0.078(4) 0.100(5) 0.068(4) -0.013(3) -0.038(3) 0.027(3)
C12A 0.073(4) 0.117(6) 0.067(4) -0.006(4) -0.021(3) 0.029(4)
C13A 0.097(5) 0.187(9) 0.083(5) -0.040(5) -0.060(4) 0.063(6)
C14A 0.107(6) 0.206(11) 0.090(6) -0.035(7) -0.038(5) 0.090(7)
C15A 0.123(7) 0.126(7) 0.083(5) -0.029(5) -0.039(5) 0.068(6)
C16A 0.094(5) 0.100(6) 0.074(5) -0.012(4) -0.032(4) 0.042(4)
N21A 0.074(4) 0.091(5) 0.077(4) -0.026(3) -0.041(3) 0.022(3)
N22A 0.096(4) 0.092(5) 0.090(4) -0.042(4) -0.059(4) 0.036(3)
C23A 0.117(6) 0.131(8) 0.088(5) -0.032(5) -0.058(5) 0.002(5)
C24A 0.087(5) 0.144(8) 0.100(6) -0.030(5) -0.057(5) 0.026(5)
C25A 0.075(4) 0.119(6) 0.079(5) -0.027(4) -0.043(4) 0.030(4)
C26A 0.109(4) 0.085(3) 0.101(4) -0.038(3) -0.061(3) 0.035(3)
N31A 0.114(3) 0.070(2) 0.096(3) -0.010(2) -0.056(3) -0.003(2)
C32A 0.116(4) 0.075(3) 0.077(3) 0.005(2) -0.053(3) -0.006(3)
C33A 0.127(4) 0.095(4) 0.090(4) 0.013(3) -0.064(3) -0.020(3)
C34A 0.124(4) 0.084(4) 0.115(4) 0.017(3) -0.065(4) 0.009(3)
C35A 0.116(4) 0.082(3) 0.133(5) -0.005(3) -0.070(4) 0.015(3)
C36A 0.121(4) 0.070(3) 0.116(4) -0.014(3) -0.060(4) 0.012(3)
N41A 0.114(3) 0.065(2) 0.068(2) -0.0063(17) -0.042(2) -0.009(2)
N42A 0.132(3) 0.065(2) 0.073(2) -0.0139(19) -0.043(2) -0.008(2)
C43A 0.174(6) 0.082(3) 0.076(3) -0.007(3) -0.062(4) -0.038(4)
C44A 0.152(5) 0.069(3) 0.085(3) 0.002(2) -0.065(3) -0.017(3)
C45A 0.121(4) 0.071(3) 0.071(3) 0.001(2) -0.047(3) -0.015(3)
C46A 0.102(3) 0.065(3) 0.066(3) -0.015(2) -0.016(2) -0.013(2)
C51A 0.081(3) 0.073(3) 0.090(3) -0.033(2) -0.034(2) 0.002(2)
C52A 0.067(3) 0.097(4) 0.175(6) -0.070(4) -0.050(4) 0.016(3)
C53A 0.063(3) 0.094(4) 0.142(5) -0.059(4) -0.006(3) -0.010(3)
C54A 0.071(3) 0.077(3) 0.102(4) -0.042(3) -0.005(3) -0.011(2)
C55A 0.065(2) 0.074(3) 0.075(3) -0.026(2) -0.013(2) -0.012(2)
C56A 0.066(2) 0.061(2) 0.073(3) -0.025(2) -0.023(2) 0.0054(18)
C61A 0.074(3) 0.062(2) 0.070(2) -0.0220(19) -0.019(2) -0.0045(19)
C62A 0.068(2) 0.064(2) 0.077(3) -0.011(2) -0.019(2) 0.0006(19)
C63A 0.057(2) 0.065(2) 0.083(3) -0.009(2) -0.013(2) 0.0052(18)
C64A 0.072(2) 0.067(2) 0.071(3) -0.017(2) -0.011(2) 0.006(2)
N71A 0.058(7) 0.060(7) 0.063(7) -0.015(6) -0.019(6) -0.003(5)
C72A 0.075(8) 0.065(8) 0.064(8) -0.010(6) -0.029(7) 0.004(6)
C73A 0.071(5) 0.070(5) 0.086(6) 0.003(4) -0.037(4) 0.010(4)
C74A 0.071(5) 0.070(5) 0.086(6) 0.003(4) -0.037(4) 0.010(4)
C75A 0.071(5) 0.070(5) 0.086(6) 0.003(4) -0.037(4) 0.010(4)
C76A 0.059(7) 0.071(9) 0.058(8) 0.007(7) -0.022(6) -0.005(6)
N81A 0.083(9) 0.053(6) 0.060(8) -0.002(6) -0.023(7) -0.010(6)
N82A 0.27(2) 0.082(8) 0.174(16) -0.038(9) -0.167(17) 0.046(11)
C83A 0.27(2) 0.082(8) 0.174(16) -0.038(9) -0.167(17) 0.046(11)
C84A 0.27(2) 0.082(8) 0.174(16) -0.038(9) -0.167(17) 0.046(11)
C85A 0.083(9) 0.075(9) 0.064(9) -0.007(7) -0.039(8) 0.004(7)
N11B 0.148(4) 0.097(3) 0.052(2) -0.011(2) -0.050(2) 0.054(3)
C12B 0.108(4) 0.082(3) 0.056(2) 0.004(2) -0.020(2) 0.026(3)
C13B 0.143(5) 0.113(4) 0.052(3) 0.023(3) -0.011(3) 0.047(4)
C14B 0.189(8) 0.148(7) 0.065(4) 0.018(4) 0.000(4) 0.076(7)
C15B 0.262(11) 0.164(8) 0.044(3) -0.006(4) -0.033(4) 0.109(8)
C16B 0.246(9) 0.136(5) 0.065(3) -0.029(3) -0.073(5) 0.101(6)
N21B 0.083(2) 0.0653(19) 0.0457(16) -0.0053(14) -0.0220(15) 0.0114(16)
N22B 0.099(3) 0.061(2) 0.0558(19) -0.0050(16) -0.0209(18) 0.0091(18)
C23B 0.128(4) 0.057(2) 0.070(3) -0.004(2) -0.032(3) -0.007(2)
C24B 0.109(4) 0.063(3) 0.068(3) 0.010(2) -0.025(3) -0.001(2)
C25B 0.082(3) 0.069(3) 0.056(2) 0.0058(19) -0.025(2) 0.011(2)
C26B 0.083(3) 0.063(2) 0.051(2) -0.0077(17) -0.0150(19) 0.0080(19)
N31B 0.078(2) 0.073(2) 0.0553(18) -0.0202(16) -0.0104(16) 0.0079(17)
C32B 0.077(3) 0.072(3) 0.055(2) -0.0108(19) -0.0127(19) 0.005(2)
C33B 0.090(3) 0.092(3) 0.055(2) -0.018(2) -0.002(2) -0.014(2)
C34B 0.126(4) 0.109(4) 0.048(2) -0.020(2) 0.004(3) -0.028(3)
C35B 0.116(4) 0.110(4) 0.062(3) -0.032(3) 0.006(3) -0.027(3)
C36B 0.089(3) 0.097(3) 0.067(3) -0.030(2) -0.007(2) -0.014(3)
N41B 0.0699(19) 0.0527(17) 0.0523(17) -0.0113(14) -0.0135(14) 0.0085(14)
N42B 0.084(2) 0.0576(18) 0.0497(17) -0.0112(14) -0.0179(16) 0.0073(16)
C43B 0.100(3) 0.053(2) 0.056(2) -0.0091(17) -0.021(2) 0.000(2)
C44B 0.091(3) 0.062(2) 0.059(2) -0.0031(19) -0.018(2) 0.001(2)
C45B 0.076(2) 0.059(2) 0.050(2) -0.0075(17) -0.0140(18) 0.0073(18)
C46B 0.082(3) 0.062(2) 0.0466(19) -0.0091(17) -0.0166(18) 0.0113(19)
C51B 0.081(3) 0.059(2) 0.050(2) -0.0130(17) -0.0143(18) 0.0044(18)
C52B 0.073(3) 0.078(3) 0.047(2) -0.0094(18) -0.0120(18) -0.003(2)
C53B 0.066(2) 0.092(3) 0.055(2) -0.017(2) -0.0126(19) 0.008(2)
C54B 0.066(2) 0.072(2) 0.053(2) -0.0146(18) -0.0169(18) 0.0126(19)
C55B 0.062(2) 0.059(2) 0.0507(19) -0.0130(16) -0.0109(16) 0.0003(16)
C56B 0.070(2) 0.055(2) 0.051(2) -0.0118(16) -0.0160(17) 0.0036(17)
C61B 0.076(2) 0.057(2) 0.0479(19) -0.0127(16) -0.0136(18) 0.0082(18)
C62B 0.073(2) 0.058(2) 0.051(2) -0.0099(17) -0.0102(18) -0.0012(18)
C63B 0.059(2) 0.069(2) 0.060(2) -0.0107(19) -0.0118(18) 0.0000(18)
C64B 0.063(2) 0.065(2) 0.060(2) -0.0101(18) -0.0192(18) 0.0086(18)
N11C 0.063(2) 0.071(2) 0.090(3) -0.029(2) -0.0158(19) 0.0097(16)
C12C 0.079(3) 0.061(2) 0.086(3) -0.019(2) -0.040(2) 0.012(2)
C13C 0.088(3) 0.091(3) 0.122(4) -0.049(3) -0.052(3) 0.036(3)
C14C 0.091(4) 0.157(6) 0.161(6) -0.099(6) -0.070(4) 0.054(4)
C15C 0.068(3) 0.147(6) 0.112(5) -0.055(4) -0.020(3) 0.022(3)
C16C 0.068(3) 0.098(4) 0.102(4) -0.042(3) -0.012(3) 0.015(2)
N21C 0.0682(19) 0.0523(17) 0.0594(18) -0.0074(14) -0.0220(15) 0.0050(14)
N22C 0.071(2) 0.0581(18) 0.0609(19) -0.0043(15) -0.0228(16) 0.0025(15)
C23C 0.098(3) 0.052(2) 0.064(2) -0.0049(18) -0.038(2) 0.005(2)
C24C 0.099(3) 0.057(2) 0.078(3) -0.009(2) -0.045(3) 0.005(2)
C25C 0.071(2) 0.057(2) 0.082(3) -0.019(2) -0.037(2) 0.0109(18)
C26C 0.070(2) 0.061(2) 0.064(2) -0.0049(18) -0.0197(19) -0.0011(18)
N31C 0.079(2) 0.068(2) 0.078(2) -0.0221(18) -0.0324(19) 0.0048(17)
C32C 0.075(3) 0.068(2) 0.072(3) -0.019(2) -0.034(2) 0.001(2)
C33C 0.094(3) 0.062(2) 0.082(3) -0.020(2) -0.040(3) 0.006(2)
C34C 0.084(3) 0.071(3) 0.112(4) -0.033(3) -0.045(3) 0.016(2)
C35C 0.068(3) 0.079(3) 0.111(4) -0.031(3) -0.026(3) 0.007(2)
C36C 0.082(3) 0.069(3) 0.091(3) -0.026(2) -0.015(3) 0.006(2)
N41C 0.067(2) 0.075(2) 0.077(2) -0.0145(18) -0.0279(18) 0.0042(17)
N42C 0.074(2) 0.095(3) 0.087(3) -0.016(2) -0.033(2) 0.005(2)
C43C 0.081(3) 0.126(5) 0.081(3) -0.022(3) -0.024(3) 0.004(3)
C44C 0.083(3) 0.111(4) 0.065(3) -0.009(3) -0.027(2) -0.003(3)
C45C 0.078(3) 0.073(3) 0.074(3) -0.014(2) -0.035(2) 0.002(2)
C46C 0.076(3) 0.089(3) 0.109(4) -0.022(3) -0.041(3) 0.013(2)
C51C 0.071(2) 0.060(2) 0.060(2) -0.0056(18) -0.0194(19) 0.0061(18)
C52C 0.074(2) 0.064(2) 0.067(2) -0.0064(19) -0.028(2) 0.0030(19)
C53C 0.083(3) 0.055(2) 0.075(3) -0.0069(19) -0.029(2) 0.0090(19)
C54C 0.081(3) 0.065(2) 0.084(3) -0.007(2) -0.035(2) 0.000(2)
C55C 0.070(2) 0.064(2) 0.075(3) -0.006(2) -0.028(2) 0.0035(19)
C56C 0.064(2) 0.064(2) 0.070(2) -0.0066(19) -0.0214(19) 0.0022(18)
C61C 0.077(3) 0.080(3) 0.096(3) -0.018(3) -0.040(3) 0.007(2)
C62C 0.075(3) 0.074(3) 0.103(4) -0.012(3) -0.035(3) 0.015(2)
C63C 0.069(3) 0.079(3) 0.094(3) -0.018(2) -0.022(2) 0.007(2)
C64C 0.070(2) 0.067(3) 0.080(3) -0.010(2) -0.019(2) 0.003(2)
N11D 0.077(2) 0.0535(18) 0.068(2) -0.0144(15) -0.0231(17) 0.0140(15)
C12D 0.082(3) 0.050(2) 0.058(2) -0.0050(17) -0.0209(19) 0.0035(18)
C13D 0.089(3) 0.059(2) 0.073(3) -0.011(2) -0.024(2) -0.004(2)
C14D 0.105(4) 0.058(2) 0.081(3) -0.018(2) -0.023(3) -0.001(2)
C15D 0.098(3) 0.058(2) 0.097(3) -0.021(2) -0.030(3) 0.013(2)
C16D 0.085(3) 0.065(3) 0.085(3) -0.018(2) -0.027(2) 0.011(2)
N21D 0.0718(19) 0.0485(16) 0.0529(17) -0.0035(13) -0.0177(14) 0.0063(14)
N22D 0.0723(19) 0.0558(18) 0.0585(18) -0.0045(14) -0.0214(15) 0.0075(15)
C23D 0.074(2) 0.061(2) 0.070(3) 0.0020(19) -0.027(2) 0.0045(19)
C24D 0.079(3) 0.067(3) 0.069(3) -0.004(2) -0.030(2) -0.001(2)
C25D 0.080(3) 0.059(2) 0.051(2) -0.0076(17) -0.0201(18) 0.0048(19)
C26D 0.079(2) 0.056(2) 0.059(2) -0.0114(17) -0.0230(19) 0.0138(18)
N31D 0.082(2) 0.0468(17) 0.068(2) -0.0077(14) -0.0287(17) 0.0042(15)
C32D 0.092(3) 0.056(2) 0.085(3) -0.010(2) -0.049(2) 0.007(2)
C33D 0.109(4) 0.067(3) 0.101(4) -0.024(3) -0.058(3) 0.014(2)
C34D 0.119(4) 0.066(3) 0.103(4) -0.027(3) -0.059(3) 0.008(3)
C35D 0.103(3) 0.052(2) 0.074(3) -0.013(2) -0.030(2) 0.007(2)
C36D 0.083(3) 0.052(2) 0.063(2) -0.0036(17) -0.024(2) -0.0019(19)
N41D 0.087(2) 0.0458(16) 0.072(2) -0.0032(15) -0.0334(18) 0.0057(16)
N42D 0.088(2) 0.0545(19) 0.099(3) -0.0181(18) -0.042(2) 0.0147(17)
C43D 0.108(4) 0.082(3) 0.160(6) -0.039(4) -0.082(4) 0.034(3)
C44D 0.113(4) 0.081(3) 0.150(5) -0.037(3) -0.081(4) 0.024(3)
C45D 0.106(3) 0.056(2) 0.091(3) -0.013(2) -0.055(3) 0.013(2)
C46D 0.094(3) 0.057(2) 0.076(3) -0.011(2) -0.034(2) 0.010(2)
C51D 0.070(2) 0.056(2) 0.056(2) -0.0079(17) -0.0190(18) 0.0145(17)
C52D 0.085(3) 0.062(2) 0.069(3) -0.017(2) -0.025(2) 0.006(2)
C53D 0.087(3) 0.062(2) 0.055(2) -0.0130(18) -0.014(2) 0.004(2)
C54D 0.087(3) 0.056(2) 0.055(2) -0.0043(17) -0.016(2) 0.0097(19)
C55D 0.079(2) 0.056(2) 0.061(2) -0.0063(17) -0.028(2) 0.0133(18)
C56D 0.085(3) 0.054(2) 0.057(2) -0.0083(17) -0.027(2) 0.0214(19)
C61D 0.101(3) 0.052(2) 0.070(3) -0.0069(19) -0.038(2) 0.020(2)
C62D 0.133(4) 0.048(2) 0.073(3) -0.009(2) -0.051(3) 0.019(2)
C63D 0.157(5) 0.055(2) 0.059(2) -0.015(2) -0.044(3) 0.030(3)
C64D 0.107(3) 0.056(2) 0.055(2) -0.0055(18) -0.027(2) 0.020(2)
N11E 0.069(2) 0.0529(17) 0.0626(19) 0.0004(15) -0.0157(16) -0.0014(14)
C12E 0.077(3) 0.063(2) 0.056(2) 0.0014(18) -0.0144(19) -0.0060(19)
C13E 0.104(4) 0.084(3) 0.059(3) 0.008(2) -0.012(2) 0.000(3)
C14E 0.097(4) 0.087(3) 0.078(3) 0.012(3) 0.005(3) 0.001(3)
C15E 0.079(3) 0.088(3) 0.100(4) -0.010(3) 0.010(3) -0.003(3)
C16E 0.082(3) 0.065(3) 0.091(3) -0.004(2) -0.011(3) 0.003(2)
N21E 0.0659(19) 0.0578(18) 0.0522(17) -0.0013(14) -0.0173(14) -0.0006(14)
N22E 0.074(2) 0.068(2) 0.064(2) 0.0024(16) -0.0232(17) -0.0012(16)
C23E 0.089(3) 0.088(3) 0.094(4) 0.019(3) -0.047(3) 0.002(3)
C24E 0.086(3) 0.083(3) 0.076(3) 0.020(2) -0.037(3) -0.003(2)
C25E 0.088(3) 0.062(2) 0.053(2) 0.0026(18) -0.024(2) 0.002(2)
C26E 0.066(2) 0.066(2) 0.068(2) -0.0081(19) -0.0197(19) -0.0023(18)
N31E 0.0587(19) 0.068(2) 0.095(3) -0.0230(19) -0.0167(18) 0.0028(16)
C32E 0.063(2) 0.056(2) 0.073(3) -0.0153(19) -0.0134(19) -0.0042(17)
C33E 0.096(3) 0.066(3) 0.076(3) -0.021(2) 0.002(2) -0.022(2)
C34E 0.098(4) 0.082(4) 0.136(6) -0.043(4) 0.031(4) -0.029(3)
C35E 0.062(3) 0.102(5) 0.167(7) -0.066(5) 0.020(4) -0.027(3)
C36E 0.060(3) 0.092(4) 0.193(7) -0.071(4) -0.031(4) 0.012(3)
N41E 0.0560(16) 0.0552(17) 0.0510(16) -0.0024(13) -0.0166(13) 0.0008(13)
N42E 0.0535(16) 0.0657(19) 0.0572(18) -0.0080(15) -0.0133(14) 0.0071(14)
C43E 0.065(2) 0.067(2) 0.079(3) -0.011(2) -0.028(2) 0.0183(19)
C44E 0.087(3) 0.059(2) 0.065(2) -0.0010(18) -0.036(2) 0.002(2)
C45E 0.065(2) 0.0510(19) 0.0504(19) -0.0052(15) -0.0218(17) 0.0070(16)
C46E 0.060(2) 0.077(3) 0.061(2) -0.016(2) -0.0065(18) 0.0007(19)
C51E 0.063(2) 0.077(3) 0.057(2) -0.0060(19) -0.0190(18) 0.0005(19)
C52E 0.072(2) 0.087(3) 0.056(2) -0.007(2) -0.0209(19) -0.010(2)
C53E 0.081(3) 0.106(4) 0.048(2) -0.015(2) -0.014(2) -0.007(2)
C54E 0.074(3) 0.088(3) 0.059(2) -0.021(2) -0.013(2) -0.012(2)
C55E 0.061(2) 0.078(3) 0.053(2) -0.0133(19) -0.0173(17) 0.0034(19)
C56E 0.064(2) 0.081(3) 0.055(2) -0.0122(19) -0.0174(18) -0.0057(19)
C61E 0.059(2) 0.070(2) 0.059(2) -0.0086(18) -0.0154(17) -0.0020(18)
C62E 0.065(2) 0.086(3) 0.049(2) -0.0120(19) -0.0083(17) 0.000(2)
C63E 0.065(2) 0.094(3) 0.057(2) -0.022(2) -0.0117(19) -0.003(2)
C64E 0.064(2) 0.085(3) 0.062(2) -0.018(2) -0.0167(19) -0.010(2)
N11F 0.081(2) 0.0571(18) 0.0569(18) -0.0064(15) -0.0244(16) 0.0030(16)
C12F 0.076(2) 0.054(2) 0.074(3) -0.0093(19) -0.028(2) 0.0017(18)
C13F 0.085(3) 0.059(2) 0.102(4) -0.007(2) -0.037(3) -0.002(2)
C14F 0.121(4) 0.082(3) 0.106(4) -0.046(3) -0.061(3) 0.020(3)
C15F 0.118(4) 0.081(3) 0.078(3) -0.024(3) -0.041(3) 0.014(3)
C16F 0.094(3) 0.073(3) 0.068(3) -0.015(2) -0.033(2) 0.009(2)
N21F 0.086(2) 0.0522(17) 0.0499(17) 0.0005(14) -0.0172(16) 0.0006(15)
N22F 0.105(3) 0.060(2) 0.0512(19) 0.0034(15) -0.0135(18) 0.0084(18)
C23F 0.103(4) 0.078(3) 0.065(3) 0.019(2) -0.006(3) -0.002(3)
C24F 0.097(3) 0.062(3) 0.077(3) 0.008(2) -0.016(3) -0.009(2)
C25F 0.073(2) 0.053(2) 0.073(3) 0.0057(18) -0.023(2) -0.0064(18)
C26F 0.130(4) 0.070(3) 0.054(2) 0.003(2) -0.020(3) 0.015(3)
N31F 0.089(2) 0.078(2) 0.081(2) -0.022(2) -0.038(2) 0.009(2)
C32F 0.107(4) 0.066(3) 0.094(3) -0.021(2) -0.049(3) 0.014(3)
C33F 0.126(4) 0.078(3) 0.118(5) -0.025(3) -0.066(4) -0.001(3)
C34F 0.168(6) 0.091(4) 0.113(5) -0.049(4) -0.067(5) 0.011(4)
C35F 0.155(6) 0.117(5) 0.093(4) -0.046(4) -0.048(4) 0.027(5)
C36F 0.106(4) 0.085(3) 0.087(3) -0.034(3) -0.025(3) 0.014(3)
N41F 0.111(3) 0.063(2) 0.081(3) -0.0206(19) -0.039(2) 0.003(2)
N42F 0.131(4) 0.071(2) 0.071(3) -0.008(2) -0.019(2) -0.010(2)
C43F 0.134(5) 0.087(4) 0.097(4) -0.008(3) -0.008(4) -0.025(3)
C44F 0.132(5) 0.076(3) 0.119(5) -0.010(3) -0.038(4) -0.019(3)
C45F 0.100(3) 0.060(3) 0.090(3) -0.011(2) -0.035(3) 0.005(2)
C46F 0.146(5) 0.073(3) 0.074(3) -0.014(2) -0.033(3) -0.002(3)
C51F 0.142(4) 0.061(3) 0.052(2) -0.0034(19) -0.030(3) 0.012(3)
C52F 0.146(5) 0.073(3) 0.062(3) -0.014(2) -0.042(3) 0.016(3)
C53F 0.156(5) 0.068(3) 0.067(3) -0.013(2) -0.038(3) 0.025(3)
C54F 0.140(5) 0.076(3) 0.064(3) -0.016(2) -0.034(3) 0.024(3)
C55F 0.167(5) 0.065(3) 0.054(2) -0.011(2) -0.034(3) 0.012(3)
C56F 0.154(5) 0.058(2) 0.052(2) 0.0012(19) -0.030(3) 0.014(3)
C61F 0.162(5) 0.066(3) 0.059(3) -0.007(2) -0.033(3) 0.004(3)
C62F 0.155(5) 0.069(3) 0.070(3) -0.009(2) -0.032(3) 0.016(3)
C63F 0.167(6) 0.061(3) 0.072(3) -0.005(2) -0.033(3) 0.030(3)
C64F 0.161(5) 0.072(3) 0.054(2) -0.012(2) -0.030(3) 0.022(3)
B11X 0.059(3) 0.073(4) 0.119(5) -0.012(4) -0.001(3) 0.011(3)
F12X 0.077(2) 0.089(3) 0.356(9) -0.015(4) -0.022(3) 0.009(2)
F13X 0.097(2) 0.0621(19) 0.228(5) 0.017(2) -0.047(3) 0.0061(17)
F14X 0.139(4) 0.342(9) 0.167(5) -0.124(5) -0.070(4) 0.136(5)
F15X 0.232(6) 0.142(4) 0.173(5) -0.047(4) -0.090(4) 0.113(4)
B21X 0.201(10) 0.175(10) 0.119(8) -0.060(6) -0.109(8) 0.019(7)
F22X 0.223(6) 0.182(6) 0.157(5) -0.087(5) -0.102(5) 0.076(5)
F23X 0.158(4) 0.136(4) 0.117(4) -0.069(3) -0.054(3) 0.041(3)
F24X 0.322(10) 0.175(6) 0.183(7) -0.087(5) -0.080(7) -0.015(7)
F25X 0.322(10) 0.218(7) 0.104(4) -0.056(4) -0.109(5) 0.118(7)
B31X 0.120(4) 0.070(3) 0.042(2) -0.013(2) -0.008(3) 0.011(3)
F32X 0.105(2) 0.0711(16) 0.0524(13) -0.0144(12) -0.0079(13) 0.0214(14)
F33X 0.189(4) 0.277(6) 0.068(2) -0.045(3) -0.044(3) 0.129(4)
F34X 0.221(4) 0.087(2) 0.080(2) -0.0283(18) 0.032(2) -0.054(3)
F35X 0.0917(18) 0.0752(17) 0.0648(16) -0.0200(13) 0.0011(13) 0.0044(14)
B41X 0.193(10) 0.095(7) 0.185(9) -0.019(8) -0.123(7) 0.032(7)
F42X 0.227(8) 0.270(9) 0.161(6) -0.104(7) -0.093(6) -0.007(7)
F43X 0.242(9) 0.293(12) 0.192(8) -0.106(8) -0.039(7) 0.013(8)
F44X 0.339(13) 0.170(8) 0.291(12) -0.047(8) -0.146(10) 0.112(8)
F45X 0.194(6) 0.188(6) 0.143(5) -0.101(4) -0.110(5) 0.086(5)
B51X 0.110(5) 0.157(7) 0.061(4) -0.010(4) -0.038(4) -0.037(5)
F52X 0.093(2) 0.150(4) 0.095(3) -0.032(2) -0.016(2) -0.028(2)
F53X 0.120(4) 0.388(11) 0.132(4) -0.058(6) 0.042(3) -0.077(5)
F54X 0.201(5) 0.129(4) 0.215(6) -0.005(4) -0.137(5) -0.022(4)
F55X 0.147(4) 0.212(5) 0.097(3) 0.016(3) -0.051(3) -0.014(4)

loop_
_atom_type_symbol
_atom_type_description
_atom_type_scat_dispersion_real
_atom_type_scat_dispersion_imag
_atom_type_scat_source
C C 0.0181 0.0091 'International Tables Vol C Tables 4.2.6.8 and 6.1.1.4'
H H 0.0000 0.0000 'International Tables Vol C Tables 4.2.6.8 and 6.1.1.4'
B B 0.0090 0.0039 'International Tables Vol C Tables 4.2.6.8 and 6.1.1.4'
F F 0.0727 0.0534 'International Tables Vol C Tables 4.2.6.8 and 6.1.1.4'
N N 0.0311 0.0180 'International Tables Vol C Tables 4.2.6.8 and 6.1.1.4'
Ni Ni -3.0029 0.5091 'International Tables Vol C Tables 4.2.6.8 and 6.1.1.4'
O O 0.0492 0.0322 'International Tables Vol C Tables 4.2.6.8 and 6.1.1.4'
S S 0.3331 0.5567 'International Tables Vol C Tables 4.2.6.8 and 6.1.1.4'

loop_
_geom_angle_atom_site_label_1
_geom_angle_atom_site_label_2
_geom_angle_atom_site_label_3
_geom_angle
_geom_angle_site_symmetry_1
_geom_angle_site_symmetry_3
_geom_angle_publ_flag
N31B Ni01 N41B 78.07(13) . . ?
N31B Ni01 N11C 91.76(15) . . ?
N31B Ni01 N21C 168.91(14) . . ?
N31B Ni01 N11D 92.28(13) . . ?
N31B Ni01 N21D 88.61(13) . . ?
N11C Ni01 N41B 90.41(13) . . ?
N11C Ni01 N11D 91.13(13) . . ?
N21C Ni01 N41B 98.39(12) . . ?
N21C Ni01 N11C 77.68(14) . . ?
N21C Ni01 N11D 91.32(13) . . ?
N11D Ni01 N41B 170.27(12) . . ?
N21D Ni01 N41B 100.72(12) . . ?
N21D Ni01 N11C 168.69(13) . . ?
N21D Ni01 N21C 102.41(12) . . ?
N21D Ni01 N11D 77.55(12) . . ?
N31D Ni02 N41D 79.21(13) . . ?
N31D Ni02 N11E 90.79(13) . . ?
N31D Ni02 N21E 93.37(13) . . ?
N31D Ni02 N21F 98.02(13) . . ?
N41D Ni02 N11E 88.63(13) . . ?
N41D Ni02 N21F 93.72(13) . . ?
N11E Ni02 N21F 171.16(13) . . ?
N21E Ni02 N41D 164.75(13) . . ?
N21E Ni02 N11E 78.08(12) . . ?
N21E Ni02 N21F 100.55(13) . . ?
N11F Ni02 N31D 175.24(12) . . ?
N11F Ni02 N41D 97.89(13) . . ?
N11F Ni02 N11E 92.92(13) . . ?
N11F Ni02 N21E 90.31(13) . . ?
N11F Ni02 N21F 78.32(13) . . ?
N21A Ni03 N11A 78.0(2) . . ?
N81A Ni03 N71A 78.0(4) . . ?
N81A Ni03 N21B 154.9(3) . . ?
N81A Ni03 N41E 97.0(3) . . ?
N11B Ni03 N11A 97.2(2) . . ?
N11B Ni03 N21A 98.8(2) . . ?
N11B Ni03 N71A 74.5(4) . . ?
N11B Ni03 N81A 78.6(4) . . ?
N11B Ni03 N21B 77.56(16) . . ?
N11B Ni03 N31E 174.39(16) . . ?
N11B Ni03 N41E 97.73(14) . . ?
N21B Ni03 N11A 89.9(2) . . ?
N21B Ni03 N21A 166.84(18) . . ?
N21B Ni03 N71A 88.0(3) . . ?
N21B Ni03 N41E 94.06(12) . . ?
N31E Ni03 N11A 87.4(2) . . ?
N31E Ni03 N21A 85.3(2) . . ?
N31E Ni03 N71A 110.2(4) . . ?
N31E Ni03 N81A 105.1(4) . . ?
N31E Ni03 N21B 99.32(13) . . ?
N31E Ni03 N41E 77.74(13) . . ?
N41E Ni03 N11A 165.0(2) . . ?
N41E Ni03 N21A 98.98(17) . . ?
N41E Ni03 N71A 171.4(4) . . ?
N31A Ni04 N41A 78.10(16) . . ?
N31A Ni04 N31C 174.46(15) . . ?
N31A Ni04 N41C 98.00(16) . . ?
N31A Ni04 N31F 94.13(15) . . ?
N31A Ni04 N41F 92.20(16) . . ?
N31C Ni04 N41A 98.35(14) . . ?
N31C Ni04 N41C 77.85(14) . . ?
N31C Ni04 N31F 89.48(14) . . ?
N31C Ni04 N41F 92.67(16) . . ?
N41C Ni04 N41A 93.43(14) . . ?
N31F Ni04 N41A 172.15(15) . . ?
N31F Ni04 N41C 88.74(15) . . ?
N41F Ni04 N41A 101.10(15) . . ?
N41F Ni04 N41C 163.72(14) . . ?
N41F Ni04 N31F 77.85(15) . . ?
C12G C11G C24G 119.0(6) . . ?
N25G C11G C12G 120.6(7) . . ?
N25G C11G C24G 120.4(7) . . ?
C11G C12G H12G 120.4 . . ?
C13G C12G C11G 119.2(6) . . ?
C13G C12G H12G 120.4 . . ?
C12G C13G O14G 116.4(5) . . ?
C12G C13G C22G 123.6(6) . . ?
O14G C13G C22G 119.9(5) . . ?
C15G O14G C13G 121.0(4) . . ?
O14G C15G C16G 116.4(5) . . ?
O14G C15G C20G 121.1(5) . . ?
C16G C15G C20G 122.5(6) . . ?
C15G C16G H16G 120.2 . . ?
C15G C16G C17G 119.6(6) . . ?
C17G C16G H16G 120.2 . . ?
C16G C17G C18G 118.4(6) . . ?
N30G C17G C16G 123.0(6) . . ?
N30G C17G C18G 118.5(6) . . ?
C17G C18G H18G 119.7 . . ?
C19G C18G C17G 120.7(6) . . ?
C19G C18G H18G 119.7 . . ?
C18G C19G H19G 118.5 . . ?
C18G C19G C20G 122.9(5) . . ?
C20G C19G H19G 118.5 . . ?
C19G C20G C15G 115.9(5) . . ?
C21G C20G C15G 119.2(5) . . ?
C21G C20G C19G 124.9(5) . . ?
C20G C21G C22G 120.3(5) . . ?
C20G C21G C35G 121.2(5) . . ?
C22G C21G C35G 118.5(5) . . ?
C21G C22G C13G 118.2(5) . . ?
C23G C22G C13G 116.3(5) . . ?
C23G C22G C21G 125.4(6) . . ?
C22G C23G H23G 119.1 . . ?
C22G C23G C24G 121.8(6) . . ?
C24G C23G H23G 119.1 . . ?
C11G C24G H24G 120.1 . . ?
C23G C24G C11G 119.8(6) . . ?
C23G C24G H24G 120.1 . . ?
C11G N25G C26G 118.6(7) . . ?
C11G N25G C28G 120.6(8) . . ?
C26G N25G C28G 119.8(7) . . ?
N25G C26G H26O 110.2 . . ?
N25G C26G H26P 110.2 . . ?
N25G C26G C27G 107.7(8) . . ?
H26O C26G H26P 108.5 . . ?
C27G C26G H26O 110.2 . . ?
C27G C26G H26P 110.2 . . ?
C26G C27G H27A 109.5 . . ?
C26G C27G H27B 109.5 . . ?
C26G C27G H27C 109.5 . . ?
H27A C27G H27B 109.5 . . ?
H27A C27G H27C 109.5 . . ?
H27B C27G H27C 109.5 . . ?
N25G C28G H28A 111.4 . . ?
N25G C28G H28B 111.4 . . ?
H28A C28G H28B 109.3 . . ?
C29G C28G N25G 101.9(10) . . ?
C29G C28G H28A 111.4 . . ?
C29G C28G H28B 111.4 . . ?
C28G C29G H29A 109.5 . . ?
C28G C29G H29B 109.5 . . ?
C28G C29G H29C 109.5 . . ?
H29A C29G H29B 109.5 . . ?
H29A C29G H29C 109.5 . . ?
H29B C29G H29C 109.5 . . ?
C17G N30G C31G 123.3(7) . . ?
C17G N30G C33G 117.4(7) . . ?
C33G N30G C31G 118.7(9) . . ?
N30G C31G H31A 104.0 . . ?
N30G C31G H31B 104.0 . . ?
N30G C31G C32G 132.9(9) . . ?
H31A C31G H31B 105.5 . . ?
C32G C31G H31A 104.0 . . ?
C32G C31G H31B 104.0 . . ?
C31G C32G H32A 109.5 . . ?
C31G C32G H32B 109.5 . . ?
C31G C32G H32C 109.5 . . ?
H32A C32G H32B 109.5 . . ?
H32A C32G H32C 109.5 . . ?
H32B C32G H32C 109.5 . . ?
N30G C33G H33G 108.1 . . ?
N30G C33G H33H 108.1 . . ?
N30G C33G C34G 116.6(11) . . ?
H33G C33G H33H 107.3 . . ?
C34G C33G H33G 108.1 . . ?
C34G C33G H33H 108.1 . . ?
C33G C34G H34G 109.5 . . ?
C33G C34G H34H 109.5 . . ?
C33G C34G H34I 109.5 . . ?
H34G C34G H34H 109.5 . . ?
H34G C34G H34I 109.5 . . ?
H34H C34G H34I 109.5 . . ?
C36G C35G C21G 122.0(4) . . ?
C36G C35G C40G 120.3(5) . . ?
C40G C35G C21G 117.6(4) . . ?
C35G C36G S41G 120.7(4) . . ?
C37G C36G C35G 120.6(4) . . ?
C37G C36G S41G 118.7(4) . . ?
C36G C37G H37G 119.6 . . ?
C36G C37G C38G 120.9(4) . . ?
C38G C37G H37G 119.6 . . ?
C37G C38G C39G 118.3(5) . . ?
C37G C38G S45G 121.7(4) . . ?
C39G C38G S45G 120.0(4) . . ?
C38G C39G H39G 119.2 . . ?
C38G C39G C40G 121.5(5) . . ?
C40G C39G H39G 119.2 . . ?
C35G C40G C39G 118.3(5) . . ?
C35G C40G H40G 120.8 . . ?
C39G C40G H40G 120.8 . . ?
O42G S41G C36G 104.8(2) . . ?
O42G S41G O43G 113.6(2) . . ?
O42G S41G O44G 113.4(2) . . ?
O43G S41G C36G 105.5(2) . . ?
O43G S41G O44G 113.7(2) . . ?
O44G S41G C36G 104.6(2) . . ?
O46G S45G C38G 106.3(2) . . ?
O47G S45G C38G 105.8(2) . . ?
O47G S45G O46G 112.9(2) . . ?
O47G S45G O48G 112.9(2) . . ?
O48G S45G C38G 108.1(2) . . ?
O48G S45G O46G 110.4(2) . . ?
C12A N11A Ni03 114.0(5) . . ?
C16A N11A Ni03 128.7(5) . . ?
C16A N11A C12A 117.1(6) . . ?
N11A C12A C13A 123.3(7) . . ?
N11A C12A C25A 116.1(5) . . ?
C13A C12A C25A 120.4(7) . . ?
C12A C13A H13A 122.2 . . ?
C12A C13A C14A 115.6(8) . . ?
C14A C13A H13A 122.2 . . ?
C13A C14A H14A 119.6 . . ?
C15A C14A C13A 120.7(7) . . ?
C15A C14A H14A 119.6 . . ?
C14A C15A H15A 121.4 . . ?
C16A C15A C14A 117.2(8) . . ?
C16A C15A H15A 121.4 . . ?
N11A C16A C15A 126.0(8) . . ?
N11A C16A H16A 117.0 . . ?
C15A C16A H16A 117.0 . . ?
N22A N21A Ni03 138.9(4) . . ?
C25A N21A Ni03 114.7(5) . . ?
C25A N21A N22A 105.7(5) . . ?
N21A N22A C23A 109.9(6) . . ?
N21A N22A C26A 122.0(5) . . ?
C23A N22A C26A 126.9(6) . . ?
N22A C23A H23A 126.4 . . ?
N22A C23A C24A 107.3(7) . . ?
C24A C23A H23A 126.4 . . ?
C23A C24A H24A 127.3 . . ?
C25A C24A C23A 105.3(6) . . ?
C25A C24A H24A 127.3 . . ?
N21A C25A C12A 116.9(6) . . ?
N21A C25A C24A 111.6(6) . . ?
C24A C25A C12A 131.4(6) . . ?
N22A C26A H26A 110.1 . . ?
N22A C26A H26B 110.1 . . ?
N22A C26A C51A 108.2(5) . . ?
H26A C26A H26B 108.4 . . ?
H26C C26A H26D 105.2 . . ?
C51A C26A H26A 110.1 . . ?
C51A C26A H26B 110.1 . . ?
C51A C26A H26C 103.4 . . ?
C51A C26A H26D 103.4 . . ?
N82A C26A H26C 103.4 . . ?
N82A C26A H26D 103.4 . . ?
N82A C26A C51A 135.2(14) . . ?
C32A N31A Ni04 114.8(3) . . ?
C32A N31A C36A 118.2(5) . . ?
C36A N31A Ni04 126.8(3) . . ?
N31A C32A C33A 121.8(5) . . ?
N31A C32A C45A 116.3(5) . . ?
C33A C32A C45A 121.9(5) . . ?
C32A C33A H33A 121.1 . . ?
C34A C33A C32A 117.9(5) . . ?
C34A C33A H33A 121.1 . . ?
C33A C34A H34A 120.4 . . ?
C33A C34A C35A 119.1(5) . . ?
C35A C34A H34A 120.4 . . ?
C34A C35A H35A 119.9 . . ?
C36A C35A C34A 120.3(6) . . ?
C36A C35A H35A 119.9 . . ?
N31A C36A H36A 118.7 . . ?
C35A C36A N31A 122.6(5) . . ?
C35A C36A H36A 118.7 . . ?
N42A N41A Ni04 142.2(3) . . ?
N42A N41A C45A 106.0(4) . . ?
C45A N41A Ni04 111.7(3) . . ?
N41A N42A C43A 110.0(5) . . ?
N41A N42A C46A 123.7(4) . . ?
C43A N42A C46A 125.9(5) . . ?
N42A C43A H43A 125.7 . . ?
C44A C43A N42A 108.6(5) . . ?
C44A C43A H43A 125.7 . . ?
C43A C44A H44A 127.7 . . ?
C43A C44A C45A 104.6(5) . . ?
C45A C44A H44A 127.7 . . ?
N41A C45A C32A 117.8(4) . . ?
N41A C45A C44A 110.9(5) . . ?
C44A C45A C32A 131.1(5) . . ?
N42A C46A H46A 108.8 . . ?
N42A C46A H46B 108.8 . . ?
N42A C46A C61A 113.7(4) . . ?
H46A C46A H46B 107.7 . . ?
C61A C46A H46A 108.8 . . ?
C61A C46A H46B 108.8 . . ?
C52A C51A C26A 123.2(5) . . ?
C52A C51A C56A 117.6(5) . . ?
C56A C51A C26A 119.1(4) . . ?
C51A C52A H52A 119.6 . . ?
C51A C52A C53A 120.7(5) . . ?
C53A C52A H52A 119.6 . . ?
C52A C53A H53A 119.5 . . ?
C54A C53A C52A 121.1(5) . . ?
C54A C53A H53A 119.5 . . ?
C53A C54A H54A 119.5 . . ?
C53A C54A C55A 121.1(5) . . ?
C55A C54A H54A 119.5 . . ?
C54A C55A C61A 121.2(5) . . ?
C56A C55A C54A 119.5(5) . . ?
C56A C55A C61A 119.3(4) . . ?
C55A C56A C51A 119.9(4) . . ?
C55A C56A C64A 118.8(4) . . ?
C64A C56A C51A 121.2(4) . . ?
C55A C61A C46A 120.2(4) . . ?
C62A C61A C46A 121.0(4) . . ?
C62A C61A C55A 118.9(4) . . ?
C61A C62A H62A 119.3 . . ?
C61A C62A C63A 121.3(4) . . ?
C63A C62A H62A 119.3 . . ?
C62A C63A H63A 119.5 . . ?
C64A C63A C62A 121.0(4) . . ?
C64A C63A H63A 119.5 . . ?
C56A C64A H64A 119.7 . . ?
C63A C64A C56A 120.6(4) . . ?
C63A C64A H64A 119.7 . . ?
C72A N71A Ni03 114.8(7) . . ?
C76A N71A Ni03 125.7(8) . . ?
C76A N71A C72A 119.5(10) . . ?
N71A C72A C73A 121.1(11) . . ?
N71A C72A C85A 115.5(9) . . ?
C73A C72A C85A 123.4(10) . . ?
C72A C73A H73A 120.5 . . ?
C74A C73A C72A 119.0(12) . . ?
C74A C73A H73A 120.5 . . ?
C73A C74A H74A 120.3 . . ?
C73A C74A C75A 119.4(11) . . ?
C75A C74A H74A 120.3 . . ?
C74A C75A H75A 121.8 . . ?
C76A C75A C74A 116.4(12) . . ?
C76A C75A H75A 121.8 . . ?
N71A C76A C75A 124.5(12) . . ?
N71A C76A H76A 117.8 . . ?
C75A C76A H76A 117.8 . . ?
N82A N81A Ni03 141.0(9) . . ?
C85A N81A Ni03 113.3(8) . . ?
C85A N81A N82A 104.9(10) . . ?
C26A N82A C83A 122.4(14) . . ?
N81A N82A C26A 123.2(13) . . ?
N81A N82A C83A 110.9(12) . . ?
N82A C83A H83A 126.8 . . ?
C84A C83A N82A 106.4(14) . . ?
C84A C83A H83A 126.8 . . ?
C83A C84A H84A 127.8 . . ?
C83A C84A C85A 104.3(13) . . ?
C85A C84A H84A 127.8 . . ?
N81A C85A C72A 117.0(10) . . ?
N81A C85A C84A 113.0(11) . . ?
C84A C85A C72A 130.0(11) . . ?
C12B N11B Ni03 115.6(3) . . ?
C16B N11B Ni03 126.8(5) . . ?
C16B N11B C12B 117.6(6) . . ?
N11B C12B C13B 120.8(5) . . ?
N11B C12B C25B 115.5(4) . . ?
C13B C12B C25B 123.7(6) . . ?
C12B C13B H13B 119.5 . . ?
C14B C13B C12B 121.0(8) . . ?
C14B C13B H13B 119.5 . . ?
C13B C14B H14B 120.6 . . ?
C15B C14B C13B 118.8(7) . . ?
C15B C14B H14B 120.6 . . ?
C14B C15B H15B 120.0 . . ?
C14B C15B C16B 120.1(7) . . ?
C16B C15B H15B 120.0 . . ?
N11B C16B C15B 121.8(8) . . ?
N11B C16B H16B 119.1 . . ?
C15B C16B H16B 119.1 . . ?
N22B N21B Ni03 140.5(3) . . ?
N22B N21B C25B 104.6(3) . . ?
C25B N21B Ni03 114.3(3) . . ?
N21B N22B C23B 110.5(4) . . ?
N21B N22B C26B 122.5(3) . . ?
C23B N22B C26B 126.7(4) . . ?
N22B C23B H23B 125.8 . . ?
C24B C23B N22B 108.3(4) . . ?
C24B C23B H23B 125.8 . . ?
C23B C24B H24B 127.5 . . ?
C23B C24B C25B 105.0(4) . . ?
C25B C24B H24B 127.5 . . ?
N21B C25B C12B 117.1(4) . . ?
N21B C25B C24B 111.6(4) . . ?
C24B C25B C12B 131.1(4) . . ?
N22B C26B H26E 109.1 . . ?
N22B C26B H26F 109.1 . . ?
N22B C26B C51B 112.4(3) . . ?
H26E C26B H26F 107.9 . . ?
C51B C26B H26E 109.1 . . ?
C51B C26B H26F 109.1 . . ?
C32B N31B Ni01 115.0(3) . . ?
C36B N31B Ni01 126.5(3) . . ?
C36B N31B C32B 118.5(4) . . ?
N31B C32B C33B 122.6(4) . . ?
N31B C32B C45B 115.8(4) . . ?
C33B C32B C45B 121.6(4) . . ?
C32B C33B H33B 120.9 . . ?
C32B C33B C34B 118.2(5) . . ?
C34B C33B H33B 120.9 . . ?
C33B C34B H34B 120.6 . . ?
C35B C34B C33B 118.9(4) . . ?
C35B C34B H34B 120.6 . . ?
C34B C35B H35B 120.3 . . ?
C34B C35B C36B 119.4(5) . . ?
C36B C35B H35B 120.3 . . ?
N31B C36B C35B 122.3(5) . . ?
N31B C36B H36B 118.9 . . ?
C35B C36B H36B 118.9 . . ?
N42B N41B Ni01 142.8(2) . . ?
N42B N41B C45B 104.0(3) . . ?
C45B N41B Ni01 112.3(2) . . ?
N41B N42B C43B 112.6(3) . . ?
N41B N42B C46B 121.4(3) . . ?
C43B N42B C46B 125.9(3) . . ?
N42B C43B H43B 126.7 . . ?
C44B C43B N42B 106.6(4) . . ?
C44B C43B H43B 126.7 . . ?
C43B C44B H44B 127.2 . . ?
C43B C44B C45B 105.6(4) . . ?
C45B C44B H44B 127.2 . . ?
N41B C45B C32B 117.5(4) . . ?
N41B C45B C44B 111.1(3) . . ?
C44B C45B C32B 131.3(4) . . ?
N42B C46B H46C 108.8 . . ?
N42B C46B H46D 108.8 . . ?
N42B C46B C61B 113.6(3) . . ?
H46C C46B H46D 107.7 . . ?
C61B C46B H46C 108.8 . . ?
C61B C46B H46D 108.8 . . ?
C52B C51B C26B 120.5(4) . . ?
C52B C51B C56B 120.0(4) . . ?
C56B C51B C26B 119.6(4) . . ?
C51B C52B H52B 119.4 . . ?
C51B C52B C53B 121.1(4) . . ?
C53B C52B H52B 119.4 . . ?
C52B C53B H53B 120.3 . . ?
C54B C53B C52B 119.5(4) . . ?
C54B C53B H53B 120.3 . . ?
C53B C54B H54B 119.5 . . ?
C53B C54B C55B 121.1(4) . . ?
C55B C54B H54B 119.5 . . ?
C54B C55B C56B 119.0(3) . . ?
C54B C55B C61B 122.2(4) . . ?
C56B C55B C61B 118.8(3) . . ?
C51B C56B C55B 119.3(4) . . ?
C51B C56B C64B 122.1(4) . . ?
C55B C56B C64B 118.6(3) . . ?
C55B C61B C46B 117.0(3) . . ?
C62B C61B C46B 122.1(3) . . ?
C62B C61B C55B 120.9(4) . . ?
C61B C62B H62B 120.1 . . ?
C61B C62B C63B 119.8(4) . . ?
C63B C62B H62B 120.1 . . ?
C62B C63B H63B 119.5 . . ?
C64B C63B C62B 121.1(4) . . ?
C64B C63B H63B 119.5 . . ?
C56B C64B H64B 119.6 . . ?
C63B C64B C56B 120.8(4) . . ?
C63B C64B H64B 119.6 . . ?
C12C N11C Ni01 115.1(3) . . ?
C12C N11C C16C 117.8(4) . . ?
C16C N11C Ni01 126.9(4) . . ?
N11C C12C C13C 122.3(5) . . ?
N11C C12C C25C 115.3(4) . . ?
C13C C12C C25C 122.3(5) . . ?
C12C C13C H13C 120.9 . . ?
C12C C13C C14C 118.2(6) . . ?
C14C C13C H13C 120.9 . . ?
C13C C14C H14C 120.2 . . ?
C15C C14C C13C 119.7(5) . . ?
C15C C14C H14C 120.2 . . ?
C14C C15C H15C 119.5 . . ?
C14C C15C C16C 121.0(6) . . ?
C16C C15C H15C 119.5 . . ?
N11C C16C C15C 121.0(6) . . ?
N11C C16C H16C 119.5 . . ?
C15C C16C H16C 119.5 . . ?
N22C N21C Ni01 140.8(2) . . ?
N22C N21C C25C 104.9(3) . . ?
C25C N21C Ni01 114.1(3) . . ?
N21C N22C C23C 112.0(3) . . ?
N21C N22C C26C 121.7(3) . . ?
C23C N22C C26C 126.0(4) . . ?
N22C C23C H23C 126.7 . . ?
N22C C23C C24C 106.7(4) . . ?
C24C C23C H23C 126.7 . . ?
C23C C24C H24C 127.6 . . ?
C25C C24C C23C 104.7(4) . . ?
C25C C24C H24C 127.6 . . ?
N21C C25C C12C 117.3(4) . . ?
N21C C25C C24C 111.7(4) . . ?
C24C C25C C12C 131.0(4) . . ?
N22C C26C H26G 109.2 . . ?
N22C C26C H26H 109.2 . . ?
N22C C26C C51C 112.1(3) . . ?
H26G C26C H26H 107.9 . . ?
C51C C26C H26G 109.2 . . ?
C51C C26C H26H 109.2 . . ?
C32C N31C Ni04 114.8(3) 2_676 . ?
C32C N31C C36C 119.2(4) 2_676 2_676 ?
C36C N31C Ni04 125.9(3) 2_676 . ?
N31C C32C C33C 122.3(4) 2_676 . ?
N31C C32C C45C 115.4(4) 2_676 . ?
C33C C32C C45C 122.4(4) . . ?
C32C C33C H33C 121.4 . . ?
C34C C33C C32C 117.3(5) . . ?
C34C C33C H33C 121.4 . . ?
C33C C34C H34C 120.4 . . ?
C35C C34C C33C 119.1(5) . . ?
C35C C34C H34C 120.4 . . ?
C34C C35C H35C 119.3 . . ?
C34C C35C C36C 121.4(5) . . ?
C36C C35C H35C 119.3 . . ?
N31C C36C C35C 120.7(5) 2_676 . ?
N31C C36C H36C 119.7 2_676 . ?
C35C C36C H36C 119.7 . . ?
N42C N41C Ni04 138.0(3) 2_676 . ?
C45C N41C Ni04 112.3(3) 2_676 . ?
C45C N41C N42C 106.7(4) 2_676 2_676 ?
N41C N42C C43C 110.7(4) 2_676 . ?
N41C N42C C46C 124.3(4) 2_676 . ?
C43C N42C C46C 124.3(4) . . ?
N42C C43C H43C 126.2 . . ?
N42C C43C C44C 107.7(5) . . ?
C44C C43C H43C 126.2 . . ?
C43C C44C H44C 127.9 . . ?
C43C C44C C45C 104.3(4) . . ?
C45C C44C H44C 127.9 . . ?
N41C C45C C32C 118.7(4) 2_676 . ?
N41C C45C C44C 110.6(4) 2_676 . ?
C44C C45C C32C 130.5(4) . . ?
N42C C46C H46E 108.7 . . ?
N42C C46C H46F 108.7 . . ?
N42C C46C C61C 114.0(4) . . ?
H46E C46C H46F 107.6 . . ?
C61C C46C H46E 108.7 . . ?
C61C C46C H46F 108.7 . . ?
C52C C51C C26C 122.4(4) . . ?
C52C C51C C56C 120.9(4) . . ?
C56C C51C C26C 116.7(4) . . ?
C51C C52C H52C 119.6 . . ?
C51C C52C C53C 120.8(4) . . ?
C53C C52C H52C 119.6 . . ?
C52C C53C H53C 119.8 . . ?
C54C C53C C52C 120.5(4) . . ?
C54C C53C H53C 119.8 . . ?
C53C C54C H54C 120.0 . . ?
C53C C54C C55C 120.0(4) . . ?
C55C C54C H54C 120.0 . . ?
C54C C55C C61C 120.6(4) . . ?
C56C C55C C54C 120.1(4) . . ?
C56C C55C C61C 119.3(4) . . ?
C51C C56C C64C 122.0(4) . . ?
C55C C56C C51C 117.6(4) . . ?
C55C C56C C64C 120.3(4) . . ?
C55C C61C C46C 119.7(4) . . ?
C62C C61C C46C 121.6(4) . . ?
C62C C61C C55C 118.6(4) . . ?
C61C C62C H62C 119.3 . . ?
C61C C62C C63C 121.4(4) . . ?
C63C C62C H62C 119.3 . . ?
C62C C63C H63C 119.6 . . ?
C64C C63C C62C 120.7(4) . . ?
C64C C63C H63C 119.6 . . ?
C56C C64C H64C 120.3 . . ?
C63C C64C C56C 119.5(4) . . ?
C63C C64C H64C 120.3 . . ?
C12D N11D Ni01 114.8(2) . . ?
C16D N11D Ni01 126.9(3) . . ?
C16D N11D C12D 117.9(4) . . ?
N11D C12D C13D 122.8(4) . . ?
N11D C12D C25D 115.1(3) . . ?
C13D C12D C25D 122.0(4) . . ?
C12D C13D H13D 120.8 . . ?
C12D C13D C14D 118.5(4) . . ?
C14D C13D H13D 120.8 . . ?
C13D C14D H14D 120.1 . . ?
C15D C14D C13D 119.8(4) . . ?
C15D C14D H14D 120.1 . . ?
C14D C15D H15D 121.1 . . ?
C14D C15D C16D 117.9(4) . . ?
C16D C15D H15D 121.1 . . ?
N11D C16D C15D 123.1(5) . . ?
N11D C16D H16D 118.4 . . ?
C15D C16D H16D 118.4 . . ?
N22D N21D Ni01 141.1(2) . . ?
C25D N21D Ni01 114.3(3) . . ?
C25D N21D N22D 104.3(3) . . ?
N21D N22D C26D 121.5(3) . . ?
C23D N22D N21D 111.4(3) . . ?
C23D N22D C26D 126.8(3) . . ?
N22D C23D H23D 126.2 . . ?
N22D C23D C24D 107.6(4) . . ?
C24D C23D H23D 126.2 . . ?
C23D C24D H24D 127.7 . . ?
C23D C24D C25D 104.7(4) . . ?
C25D C24D H24D 127.7 . . ?
N21D C25D C12D 117.8(4) . . ?
N21D C25D C24D 111.9(4) . . ?
C24D C25D C12D 130.3(4) . . ?
N22D C26D H26I 108.9 . . ?
N22D C26D H26J 108.9 . . ?
N22D C26D C51D 113.4(3) . . ?
H26I C26D H26J 107.7 . . ?
C51D C26D H26I 108.9 . . ?
C51D C26D H26J 108.9 . . ?
C32D N31D Ni02 115.0(3) . . ?
C36D N31D Ni02 127.2(3) . . ?
C36D N31D C32D 117.7(4) . . ?
N31D C32D C33D 123.4(4) . . ?
N31D C32D C45D 114.4(4) . . ?
C33D C32D C45D 122.2(4) . . ?
C32D C33D H33D 121.4 . . ?
C32D C33D C34D 117.3(4) . . ?
C34D C33D H33D 121.4 . . ?
C33D C34D H34D 120.1 . . ?
C35D C34D C33D 119.8(4) . . ?
C35D C34D H34D 120.1 . . ?
C34D C35D H35D 119.9 . . ?
C34D C35D C36D 120.2(4) . . ?
C36D C35D H35D 119.9 . . ?
N31D C36D C35D 121.6(4) . . ?
N31D C36D H36D 119.2 . . ?
C35D C36D H36D 119.2 . . ?
N42D N41D Ni02 140.0(3) . . ?
C45D N41D Ni02 111.5(3) . . ?
C45D N41D N42D 104.3(3) . . ?
N41D N42D C43D 111.0(4) . . ?
N41D N42D C46D 122.1(4) . . ?
C43D N42D C46D 125.9(4) . . ?
N42D C43D H43D 126.2 . . ?
C44D C43D N42D 107.7(5) . . ?
C44D C43D H43D 126.2 . . ?
C43D C44D H44D 127.1 . . ?
C43D C44D C45D 105.8(5) . . ?
C45D C44D H44D 127.1 . . ?
N41D C45D C32D 118.1(4) . . ?
N41D C45D C44D 111.0(4) . . ?
C44D C45D C32D 130.8(4) . . ?
N42D C46D H46G 108.5 . . ?
N42D C46D H46H 108.5 . . ?
N42D C46D C61D 114.9(4) . . ?
H46G C46D H46H 107.5 . . ?
C61D C46D H46G 108.5 . . ?
C61D C46D H46H 108.5 . . ?
C52D C51D C26D 122.7(4) . . ?
C52D C51D C56D 119.0(4) . . ?
C56D C51D C26D 118.2(3) . . ?
C51D C52D H52D 119.7 . . ?
C51D C52D C53D 120.6(4) . . ?
C53D C52D H52D 119.7 . . ?
C52D C53D H53D 119.5 . . ?
C54D C53D C52D 121.0(4) . . ?
C54D C53D H53D 119.5 . . ?
C53D C54D H54D 119.4 . . ?
C53D C54D C55D 121.2(4) . . ?
C55D C54D H54D 119.4 . . ?
C56D C55D C54D 118.1(4) . . ?
C61D C55D C54D 121.9(4) . . ?
C61D C55D C56D 120.0(4) . . ?
C55D C56D C51D 120.1(4) . . ?
C55D C56D C64D 118.6(4) . . ?
C64D C56D C51D 121.3(4) . . ?
C55D C61D C46D 121.1(4) . . ?
C62D C61D C46D 119.4(4) . . ?
C62D C61D C55D 119.4(4) . . ?
C61D C62D H62D 120.0 . . ?
C63D C62D C61D 120.0(4) . . ?
C63D C62D H62D 120.0 . . ?
C62D C63D H63D 119.2 . . ?
C64D C63D C62D 121.5(4) . . ?
C64D C63D H63D 119.2 . . ?
C56D C64D H64D 119.9 . . ?
C63D C64D C56D 120.1(4) . . ?
C63D C64D H64D 119.9 . . ?
C12E N11E Ni02 114.6(3) . . ?
C16E N11E Ni02 128.2(3) . . ?
C16E N11E C12E 117.0(4) . . ?
N11E C12E C13E 121.7(4) . . ?
N11E C12E C25E 114.8(3) . . ?
C13E C12E C25E 123.4(4) . . ?
C12E C13E H13E 120.1 . . ?
C14E C13E C12E 119.7(5) . . ?
C14E C13E H13E 120.1 . . ?
C13E C14E H14E 120.6 . . ?
C15E C14E C13E 118.8(5) . . ?
C15E C14E H14E 120.6 . . ?
C14E C15E H15E 120.1 . . ?
C14E C15E C16E 119.9(5) . . ?
C16E C15E H15E 120.1 . . ?
N11E C16E C15E 122.8(5) . . ?
N11E C16E H16E 118.6 . . ?
C15E C16E H16E 118.6 . . ?
N22E N21E Ni02 141.0(2) . . ?
N22E N21E C25E 105.8(3) . . ?
C25E N21E Ni02 113.2(3) . . ?
N21E N22E C23E 110.8(4) . . ?
N21E N22E C26E 121.5(3) . . ?
C23E N22E C26E 127.2(4) . . ?
N22E C23E H23E 125.9 . . ?
C24E C23E N22E 108.1(4) . . ?
C24E C23E H23E 125.9 . . ?
C23E C24E H24E 127.1 . . ?
C23E C24E C25E 105.8(4) . . ?
C25E C24E H24E 127.1 . . ?
N21E C25E C12E 119.1(4) . . ?
N21E C25E C24E 109.5(4) . . ?
C24E C25E C12E 131.4(4) . . ?
N22E C26E H26K 109.0 . . ?
N22E C26E H26L 109.0 . . ?
N22E C26E C51E 112.8(3) . . ?
H26K C26E H26L 107.8 . . ?
C51E C26E H26K 109.0 . . ?
C51E C26E H26L 109.0 . . ?
C32E N31E Ni03 115.3(3) 2_676 . ?
C32E N31E C36E 115.8(5) 2_676 2_676 ?
C36E N31E Ni03 128.8(4) 2_676 . ?
N31E C32E C33E 122.6(4) 2_676 . ?
N31E C32E C45E 115.5(4) 2_676 . ?
C33E C32E C45E 121.9(4) . . ?
C32E C33E H33E 120.7 . . ?
C34E C33E C32E 118.6(6) . . ?
C34E C33E H33E 120.7 . . ?
C33E C34E H34E 120.3 . . ?
C35E C34E C33E 119.3(7) . . ?
C35E C34E H34E 120.3 . . ?
C34E C35E H35E 119.5 . . ?
C34E C35E C36E 121.0(6) . . ?
C36E C35E H35E 119.5 . . ?
N31E C36E C35E 122.6(6) 2_676 . ?
N31E C36E H36E 118.7 2_676 . ?
C35E C36E H36E 118.7 . . ?
N42E N41E Ni03 142.3(2) 2_676 . ?
C45E N41E Ni03 112.9(2) 2_676 . ?
C45E N41E N42E 104.8(3) 2_676 2_676 ?
N41E N42E C46E 122.3(3) 2_676 . ?
C43E N42E N41E 111.9(3) . 2_676 ?
C43E N42E C46E 125.1(3) . . ?
N42E C43E H43E 126.4 . . ?
N42E C43E C44E 107.2(3) . . ?
C44E C43E H43E 126.4 . . ?
C43E C44E H44E 127.7 . . ?
C43E C44E C45E 104.6(3) . . ?
C45E C44E H44E 127.7 . . ?
N41E C45E C32E 118.4(3) 2_676 . ?
N41E C45E C44E 111.5(3) 2_676 . ?
C44E C45E C32E 130.1(4) . . ?
N42E C46E H46I 108.9 . . ?
N42E C46E H46J 108.9 . . ?
N42E C46E C61E 113.5(3) . . ?
H46I C46E H46J 107.7 . . ?
C61E C46E H46I 108.9 . . ?
C61E C46E H46J 108.9 . . ?
C52E C51E C26E 122.1(4) . . ?
C52E C51E C56E 121.5(4) . . ?
C56E C51E C26E 116.4(4) . . ?
C51E C52E H52E 120.0 . . ?
C51E C52E C53E 120.0(4) . . ?
C53E C52E H52E 120.0 . . ?
C52E C53E H53E 119.5 . . ?
C54E C53E C52E 121.0(4) . . ?
C54E C53E H53E 119.5 . . ?
C53E C54E H54E 119.7 . . ?
C53E C54E C55E 120.6(4) . . ?
C55E C54E H54E 119.7 . . ?
C54E C55E C56E 118.2(4) . . ?
C61E C55E C54E 122.1(4) . . ?
C61E C55E C56E 119.7(4) . . ?
C51E C56E C55E 118.6(4) . . ?
C64E C56E C51E 122.6(4) . . ?
C64E C56E C55E 118.8(4) . . ?
C55E C61E C46E 120.5(4) . . ?
C62E C61E C46E 120.8(4) . . ?
C62E C61E C55E 118.7(4) . . ?
C61E C62E H62E 119.0 . . ?
C61E C62E C63E 122.1(4) . . ?
C63E C62E H62E 119.0 . . ?
C62E C63E H63E 120.3 . . ?
C64E C63E C62E 119.4(4) . . ?
C64E C63E H63E 120.3 . . ?
C56E C64E H64E 119.3 . . ?
C63E C64E C56E 121.3(4) . . ?
C63E C64E H64E 119.3 . . ?
C12F N11F Ni02 115.0(3) . . ?
C16F N11F Ni02 126.5(3) . . ?
C16F N11F C12F 118.4(4) . . ?
N11F C12F C13F 120.4(4) . . ?
N11F C12F C25F 114.8(3) . . ?
C13F C12F C25F 124.7(4) . . ?
C12F C13F H13F 120.3 . . ?
C14F C13F C12F 119.3(5) . . ?
C14F C13F H13F 120.3 . . ?
C13F C14F H14F 119.4 . . ?
C13F C14F C15F 121.2(5) . . ?
C15F C14F H14F 119.4 . . ?
C14F C15F H15F 121.8 . . ?
C16F C15F C14F 116.4(5) . . ?
C16F C15F H15F 121.8 . . ?
N11F C16F C15F 124.3(5) . . ?
N11F C16F H16F 117.9 . . ?
C15F C16F H16F 117.9 . . ?
N22F N21F Ni02 142.0(3) . . ?
C25F N21F Ni02 112.0(3) . . ?
C25F N21F N22F 105.7(3) . . ?
N21F N22F C26F 123.3(4) . . ?
C23F N22F N21F 109.6(4) . . ?
C23F N22F C26F 126.8(4) . . ?
N22F C23F H23F 125.4 . . ?
N22F C23F C24F 109.3(4) . . ?
C24F C23F H23F 125.4 . . ?
C23F C24F H24F 128.3 . . ?
C23F C24F C25F 103.4(4) . . ?
C25F C24F H24F 128.3 . . ?
N21F C25F C12F 118.9(3) . . ?
N21F C25F C24F 112.0(4) . . ?
C24F C25F C12F 129.1(4) . . ?
N22F C26F H26M 109.0 . . ?
N22F C26F H26N 109.0 . . ?
N22F C26F C51F 112.9(4) . . ?
H26M C26F H26N 107.8 . . ?
C51F C26F H26M 109.0 . . ?
C51F C26F H26N 109.0 . . ?
C32F N31F Ni04 114.6(3) . . ?
C32F N31F C36F 118.9(4) . . ?
C36F N31F Ni04 126.4(4) . . ?
N31F C32F C33F 121.2(5) . . ?
N31F C32F C45F 114.4(4) . . ?
C33F C32F C45F 124.4(5) . . ?
C32F C33F H33F 120.0 . . ?
C34F C33F C32F 120.1(6) . . ?
C34F C33F H33F 120.0 . . ?
C33F C34F H34F 120.0 . . ?
C33F C34F C35F 120.0(5) . . ?
C35F C34F H34F 120.0 . . ?
C34F C35F H35F 120.4 . . ?
C34F C35F C36F 119.2(6) . . ?
C36F C35F H35F 120.4 . . ?
N31F C36F C35F 120.5(6) . . ?
N31F C36F H36F 119.7 . . ?
C35F C36F H36F 119.7 . . ?
N42F N41F Ni04 140.2(3) . . ?
C45F N41F Ni04 113.9(3) . . ?
C45F N41F N42F 105.7(4) . . ?
N41F N42F C43F 111.3(5) . . ?
N41F N42F C46F 122.9(4) . . ?
C43F N42F C46F 125.7(5) . . ?
N42F C43F H43F 126.2 . . ?
N42F C43F C44F 107.6(5) . . ?
C44F C43F H43F 126.2 . . ?
C43F C44F H44F 127.9 . . ?
C43F C44F C45F 104.1(5) . . ?
C45F C44F H44F 127.9 . . ?
N41F C45F C32F 118.7(5) . . ?
N41F C45F C44F 111.3(5) . . ?
C44F C45F C32F 130.0(5) . . ?
N42F C46F H46K 108.7 . . ?
N42F C46F H46L 108.7 . . ?
N42F C46F C61F 114.4(5) . . ?
H46K C46F H46L 107.6 . . ?
C61F C46F H46K 108.7 . . ?
C61F C46F H46L 108.7 . . ?
C52F C51F C26F 120.8(5) . . ?
C52F C51F C56F 119.6(5) . . ?
C56F C51F C26F 119.6(5) . . ?
C51F C52F H52F 119.1 . . ?
C51F C52F C53F 121.8(5) . . ?
C53F C52F H52F 119.1 . . ?
C52F C53F H53F 119.9 . . ?
C54F C53F C52F 120.3(5) . . ?
C54F C53F H53F 119.9 . . ?
C53F C54F H54F 119.8 . . ?
C53F C54F C55F 120.4(6) . . ?
C55F C54F H54F 119.8 . . ?
C54F C55F C56F 119.4(5) . . ?
C54F C55F C61F 120.3(6) . . ?
C61F C55F C56F 120.3(5) . . ?
C51F C56F C55F 118.3(5) . . ?
C64F C56F C51F 124.0(5) . . ?
C64F C56F C55F 117.6(5) . . ?
C55F C61F C46F 118.0(5) . . ?
C62F C61F C46F 124.4(5) . . ?
C62F C61F C55F 117.6(6) . . ?
C61F C62F H62F 119.1 . . ?
C61F C62F C63F 121.7(5) . . ?
C63F C62F H62F 119.1 . . ?
C62F C63F H63F 119.4 . . ?
C64F C63F C62F 121.2(5) . . ?
C64F C63F H63F 119.4 . . ?
C56F C64F H64F 119.2 . . ?
C63F C64F C56F 121.6(6) . . ?
C63F C64F H64F 119.2 . . ?
F12X B11X F13X 105.3(5) . . ?
F14X B11X F12X 104.2(6) . . ?
F14X B11X F13X 114.0(6) . . ?
F14X B11X F15X 105.8(5) . . ?
F15X B11X F12X 111.4(6) . . ?
F15X B11X F13X 115.7(6) . . ?
F23X B21X F22X 113.3(7) . . ?
F23X B21X F24X 105.0(8) . . ?
F24X B21X F22X 108.6(9) . . ?
F25X B21X F22X 112.7(8) . . ?
F25X B21X F23X 114.7(8) . . ?
F25X B21X F24X 101.2(8) . . ?
F33X B31X F32X 109.5(5) . . ?
F33X B31X F34X 109.2(5) . . ?
F33X B31X F35X 110.4(5) . . ?
F34X B31X F32X 110.5(4) . . ?
F35X B31X F32X 109.2(4) . . ?
F35X B31X F34X 108.1(5) . . ?
F42X B41X F43X 101.0(9) . . ?
F44X B41X F42X 100.0(9) . . ?
F44X B41X F43X 121.2(10) . . ?
F45X B41X F42X 112.1(8) . . ?
F45X B41X F43X 118.3(9) . . ?
F45X B41X F44X 102.9(9) . . ?
F52X B51X F54X 109.7(6) . . ?
F52X B51X F55X 106.6(6) . . ?
F53X B51X F52X 113.4(6) . . ?
F53X B51X F54X 112.2(7) . . ?
F53X B51X F55X 111.2(8) . . ?
F55X B51X F54X 103.1(5) . . ?

loop_
_geom_bond_atom_site_label_1
_geom_bond_atom_site_label_2
_geom_bond_distance
_geom_bond_site_symmetry_2
_geom_bond_publ_flag
Ni01 N31B 2.108(3) . ?
Ni01 N41B 2.137(3) . ?
Ni01 N11C 2.123(4) . ?
Ni01 N21C 2.121(3) . ?
Ni01 N11D 2.137(3) . ?
Ni01 N21D 2.117(3) . ?
Ni02 N31D 2.093(3) . ?
Ni02 N41D 2.119(3) . ?
Ni02 N11E 2.130(3) . ?
Ni02 N21E 2.104(3) . ?
Ni02 N11F 2.088(3) . ?
Ni02 N21F 2.144(3) . ?
Ni03 N11A 2.147(5) . ?
Ni03 N21A 2.137(6) . ?
Ni03 N71A 2.136(10) . ?
Ni03 N81A 2.133(10) . ?
Ni03 N11B 2.098(5) . ?
Ni03 N21B 2.131(4) . ?
Ni03 N31E 2.104(4) . ?
Ni03 N41E 2.132(3) . ?
Ni04 N31A 2.098(4) . ?
Ni04 N41A 2.149(4) . ?
Ni04 N31C 2.100(4) . ?
Ni04 N41C 2.134(4) . ?
Ni04 N31F 2.126(4) . ?
Ni04 N41F 2.103(4) . ?
C11G C12G 1.401(10) . ?
C11G C24G 1.429(10) . ?
C11G N25G 1.357(8) . ?
C12G H12G 0.9500 . ?
C12G C13G 1.363(8) . ?
C13G O14G 1.391(7) . ?
C13G C22G 1.429(8) . ?
O14G C15G 1.342(7) . ?
C15G C16G 1.377(9) . ?
C15G C20G 1.417(7) . ?
C16G H16G 0.9500 . ?
C16G C17G 1.400(9) . ?
C17G C18G 1.417(9) . ?
C17G N30G 1.382(10) . ?
C18G H18G 0.9500 . ?
C18G C19G 1.344(9) . ?
C19G H19G 0.9500 . ?
C19G C20G 1.401(8) . ?
C20G C21G 1.392(8) . ?
C21G C22G 1.412(8) . ?
C21G C35G 1.511(7) . ?
C22G C23G 1.390(8) . ?
C23G H23G 0.9500 . ?
C23G C24G 1.397(9) . ?
C24G H24G 0.9500 . ?
N25G C26G 1.508(10) . ?
N25G C28G 1.534(8) . ?
C26G H26O 0.9900 . ?
C26G H26P 0.9900 . ?
C26G C27G 1.525(11) . ?
C27G H27A 0.9800 . ?
C27G H27B 0.9800 . ?
C27G H27C 0.9800 . ?
C28G H28A 0.9900 . ?
C28G H28B 0.9900 . ?
C28G C29G 1.426(8) . ?
C29G H29A 0.9800 . ?
C29G H29B 0.9800 . ?
C29G H29C 0.9800 . ?
N30G C31G 1.479(8) . ?
N30G C33G 1.474(8) . ?
C31G H31A 0.9900 . ?
C31G H31B 0.9900 . ?
C31G C32G 1.494(8) . ?
C32G H32A 0.9800 . ?
C32G H32B 0.9800 . ?
C32G H32C 0.9800 . ?
C33G H33G 0.9900 . ?
C33G H33H 0.9900 . ?
C33G C34G 1.506(9) . ?
C34G H34G 0.9800 . ?
C34G H34H 0.9800 . ?
C34G H34I 0.9800 . ?
C35G C36G 1.389(7) . ?
C35G C40G 1.395(7) . ?
C36G C37G 1.383(7) . ?
C36G S41G 1.799(5) . ?
C37G H37G 0.9500 . ?
C37G C38G 1.390(7) . ?
C38G C39G 1.402(7) . ?
C38G S45G 1.767(5) . ?
C39G H39G 0.9500 . ?
C39G C40G 1.408(8) . ?
C40G H40G 0.9500 . ?
S41G O42G 1.432(4) . ?
S41G O43G 1.447(3) . ?
S41G O44G 1.471(4) . ?
S45G O46G 1.463(4) . ?
S45G O47G 1.437(4) . ?
S45G O48G 1.461(3) . ?
N11A C12A 1.381(9) . ?
N11A C16A 1.306(8) . ?
C12A C13A 1.400(9) . ?
C12A C25A 1.469(10) . ?
C13A H13A 0.9500 . ?
C13A C14A 1.422(13) . ?
C14A H14A 0.9500 . ?
C14A C15A 1.394(13) . ?
C15A H15A 0.9500 . ?
C15A C16A 1.365(10) . ?
C16A H16A 0.9500 . ?
N21A N22A 1.385(7) . ?
N21A C25A 1.358(8) . ?
N22A C23A 1.389(8) . ?
N22A C26A 1.466(7) . ?
C23A H23A 0.9500 . ?
C23A C24A 1.404(11) . ?
C24A H24A 0.9500 . ?
C24A C25A 1.396(10) . ?
C26A H26A 0.9900 . ?
C26A H26B 0.9900 . ?
C26A H26C 0.9900 . ?
C26A H26D 0.9900 . ?
C26A C51A 1.489(7) . ?
C26A N82A 1.403(14) . ?
N31A C32A 1.347(6) . ?
N31A C36A 1.354(6) . ?
C32A C33A 1.434(7) . ?
C32A C45A 1.442(7) . ?
C33A H33A 0.9500 . ?
C33A C34A 1.374(8) . ?
C34A H34A 0.9500 . ?
C34A C35A 1.390(8) . ?
C35A H35A 0.9500 . ?
C35A C36A 1.355(7) . ?
C36A H36A 0.9500 . ?
N41A N42A 1.338(5) . ?
N41A C45A 1.366(6) . ?
N42A C43A 1.379(6) . ?
N42A C46A 1.433(7) . ?
C43A H43A 0.9500 . ?
C43A C44A 1.369(9) . ?
C44A H44A 0.9500 . ?
C44A C45A 1.394(7) . ?
C46A H46A 0.9900 . ?
C46A H46B 0.9900 . ?
C46A C61A 1.514(6) . ?
C51A C52A 1.403(7) . ?
C51A C56A 1.433(6) . ?
C52A H52A 0.9500 . ?
C52A C53A 1.407(9) . ?
C53A H53A 0.9500 . ?
C53A C54A 1.328(8) . ?
C54A H54A 0.9500 . ?
C54A C55A 1.413(6) . ?
C55A C56A 1.400(6) . ?
C55A C61A 1.442(6) . ?
C56A C64A 1.429(6) . ?
C61A C62A 1.359(6) . ?
C62A H62A 0.9500 . ?
C62A C63A 1.401(6) . ?
C63A H63A 0.9500 . ?
C63A C64A 1.333(6) . ?
C64A H64A 0.9500 . ?
N71A C72A 1.348(13) . ?
N71A C76A 1.322(13) . ?
C72A C73A 1.402(14) . ?
C72A C85A 1.480(14) . ?
C73A H73A 0.9500 . ?
C73A C74A 1.393(16) . ?
C74A H74A 0.9500 . ?
C74A C75A 1.421(16) . ?
C75A H75A 0.9500 . ?
C75A C76A 1.387(14) . ?
C76A H76A 0.9500 . ?
N81A N82A 1.360(14) . ?
N81A C85A 1.356(13) . ?
N82A C83A 1.409(16) . ?
C83A H83A 0.9500 . ?
C83A C84A 1.403(19) . ?
C84A H84A 0.9500 . ?
C84A C85A 1.397(16) . ?
N11B C12B 1.368(7) . ?
N11B C16B 1.329(6) . ?
C12B C13B 1.392(7) . ?
C12B C25B 1.445(6) . ?
C13B H13B 0.9500 . ?
C13B C14B 1.344(9) . ?
C14B H14B 0.9500 . ?
C14B C15B 1.344(13) . ?
C15B H15B 0.9500 . ?
C15B C16B 1.409(12) . ?
C16B H16B 0.9500 . ?
N21B N22B 1.341(5) . ?
N21B C25B 1.351(5) . ?
N22B C23B 1.366(6) . ?
N22B C26B 1.467(5) . ?
C23B H23B 0.9500 . ?
C23B C24B 1.345(7) . ?
C24B H24B 0.9500 . ?
C24B C25B 1.379(7) . ?
C26B H26E 0.9900 . ?
C26B H26F 0.9900 . ?
C26B C51B 1.519(6) . ?
N31B C32B 1.340(6) . ?
N31B C36B 1.335(5) . ?
C32B C33B 1.377(6) . ?
C32B C45B 1.464(6) . ?
C33B H33B 0.9500 . ?
C33B C34B 1.395(6) . ?
C34B H34B 0.9500 . ?
C34B C35B 1.372(7) . ?
C35B H35B 0.9500 . ?
C35B C36B 1.373(7) . ?
C36B H36B 0.9500 . ?
N41B N42B 1.349(4) . ?
N41B C45B 1.355(5) . ?
N42B C43B 1.369(5) . ?
N42B C46B 1.455(5) . ?
C43B H43B 0.9500 . ?
C43B C44B 1.361(6) . ?
C44B H44B 0.9500 . ?
C44B C45B 1.407(6) . ?
C46B H46C 0.9900 . ?
C46B H46D 0.9900 . ?
C46B C61B 1.514(5) . ?
C51B C52B 1.374(6) . ?
C51B C56B 1.417(5) . ?
C52B H52B 0.9500 . ?
C52B C53B 1.412(6) . ?
C53B H53B 0.9500 . ?
C53B C54B 1.374(6) . ?
C54B H54B 0.9500 . ?
C54B C55B 1.415(5) . ?
C55B C56B 1.420(5) . ?
C55B C61B 1.423(5) . ?
C56B C64B 1.431(5) . ?
C61B C62B 1.380(6) . ?
C62B H62B 0.9500 . ?
C62B C63B 1.402(6) . ?
C63B H63B 0.9500 . ?
C63B C64B 1.361(5) . ?
C64B H64B 0.9500 . ?
N11C C12C 1.347(6) . ?
N11C C16C 1.353(6) . ?
C12C C13C 1.380(6) . ?
C12C C25C 1.470(6) . ?
C13C H13C 0.9500 . ?
C13C C14C 1.383(9) . ?
C14C H14C 0.9500 . ?
C14C C15C 1.323(9) . ?
C15C H15C 0.9500 . ?
C15C C16C 1.376(8) . ?
C16C H16C 0.9500 . ?
N21C N22C 1.337(4) . ?
N21C C25C 1.344(5) . ?
N22C C23C 1.360(5) . ?
N22C C26C 1.454(5) . ?
C23C H23C 0.9500 . ?
C23C C24C 1.383(6) . ?
C24C H24C 0.9500 . ?
C24C C25C 1.385(6) . ?
C26C H26G 0.9900 . ?
C26C H26H 0.9900 . ?
C26C C51C 1.524(6) . ?
N31C C32C 1.346(6) 2_676 ?
N31C C36C 1.354(6) 2_676 ?
C32C C33C 1.412(6) . ?
C32C C45C 1.440(6) . ?
C33C H33C 0.9500 . ?
C33C C34C 1.408(7) . ?
C34C H34C 0.9500 . ?
C34C C35C 1.355(7) . ?
C35C H35C 0.9500 . ?
C35C C36C 1.381(7) . ?
C36C H36C 0.9500 . ?
N41C N42C 1.340(5) 2_676 ?
N41C C45C 1.325(5) 2_676 ?
N42C C43C 1.351(7) . ?
N42C C46C 1.469(6) . ?
C43C H43C 0.9500 . ?
C43C C44C 1.381(7) . ?
C44C H44C 0.9500 . ?
C44C C45C 1.405(6) . ?
C46C H46E 0.9900 . ?
C46C H46F 0.9900 . ?
C46C C61C 1.471(7) . ?
C51C C52C 1.359(6) . ?
C51C C56C 1.416(6) . ?
C52C H52C 0.9500 . ?
C52C C53C 1.389(6) . ?
C53C H53C 0.9500 . ?
C53C C54C 1.354(6) . ?
C54C H54C 0.9500 . ?
C54C C55C 1.416(6) . ?
C55C C56C 1.406(6) . ?
C55C C61C 1.458(6) . ?
C56C C64C 1.424(6) . ?
C61C C62C 1.376(7) . ?
C62C H62C 0.9500 . ?
C62C C63C 1.415(7) . ?
C63C H63C 0.9500 . ?
C63C C64C 1.380(6) . ?
C64C H64C 0.9500 . ?
N11D C12D 1.348(5) . ?
N11D C16D 1.326(5) . ?
C12D C13D 1.381(6) . ?
C12D C25D 1.466(6) . ?
C13D H13D 0.9500 . ?
C13D C14D 1.381(7) . ?
C14D H14D 0.9500 . ?
C14D C15D 1.372(7) . ?
C15D H15D 0.9500 . ?
C15D C16D 1.403(6) . ?
C16D H16D 0.9500 . ?
N21D N22D 1.354(4) . ?
N21D C25D 1.341(5) . ?
N22D C23D 1.346(5) . ?
N22D C26D 1.458(5) . ?
C23D H23D 0.9500 . ?
C23D C24D 1.370(6) . ?
C24D H24D 0.9500 . ?
C24D C25D 1.382(6) . ?
C26D H26I 0.9900 . ?
C26D H26J 0.9900 . ?
C26D C51D 1.502(5) . ?
N31D C32D 1.353(5) . ?
N31D C36D 1.345(5) . ?
C32D C33D 1.374(6) . ?
C32D C45D 1.473(6) . ?
C33D H33D 0.9500 . ?
C33D C34D 1.418(7) . ?
C34D H34D 0.9500 . ?
C34D C35D 1.329(7) . ?
C35D H35D 0.9500 . ?
C35D C36D 1.398(6) . ?
C36D H36D 0.9500 . ?
N41D N42D 1.362(5) . ?
N41D C45D 1.352(5) . ?
N42D C43D 1.365(6) . ?
N42D C46D 1.447(5) . ?
C43D H43D 0.9500 . ?
C43D C44D 1.347(7) . ?
C44D H44D 0.9500 . ?
C44D C45D 1.397(7) . ?
C46D H46G 0.9900 . ?
C46D H46H 0.9900 . ?
C46D C61D 1.506(6) . ?
C51D C52D 1.366(6) . ?
C51D C56D 1.442(6) . ?
C52D H52D 0.9500 . ?
C52D C53D 1.421(6) . ?
C53D H53D 0.9500 . ?
C53D C54D 1.342(6) . ?
C54D H54D 0.9500 . ?
C54D C55D 1.427(6) . ?
C55D C56D 1.416(6) . ?
C55D C61D 1.411(6) . ?
C56D C64D 1.420(5) . ?
C61D C62D 1.399(6) . ?
C62D H62D 0.9500 . ?
C62D C63D 1.387(7) . ?
C63D H63D 0.9500 . ?
C63D C64D 1.368(6) . ?
C64D H64D 0.9500 . ?
N11E C12E 1.352(5) . ?
N11E C16E 1.347(6) . ?
C12E C13E 1.387(6) . ?
C12E C25E 1.441(6) . ?
C13E H13E 0.9500 . ?
C13E C14E 1.366(7) . ?
C14E H14E 0.9500 . ?
C14E C15E 1.352(8) . ?
C15E H15E 0.9500 . ?
C15E C16E 1.372(7) . ?
C16E H16E 0.9500 . ?
N21E N22E 1.340(5) . ?
N21E C25E 1.354(5) . ?
N22E C23E 1.361(5) . ?
N22E C26E 1.471(5) . ?
C23E H23E 0.9500 . ?
C23E C24E 1.342(7) . ?
C24E H24E 0.9500 . ?
C24E C25E 1.406(6) . ?
C26E H26K 0.9900 . ?
C26E H26L 0.9900 . ?
C26E C51E 1.526(6) . ?
N31E C32E 1.347(6) 2_676 ?
N31E C36E 1.368(6) 2_676 ?
C32E C33E 1.408(6) . ?
C32E C45E 1.440(5) . ?
C33E H33E 0.9500 . ?
C33E C34E 1.375(8) . ?
C34E H34E 0.9500 . ?
C34E C35E 1.321(10) . ?
C35E H35E 0.9500 . ?
C35E C36E 1.376(10) . ?
C36E H36E 0.9500 . ?
N41E N42E 1.356(4) 2_676 ?
N41E C45E 1.346(4) 2_676 ?
N42E C43E 1.344(5) . ?
N42E C46E 1.475(5) . ?
C43E H43E 0.9500 . ?
C43E C44E 1.393(6) . ?
C44E H44E 0.9500 . ?
C44E C45E 1.390(5) . ?
C46E H46I 0.9900 . ?
C46E H46J 0.9900 . ?
C46E C61E 1.496(6) . ?
C51E C52E 1.352(6) . ?
C51E C56E 1.419(6) . ?
C52E H52E 0.9500 . ?
C52E C53E 1.416(6) . ?
C53E H53E 0.9500 . ?
C53E C54E 1.364(6) . ?
C54E H54E 0.9500 . ?
C54E C55E 1.424(5) . ?
C55E C56E 1.441(6) . ?
C55E C61E 1.417(6) . ?
C56E C64E 1.413(6) . ?
C61E C62E 1.399(5) . ?
C62E H62E 0.9500 . ?
C62E C63E 1.405(6) . ?
C63E H63E 0.9500 . ?
C63E C64E 1.380(6) . ?
C64E H64E 0.9500 . ?
N11F C12F 1.353(5) . ?
N11F C16F 1.341(5) . ?
C12F C13F 1.408(6) . ?
C12F C25F 1.465(6) . ?
C13F H13F 0.9500 . ?
C13F C14F 1.356(7) . ?
C14F H14F 0.9500 . ?
C14F C15F 1.386(8) . ?
C15F H15F 0.9500 . ?
C15F C16F 1.382(7) . ?
C16F H16F 0.9500 . ?
N21F N22F 1.354(5) . ?
N21F C25F 1.323(5) . ?
N22F C23F 1.352(6) . ?
N22F C26F 1.457(6) . ?
C23F H23F 0.9500 . ?
C23F C24F 1.361(7) . ?
C24F H24F 0.9500 . ?
C24F C25F 1.397(6) . ?
C26F H26M 0.9900 . ?
C26F H26N 0.9900 . ?
C26F C51F 1.498(8) . ?
N31F C32F 1.353(6) . ?
N31F C36F 1.352(6) . ?
C32F C33F 1.415(7) . ?
C32F C45F 1.457(7) . ?
C33F H33F 0.9500 . ?
C33F C34F 1.331(9) . ?
C34F H34F 0.9500 . ?
C34F C35F 1.379(10) . ?
C35F H35F 0.9500 . ?
C35F C36F 1.422(8) . ?
C36F H36F 0.9500 . ?
N41F N42F 1.343(5) . ?
N41F C45F 1.332(6) . ?
N42F C43F 1.355(7) . ?
N42F C46F 1.465(6) . ?
C43F H43F 0.9500 . ?
C43F C44F 1.378(8) . ?
C44F H44F 0.9500 . ?
C44F C45F 1.406(8) . ?
C46F H46K 0.9900 . ?
C46F H46L 0.9900 . ?
C46F C61F 1.488(8) . ?
C51F C52F 1.363(7) . ?
C51F C56F 1.426(7) . ?
C52F H52F 0.9500 . ?
C52F C53F 1.430(8) . ?
C53F H53F 0.9500 . ?
C53F C54F 1.351(7) . ?
C54F H54F 0.9500 . ?
C54F C55F 1.423(7) . ?
C55F C56F 1.453(8) . ?
C55F C61F 1.429(7) . ?
C56F C64F 1.411(7) . ?
C61F C62F 1.388(7) . ?
C62F H62F 0.9500 . ?
C62F C63F 1.402(8) . ?
C63F H63F 0.9500 . ?
C63F C64F 1.338(8) . ?
C64F H64F 0.9500 . ?
B11X F12X 1.342(6) . ?
B11X F13X 1.352(6) . ?
B11X F14X 1.324(7) . ?
B11X F15X 1.342(7) . ?
B21X F22X 1.422(9) . ?
B21X F23X 1.362(8) . ?
B21X F24X 1.411(10) . ?
B21X F25X 1.351(9) . ?
B31X F32X 1.404(5) . ?
B31X F33X 1.366(6) . ?
B31X F34X 1.381(6) . ?
B31X F35X 1.370(6) . ?
B41X F42X 1.370(10) . ?
B41X F43X 1.396(10) . ?
B41X F44X 1.365(10) . ?
B41X F45X 1.360(9) . ?
B51X F52X 1.339(7) . ?
B51X F53X 1.282(7) . ?
B51X F54X 1.410(8) . ?
B51X F55X 1.370(7) . ?

loop_
_geom_torsion_atom_site_label_1
_geom_torsion_atom_site_label_2
_geom_torsion_atom_site_label_3
_geom_torsion_atom_site_label_4
_geom_torsion
_geom_torsion_site_symmetry_1
_geom_torsion_site_symmetry_2
_geom_torsion_site_symmetry_3
_geom_torsion_site_symmetry_4
_geom_torsion_publ_flag
Ni01 N31B C32B C33B -175.3(4) . . . . ?
Ni01 N31B C32B C45B 5.2(5) . . . . ?
Ni01 N31B C36B C35B 174.0(4) . . . . ?
Ni01 N41B N42B C43B -167.3(3) . . . . ?
Ni01 N41B N42B C46B 14.3(6) . . . . ?
Ni01 N41B C45B C32B -10.9(4) . . . . ?
Ni01 N41B C45B C44B 171.9(3) . . . . ?
Ni01 N11C C12C C13C -172.4(3) . . . . ?
Ni01 N11C C12C C25C 4.8(5) . . . . ?
Ni01 N11C C16C C15C 171.1(4) . . . . ?
Ni01 N21C N22C C23C -172.7(3) . . . . ?
Ni01 N21C N22C C26C 0.6(6) . . . . ?
Ni01 N21C C25C C12C -6.5(4) . . . . ?
Ni01 N21C C25C C24C 175.4(3) . . . . ?
Ni01 N11D C12D C13D -172.0(3) . . . . ?
Ni01 N11D C12D C25D 5.1(4) . . . . ?
Ni01 N11D C16D C15D 171.1(4) . . . . ?
Ni01 N21D N22D C23D -171.9(3) . . . . ?
Ni01 N21D N22D C26D 2.6(6) . . . . ?
Ni01 N21D C25D C12D -5.1(4) . . . . ?
Ni01 N21D C25D C24D 173.9(3) . . . . ?
Ni02 N31D C32D C33D 178.0(4) . . . . ?
Ni02 N31D C32D C45D -4.1(5) . . . . ?
Ni02 N31D C36D C35D -178.3(3) . . . . ?
Ni02 N41D N42D C43D -156.0(4) . . . . ?
Ni02 N41D N42D C46D 34.8(6) . . . . ?
Ni02 N41D C45D C32D -15.3(5) . . . . ?
Ni02 N41D C45D C44D 161.7(4) . . . . ?
Ni02 N11E C12E C13E 173.5(4) . . . . ?
Ni02 N11E C12E C25E -5.1(5) . . . . ?
Ni02 N11E C16E C15E -172.8(4) . . . . ?
Ni02 N21E N22E C23E 179.4(4) . . . . ?
Ni02 N21E N22E C26E 7.0(6) . . . . ?
Ni02 N21E C25E C12E 1.2(5) . . . . ?
Ni02 N21E C25E C24E 179.2(3) . . . . ?
Ni02 N11F C12F C13F 176.3(3) . . . . ?
Ni02 N11F C12F C25F -6.8(5) . . . . ?
Ni02 N11F C16F C15F -177.1(4) . . . . ?
Ni02 N21F N22F C23F 173.1(4) . . . . ?
Ni02 N21F N22F C26F -1.0(7) . . . . ?
Ni02 N21F C25F C12F 7.6(5) . . . . ?
Ni02 N21F C25F C24F -174.1(3) . . . . ?
Ni03 N11A C12A C13A 172.3(6) . . . . ?
Ni03 N11A C12A C25A -3.8(9) . . . . ?
Ni03 N11A C16A C15A -174.1(7) . . . . ?
Ni03 N21A N22A C23A -174.1(7) . . . . ?
Ni03 N21A N22A C26A 17.5(13) . . . . ?
Ni03 N21A C25A C12A -5.3(10) . . . . ?
Ni03 N21A C25A C24A 175.7(6) . . . . ?
Ni03 N71A C72A C73A -177.7(11) . . . . ?
Ni03 N71A C72A C85A 2.4(17) . . . . ?
Ni03 N71A C76A C75A 179.3(11) . . . . ?
Ni03 N81A N82A C26A 11(5) . . . . ?
Ni03 N81A N82A C83A 169.6(19) . . . . ?
Ni03 N81A C85A C72A 13.7(18) . . . . ?
Ni03 N81A C85A C84A -168.7(18) . . . . ?
Ni03 N11B C12B C13B -179.5(4) . . . . ?
Ni03 N11B C12B C25B -2.1(5) . . . . ?
Ni03 N11B C16B C15B 179.3(5) . . . . ?
Ni03 N21B N22B C23B -172.6(3) . . . . ?
Ni03 N21B N22B C26B 13.0(6) . . . . ?
Ni03 N21B C25B C12B -0.4(5) . . . . ?
Ni03 N21B C25B C24B 174.9(3) . . . . ?
Ni04 N31A C32A C33A -171.5(4) . . . . ?
Ni04 N31A C32A C45A 9.9(6) . . . . ?
Ni04 N31A C36A C35A 173.0(5) . . . . ?
Ni04 N41A N42A C43A -175.3(4) . . . . ?
Ni04 N41A N42A C46A -2.8(8) . . . . ?
Ni04 N41A C45A C32A -7.3(5) . . . . ?
Ni04 N41A C45A C44A 177.7(3) . . . . ?
Ni04 N31F C32F C33F 175.9(4) . . . . ?
Ni04 N31F C32F C45F -5.3(5) . . . . ?
Ni04 N31F C36F C35F -176.0(4) . . . . ?
Ni04 N41F N42F C43F 174.0(5) . . . . ?
Ni04 N41F N42F C46F -3.9(8) . . . . ?
Ni04 N41F C45F C32F 4.9(6) . . . . ?
Ni04 N41F C45F C44F -175.1(4) . . . . ?
C11G C12G C13G O14G 178.3(6) . . . . ?
C11G C12G C13G C22G 1.9(10) . . . . ?
C11G N25G C26G C27G -88.8(11) . . . . ?
C11G N25G C28G C29G -95.5(10) . . . . ?
C12G C11G C24G C23G -4.4(10) . . . . ?
C12G C11G N25G C26G -173.6(8) . . . . ?
C12G C11G N25G C28G 18.0(13) . . . . ?
C12G C13G O14G C15G -178.4(5) . . . . ?
C12G C13G C22G C21G 173.3(6) . . . . ?
C12G C13G C22G C23G -5.3(9) . . . . ?
C13G O14G C15G C16G -178.2(6) . . . . ?
C13G O14G C15G C20G 4.7(8) . . . . ?
C13G C22G C23G C24G 3.7(8) . . . . ?
O14G C13G C22G C21G -3.0(8) . . . . ?
O14G C13G C22G C23G 178.4(5) . . . . ?
O14G C15G C16G C17G -178.2(7) . . . . ?
O14G C15G C20G C19G 177.4(5) . . . . ?
O14G C15G C20G C21G -2.5(8) . . . . ?
C15G C16G C17G C18G 0.5(12) . . . . ?
C15G C16G C17G N30G 176.9(9) . . . . ?
C15G C20G C21G C22G -2.5(7) . . . . ?
C15G C20G C21G C35G 177.4(5) . . . . ?
C16G C15G C20G C19G 0.4(8) . . . . ?
C16G C15G C20G C21G -179.5(6) . . . . ?
C16G C17G C18G C19G 0.7(12) . . . . ?
C16G C17G N30G C31G -167.1(11) . . . . ?
C16G C17G N30G C33G 3.5(18) . . . . ?
C17G C18G C19G C20G -1.5(11) . . . . ?
C17G N30G C31G C32G 161.3(15) . . . . ?
C17G N30G C33G C34G -92.4(14) . . . . ?
C18G C17G N30G C31G 9.2(18) . . . . ?
C18G C17G N30G C33G 179.8(10) . . . . ?
C18G C19G C20G C15G 0.9(9) . . . . ?
C18G C19G C20G C21G -179.3(6) . . . . ?
C19G C20G C21G C22G 177.7(5) . . . . ?
C19G C20G C21G C35G -2.5(8) . . . . ?
C20G C15G C16G C17G -1.1(11) . . . . ?
C20G C21G C22G C13G 5.1(7) . . . . ?
C20G C21G C22G C23G -176.4(5) . . . . ?
C20G C21G C35G C36G -83.0(7) . . . . ?
C20G C21G C35G C40G 100.3(6) . . . . ?
C21G C22G C23G C24G -174.8(5) . . . . ?
C21G C35G C36G C37G -176.1(5) . . . . ?
C21G C35G C36G S41G 5.0(7) . . . . ?
C21G C35G C40G C39G 176.0(6) . . . . ?
C22G C13G O14G C15G -1.9(8) . . . . ?
C22G C21G C35G C36G 96.9(6) . . . . ?
C22G C21G C35G C40G -79.9(7) . . . . ?
C22G C23G C24G C11G 0.9(9) . . . . ?
C24G C11G C12G C13G 3.0(11) . . . . ?
C24G C11G N25G C26G 7.6(13) . . . . ?
C24G C11G N25G C28G -160.7(7) . . . . ?
N25G C11G C12G C13G -175.8(8) . . . . ?
N25G C11G C24G C23G 174.3(7) . . . . ?
C26G N25G C28G C29G 96.3(9) . . . . ?
C28G N25G C26G C27G 79.6(10) . . . . ?
N30G C17G C18G C19G -175.8(9) . . . . ?
C31G N30G C33G C34G 78.6(15) . . . . ?
C33G N30G C31G C32G -9(2) . . . . ?
C35G C21G C22G C13G -174.8(5) . . . . ?
C35G C21G C22G C23G 3.7(8) . . . . ?
C35G C36G C37G C38G -0.1(8) . . . . ?
C35G C36G S41G O42G 73.0(5) . . . . ?
C35G C36G S41G O43G -47.3(5) . . . . ?
C35G C36G S41G O44G -167.5(4) . . . . ?
C36G C35G C40G C39G -0.8(9) . . . . ?
C36G C37G C38G C39G -0.1(7) . . . . ?
C36G C37G C38G S45G -178.2(4) . . . . ?
C37G C36G S41G O42G -106.0(4) . . . . ?
C37G C36G S41G O43G 133.7(4) . . . . ?
C37G C36G S41G O44G 13.5(4) . . . . ?
C37G C38G C39G C40G -0.2(8) . . . . ?
C37G C38G S45G O46G -112.8(4) . . . . ?
C37G C38G S45G O47G 126.9(4) . . . . ?
C37G C38G S45G O48G 5.7(5) . . . . ?
C38G C39G C40G C35G 0.6(9) . . . . ?
C39G C38G S45G O46G 69.1(5) . . . . ?
C39G C38G S45G O47G -51.1(5) . . . . ?
C39G C38G S45G O48G -172.3(4) . . . . ?
C40G C35G C36G C37G 0.5(8) . . . . ?
C40G C35G C36G S41G -178.4(4) . . . . ?
S41G C36G C37G C38G 178.9(4) . . . . ?
S45G C38G C39G C40G 178.0(5) . . . . ?
N11A C12A C13A C14A 3.7(12) . . . . ?
N11A C12A C25A N21A 6.1(11) . . . . ?
N11A C12A C25A C24A -175.1(9) . . . . ?
C12A N11A C16A C15A 0.6(13) . . . . ?
C12A C13A C14A C15A -1.8(13) . . . . ?
C13A C12A C25A N21A -170.1(7) . . . . ?
C13A C12A C25A C24A 8.7(14) . . . . ?
C13A C14A C15A C16A -0.5(14) . . . . ?
C14A C15A C16A N11A 1.2(14) . . . . ?
C16A N11A C12A C13A -3.2(12) . . . . ?
C16A N11A C12A C25A -179.2(7) . . . . ?
N21A N22A C23A C24A 4.5(10) . . . . ?
N21A N22A C26A C51A 84.2(8) . . . . ?
N22A N21A C25A C12A -177.5(7) . . . . ?
N22A N21A C25A C24A 3.5(10) . . . . ?
N22A C23A C24A C25A -2.2(10) . . . . ?
N22A C26A C51A C52A 1.6(6) . . . . ?
N22A C26A C51A C56A -176.5(4) . . . . ?
C23A N22A C26A C51A -82.1(9) . . . . ?
C23A C24A C25A C12A -179.7(9) . . . . ?
C23A C24A C25A N21A -0.8(11) . . . . ?
C25A C12A C13A C14A 179.6(8) . . . . ?
C25A N21A N22A C23A -4.9(10) . . . . ?
C25A N21A N22A C26A -173.3(7) . . . . ?
C26A N22A C23A C24A 172.2(8) . . . . ?
C26A C51A C52A C53A 179.8(4) . . . . ?
C26A C51A C56A C55A 179.0(4) . . . . ?
C26A C51A C56A C64A -1.4(6) . . . . ?
C26A N82A C83A C84A 154(3) . . . . ?
N31A C32A C33A C34A -2.7(8) . . . . ?
N31A C32A C45A N41A -1.5(7) . . . . ?
N31A C32A C45A C44A 172.3(5) . . . . ?
C32A N31A C36A C35A -0.9(9) . . . . ?
C32A C33A C34A C35A 0.0(9) . . . . ?
C33A C32A C45A N41A 180.0(5) . . . . ?
C33A C32A C45A C44A -6.3(9) . . . . ?
C33A C34A C35A C36A 2.1(10) . . . . ?
C34A C35A C36A N31A -1.7(10) . . . . ?
C36A N31A C32A C33A 3.1(8) . . . . ?
C36A N31A C32A C45A -175.5(5) . . . . ?
N41A N42A C43A C44A -0.7(6) . . . . ?
N41A N42A C46A C61A -83.8(5) . . . . ?
N42A N41A C45A C32A 175.9(4) . . . . ?
N42A N41A C45A C44A 1.0(5) . . . . ?
N42A C43A C44A C45A 1.2(6) . . . . ?
N42A C46A C61A C55A 175.8(4) . . . . ?
N42A C46A C61A C62A -4.4(6) . . . . ?
C43A N42A C46A C61A 87.4(6) . . . . ?
C43A C44A C45A C32A -175.4(5) . . . . ?
C43A C44A C45A N41A -1.4(6) . . . . ?
C45A C32A C33A C34A 175.8(5) . . . . ?
C45A N41A N42A C43A -0.2(5) . . . . ?
C45A N41A N42A C46A 172.2(4) . . . . ?
C46A N42A C43A C44A -172.9(5) . . . . ?
C46A C61A C62A C63A 177.2(4) . . . . ?
C51A C26A N82A N81A 68(3) . . . . ?
C51A C26A N82A C83A -89(3) . . . . ?
C51A C52A C53A C54A 2.4(8) . . . . ?
C51A C56A C64A C63A 177.3(4) . . . . ?
C52A C51A C56A C55A 0.8(6) . . . . ?
C52A C51A C56A C64A -179.6(4) . . . . ?
C52A C53A C54A C55A -1.3(7) . . . . ?
C53A C54A C55A C56A -0.1(6) . . . . ?
C53A C54A C55A C61A -179.1(4) . . . . ?
C54A C55A C56A C51A 0.3(6) . . . . ?
C54A C55A C56A C64A -179.3(4) . . . . ?
C54A C55A C61A C46A 2.0(6) . . . . ?
C54A C55A C61A C62A -177.7(4) . . . . ?
C55A C56A C64A C63A -3.2(6) . . . . ?
C55A C61A C62A C63A -3.0(6) . . . . ?
C56A C51A C52A C53A -2.1(7) . . . . ?
C56A C55A C61A C46A -177.0(4) . . . . ?
C56A C55A C61A C62A 3.3(6) . . . . ?
C61A C55A C56A C51A 179.3(4) . . . . ?
C61A C55A C56A C64A -0.3(6) . . . . ?
C61A C62A C63A C64A -0.4(7) . . . . ?
C62A C63A C64A C56A 3.5(7) . . . . ?
N71A C72A C73A C74A -1(2) . . . . ?
N71A C72A C85A N81A -11(2) . . . . ?
N71A C72A C85A C84A 172(2) . . . . ?
C72A N71A C76A C75A -2(2) . . . . ?
C72A C73A C74A C75A -3(2) . . . . ?
C73A C72A C85A N81A 169.2(15) . . . . ?
C73A C72A C85A C84A -8(3) . . . . ?
C73A C74A C75A C76A 5(2) . . . . ?
C74A C75A C76A N71A -2(2) . . . . ?
C76A N71A C72A C73A 4(2) . . . . ?
C76A N71A C72A C85A -176.2(14) . . . . ?
N81A N82A C83A C84A -6(4) . . . . ?
N82A C26A C51A C52A 6.7(12) . . . . ?
N82A C26A C51A C56A -171.4(10) . . . . ?
N82A N81A C85A C72A -174.5(18) . . . . ?
N82A N81A C85A C84A 3(3) . . . . ?
N82A C83A C84A C85A 7(4) . . . . ?
C83A C84A C85A C72A 171(2) . . . . ?
C83A C84A C85A N81A -7(3) . . . . ?
C85A C72A C73A C74A 179.1(14) . . . . ?
C85A N81A N82A C26A -157(2) . . . . ?
C85A N81A N82A C83A 2(3) . . . . ?
N11B C12B C13B C14B 0.6(9) . . . . ?
N11B C12B C25B N21B 1.7(6) . . . . ?
N11B C12B C25B C24B -172.6(5) . . . . ?
C12B N11B C16B C15B -1.3(9) . . . . ?
C12B C13B C14B C15B -1.9(11) . . . . ?
C13B C12B C25B N21B 179.0(5) . . . . ?
C13B C12B C25B C24B 4.7(8) . . . . ?
C13B C14B C15B C16B 1.6(13) . . . . ?
C14B C15B C16B N11B 0.0(12) . . . . ?
C16B N11B C12B C13B 1.0(7) . . . . ?
C16B N11B C12B C25B 178.4(5) . . . . ?
N21B N22B C23B C24B 2.5(6) . . . . ?
N21B N22B C26B C51B 84.5(5) . . . . ?
N22B N21B C25B C12B -173.4(4) . . . . ?
N22B N21B C25B C24B 2.0(5) . . . . ?
N22B C23B C24B C25B -1.2(6) . . . . ?
N22B C26B C51B C52B 2.8(5) . . . . ?
N22B C26B C51B C56B -177.6(3) . . . . ?
C23B N22B C26B C51B -89.1(5) . . . . ?
C23B C24B C25B C12B 174.0(5) . . . . ?
C23B C24B C25B N21B -0.5(5) . . . . ?
C25B C12B C13B C14B -176.6(6) . . . . ?
C25B N21B N22B C23B -2.7(5) . . . . ?
C25B N21B N22B C26B -177.1(4) . . . . ?
C26B N22B C23B C24B 176.7(4) . . . . ?
C26B C51B C52B C53B -177.4(4) . . . . ?
C26B C51B C56B C55B 179.9(3) . . . . ?
C26B C51B C56B C64B -2.3(6) . . . . ?
N31B C32B C33B C34B -0.5(8) . . . . ?
N31B C32B C45B N41B 4.1(6) . . . . ?
N31B C32B C45B C44B -179.4(4) . . . . ?
C32B N31B C36B C35B -4.8(8) . . . . ?
C32B C33B C34B C35B -1.7(9) . . . . ?
C33B C32B C45B N41B -175.4(4) . . . . ?
C33B C32B C45B C44B 1.1(8) . . . . ?
C33B C34B C35B C36B 0.7(10) . . . . ?
C34B C35B C36B N31B 2.6(9) . . . . ?
C36B N31B C32B C33B 3.7(7) . . . . ?
C36B N31B C32B C45B -175.8(4) . . . . ?
N41B N42B C43B C44B -0.2(5) . . . . ?
N41B N42B C46B C61B -90.0(4) . . . . ?
N42B N41B C45B C32B 177.3(3) . . . . ?
N42B N41B C45B C44B 0.1(4) . . . . ?
N42B C43B C44B C45B 0.2(5) . . . . ?
N42B C46B C61B C55B 169.6(3) . . . . ?
N42B C46B C61B C62B -9.1(5) . . . . ?
C43B N42B C46B C61B 91.8(5) . . . . ?
C43B C44B C45B C32B -176.9(4) . . . . ?
C43B C44B C45B N41B -0.2(5) . . . . ?
C45B C32B C33B C34B 179.0(5) . . . . ?
C45B N41B N42B C43B 0.1(4) . . . . ?
C45B N41B N42B C46B -178.3(3) . . . . ?
C46B N42B C43B C44B 178.1(4) . . . . ?
C46B C61B C62B C63B 178.3(4) . . . . ?
C51B C52B C53B C54B -2.2(6) . . . . ?
C51B C56B C64B C63B -177.4(4) . . . . ?
C52B C51B C56B C55B -0.4(6) . . . . ?
C52B C51B C56B C64B 177.4(4) . . . . ?
C52B C53B C54B C55B -1.1(6) . . . . ?
C53B C54B C55B C56B 3.5(6) . . . . ?
C53B C54B C55B C61B -175.3(4) . . . . ?
C54B C55B C56B C51B -2.7(5) . . . . ?
C54B C55B C56B C64B 179.4(3) . . . . ?
C54B C55B C61B C46B 1.8(5) . . . . ?
C54B C55B C61B C62B -179.5(4) . . . . ?
C55B C56B C64B C63B 0.5(6) . . . . ?
C55B C61B C62B C63B -0.3(6) . . . . ?
C56B C51B C52B C53B 2.9(6) . . . . ?
C56B C55B C61B C46B -177.0(3) . . . . ?
C56B C55B C61B C62B 1.7(6) . . . . ?
C61B C55B C56B C51B 176.1(3) . . . . ?
C61B C55B C56B C64B -1.8(5) . . . . ?
C61B C62B C63B C64B -1.1(6) . . . . ?
C62B C63B C64B C56B 1.0(6) . . . . ?
N11C C12C C13C C14C -0.8(7) . . . . ?
N11C C12C C25C N21C 1.1(5) . . . . ?
N11C C12C C25C C24C 178.8(4) . . . . ?
C12C N11C C16C C15C -2.8(7) . . . . ?
C12C C13C C14C C15C 0.0(9) . . . . ?
C13C C12C C25C N21C 178.4(4) . . . . ?
C13C C12C C25C C24C -3.9(7) . . . . ?
C13C C14C C15C C16C -0.6(10) . . . . ?
C14C C15C C16C N11C 2.1(9) . . . . ?
C16C N11C C12C C13C 2.2(6) . . . . ?
C16C N11C C12C C25C 179.4(4) . . . . ?
N21C N22C C23C C24C -1.3(4) . . . . ?
N21C N22C C26C C51C -83.9(4) . . . . ?
N22C N21C C25C C12C 177.9(3) . . . . ?
N22C N21C C25C C24C -0.2(4) . . . . ?
N22C C23C C24C C25C 1.1(4) . . . . ?
N22C C26C C51C C52C -10.1(5) . . . . ?
N22C C26C C51C C56C 169.5(3) . . . . ?
C23C N22C C26C C51C 88.5(5) . . . . ?
C23C C24C C25C C12C -178.4(4) . . . . ?
C23C C24C C25C N21C -0.6(5) . . . . ?
C25C C12C C13C C14C -177.9(5) . . . . ?
C25C N21C N22C C23C 0.9(4) . . . . ?
C25C N21C N22C C26C 174.2(3) . . . . ?
C26C N22C C23C C24C -174.3(4) . . . . ?
C26C C51C C52C C53C -180.0(4) . . . . ?
C26C C51C C56C C55C -177.2(4) . . . . ?
C26C C51C C56C C64C -0.1(6) . . . . ?
N31C C32C C33C C34C 0.9(6) 2_676 . . . ?
N31C C32C C45C N41C 8.4(6) 2_676 . . 2_676 ?
N31C C32C C45C C44C -167.5(5) 2_676 . . . ?
C32C C33C C34C C35C 1.2(6) . . . . ?
C33C C32C C45C N41C -172.0(4) . . . 2_676 ?
C33C C32C C45C C44C 12.0(7) . . . . ?
C33C C34C C35C C36C -2.4(7) . . . . ?
C34C C35C C36C N31C 1.7(7) . . . 2_676 ?
N41C N42C C43C C44C 0.1(6) 2_676 . . . ?
N41C N42C C46C C61C 81.3(6) 2_676 . . . ?
N42C C43C C44C C45C 0.8(6) . . . . ?
N42C C46C C61C C55C 175.8(4) . . . . ?
N42C C46C C61C C62C -2.0(8) . . . . ?
C43C N42C C46C C61C -88.0(6) . . . . ?
C43C C44C C45C C32C 174.7(5) . . . . ?
C43C C44C C45C N41C -1.5(6) . . . 2_676 ?
C45C C32C C33C C34C -178.6(4) . . . . ?
C46C N42C C43C C44C 170.7(4) . . . . ?
C46C C61C C62C C63C 178.9(5) . . . . ?
C51C C52C C53C C54C -2.7(7) . . . . ?
C51C C56C C64C C63C -172.7(4) . . . . ?
C52C C51C C56C C55C 2.3(6) . . . . ?
C52C C51C C56C C64C 179.5(4) . . . . ?
C52C C53C C54C C55C 2.0(7) . . . . ?
C53C C54C C55C C56C 0.9(7) . . . . ?
C53C C54C C55C C61C -177.8(4) . . . . ?
C54C C55C C56C C51C -3.0(6) . . . . ?
C54C C55C C56C C64C 179.8(4) . . . . ?
C54C C55C C61C C46C -0.4(7) . . . . ?
C54C C55C C61C C62C 177.5(5) . . . . ?
C55C C56C C64C C63C 4.4(6) . . . . ?
C55C C61C C62C C63C 1.0(8) . . . . ?
C56C C51C C52C C53C 0.5(6) . . . . ?
C56C C55C C61C C46C -179.1(4) . . . . ?
C56C C55C C61C C62C -1.2(7) . . . . ?
C61C C55C C56C C51C 175.7(4) . . . . ?
C61C C55C C56C C64C -1.4(6) . . . . ?
C61C C62C C63C C64C 1.9(8) . . . . ?
C62C C63C C64C C56C -4.6(7) . . . . ?
N11D C12D C13D C14D 0.2(6) . . . . ?
N11D C12D C25D N21D 0.0(5) . . . . ?
N11D C12D C25D C24D -178.8(4) . . . . ?
C12D N11D C16D C15D -1.3(7) . . . . ?
C12D C13D C14D C15D -1.8(7) . . . . ?
C13D C12D C25D N21D 177.1(4) . . . . ?
C13D C12D C25D C24D -1.6(7) . . . . ?
C13D C14D C15D C16D 1.8(7) . . . . ?
C14D C15D C16D N11D -0.3(7) . . . . ?
C16D N11D C12D C13D 1.3(6) . . . . ?
C16D N11D C12D C25D 178.4(4) . . . . ?
N21D N22D C23D C24D -0.3(5) . . . . ?
N21D N22D C26D C51D -85.5(4) . . . . ?
N22D N21D C25D C12D 179.8(3) . . . . ?
N22D N21D C25D C24D -1.3(4) . . . . ?
N22D C23D C24D C25D -0.4(5) . . . . ?
N22D C26D C51D C52D -8.7(6) . . . . ?
N22D C26D C51D C56D 171.6(3) . . . . ?
C23D N22D C26D C51D 88.2(5) . . . . ?
C23D C24D C25D C12D 179.8(4) . . . . ?
C23D C24D C25D N21D 1.1(5) . . . . ?
C25D C12D C13D C14D -176.7(4) . . . . ?
C25D N21D N22D C23D 1.0(4) . . . . ?
C25D N21D N22D C26D 175.5(3) . . . . ?
C26D N22D C23D C24D -174.5(4) . . . . ?
C26D C51D C52D C53D -179.0(4) . . . . ?
C26D C51D C56D C55D 179.8(4) . . . . ?
C26D C51D C56D C64D -1.8(6) . . . . ?
N31D C32D C33D C34D -0.3(8) . . . . ?
N31D C32D C45D N41D 13.4(6) . . . . ?
N31D C32D C45D C44D -162.9(5) . . . . ?
C32D N31D C36D C35D -1.3(6) . . . . ?
C32D C33D C34D C35D 0.7(8) . . . . ?
C33D C32D C45D N41D -168.7(5) . . . . ?
C33D C32D C45D C44D 15.0(9) . . . . ?
C33D C34D C35D C36D -1.4(8) . . . . ?
C34D C35D C36D N31D 1.7(7) . . . . ?
C36D N31D C32D C33D 0.6(7) . . . . ?
C36D N31D C32D C45D 178.5(4) . . . . ?
N41D N42D C43D C44D 4.8(7) . . . . ?
N41D N42D C46D C61D 79.9(5) . . . . ?
N42D N41D C45D C32D -177.1(4) . . . . ?
N42D N41D C45D C44D -0.1(5) . . . . ?
N42D C43D C44D C45D -4.5(7) . . . . ?
N42D C46D C61D C55D -179.4(4) . . . . ?
N42D C46D C61D C62D 3.1(6) . . . . ?
C43D N42D C46D C61D -87.7(6) . . . . ?
C43D C44D C45D C32D 179.5(5) . . . . ?
C43D C44D C45D N41D 2.9(7) . . . . ?
C45D C32D C33D C34D -178.0(5) . . . . ?
C45D N41D N42D C43D -2.8(5) . . . . ?
C45D N41D N42D C46D -172.1(4) . . . . ?
C46D N42D C43D C44D 173.5(5) . . . . ?
C46D C61D C62D C63D -179.2(4) . . . . ?
C51D C52D C53D C54D 0.1(7) . . . . ?
C51D C56D C64D C63D -174.6(4) . . . . ?
C52D C51D C56D C55D 0.1(6) . . . . ?
C52D C51D C56D C64D 178.4(4) . . . . ?
C52D C53D C54D C55D -1.6(7) . . . . ?
C53D C54D C55D C56D 2.3(6) . . . . ?
C53D C54D C55D C61D -177.2(4) . . . . ?
C54D C55D C56D C51D -1.6(6) . . . . ?
C54D C55D C56D C64D -179.9(4) . . . . ?
C54D C55D C61D C46D -1.1(6) . . . . ?
C54D C55D C61D C62D 176.4(4) . . . . ?
C55D C56D C64D C63D 3.8(6) . . . . ?
C55D C61D C62D C63D 3.3(7) . . . . ?
C56D C51D C52D C53D 0.7(6) . . . . ?
C56D C55D C61D C46D 179.4(4) . . . . ?
C56D C55D C61D C62D -3.1(6) . . . . ?
C61D C55D C56D C51D 178.0(4) . . . . ?
C61D C55D C56D C64D -0.4(6) . . . . ?
C61D C62D C63D C64D 0.0(8) . . . . ?
C62D C63D C64D C56D -3.6(7) . . . . ?
N11E C12E C13E C14E 2.0(8) . . . . ?
N11E C12E C25E N21E 2.7(6) . . . . ?
N11E C12E C25E C24E -174.8(5) . . . . ?
C12E N11E C16E C15E 2.6(7) . . . . ?
C12E C13E C14E C15E -1.5(9) . . . . ?
C13E C12E C25E N21E -175.9(4) . . . . ?
C13E C12E C25E C24E 6.6(8) . . . . ?
C13E C14E C15E C16E 1.5(9) . . . . ?
C14E C15E C16E N11E -2.2(9) . . . . ?
C16E N11E C12E C13E -2.5(6) . . . . ?
C16E N11E C12E C25E 178.9(4) . . . . ?
N21E N22E C23E C24E 2.4(6) . . . . ?
N21E N22E C26E C51E 83.0(5) . . . . ?
N22E N21E C25E C12E -178.4(4) . . . . ?
N22E N21E C25E C24E -0.4(5) . . . . ?
N22E C23E C24E C25E -2.5(6) . . . . ?
N22E C26E C51E C52E 6.2(6) . . . . ?
N22E C26E C51E C56E -172.7(4) . . . . ?
C23E N22E C26E C51E -88.1(5) . . . . ?
C23E C24E C25E C12E 179.5(5) . . . . ?
C23E C24E C25E N21E 1.9(6) . . . . ?
C25E C12E C13E C14E -179.5(5) . . . . ?
C25E N21E N22E C23E -1.2(5) . . . . ?
C25E N21E N22E C26E -173.6(4) . . . . ?
C26E N22E C23E C24E 174.2(4) . . . . ?
C26E C51E C52E C53E -179.4(4) . . . . ?
C26E C51E C56E C55E 179.8(4) . . . . ?
C26E C51E C56E C64E -1.0(6) . . . . ?
N31E C32E C33E C34E -0.7(6) 2_676 . . . ?
N31E C32E C45E N41E -1.3(5) 2_676 . . 2_676 ?
N31E C32E C45E C44E 176.2(4) 2_676 . . . ?
C32E C33E C34E C35E -2.0(8) . . . . ?
C33E C32E C45E N41E -179.7(4) . . . 2_676 ?
C33E C32E C45E C44E -2.2(6) . . . . ?
C33E C34E C35E C36E 2.9(9) . . . . ?
C34E C35E C36E N31E -1.2(9) . . . 2_676 ?
N41E N42E C43E C44E -1.1(5) 2_676 . . . ?
N41E N42E C46E C61E -84.2(4) 2_676 . . . ?
N42E C43E C44E C45E 0.1(5) . . . . ?
N42E C46E C61E C55E 177.9(4) . . . . ?
N42E C46E C61E C62E -2.3(6) . . . . ?
C43E N42E C46E C61E 85.3(5) . . . . ?
C43E C44E C45E C32E -176.6(4) . . . . ?
C43E C44E C45E N41E 1.0(5) . . . 2_676 ?
C45E C32E C33E C34E 177.6(4) . . . . ?
C46E N42E C43E C44E -171.6(4) . . . . ?
C46E C61E C62E C63E 177.9(4) . . . . ?
C51E C52E C53E C54E -0.4(7) . . . . ?
C51E C56E C64E C63E 178.0(4) . . . . ?
C52E C51E C56E C55E 0.9(6) . . . . ?
C52E C51E C56E C64E -179.9(4) . . . . ?
C52E C53E C54E C55E 1.0(7) . . . . ?
C53E C54E C55E C56E -0.6(7) . . . . ?
C53E C54E C55E C61E 179.4(4) . . . . ?
C54E C55E C56E C51E -0.3(6) . . . . ?
C54E C55E C56E C64E -179.6(4) . . . . ?
C54E C55E C61E C46E 1.9(6) . . . . ?
C54E C55E C61E C62E -178.0(4) . . . . ?
C55E C56E C64E C63E -2.8(6) . . . . ?
C55E C61E C62E C63E -2.2(6) . . . . ?
C56E C51E C52E C53E -0.5(7) . . . . ?
C56E C55E C61E C46E -178.1(4) . . . . ?
C56E C55E C61E C62E 2.1(6) . . . . ?
C61E C55E C56E C51E 179.6(4) . . . . ?
C61E C55E C56E C64E 0.4(6) . . . . ?
C61E C62E C63E C64E -0.1(7) . . . . ?
C62E C63E C64E C56E 2.7(7) . . . . ?
N11F C12F C13F C14F -0.1(7) . . . . ?
N11F C12F C25F N21F -0.8(6) . . . . ?
N11F C12F C25F C24F -178.8(4) . . . . ?
C12F N11F C16F C15F -1.1(7) . . . . ?
C12F C13F C14F C15F 1.6(8) . . . . ?
C13F C12F C25F N21F 176.0(4) . . . . ?
C13F C12F C25F C24F -2.0(7) . . . . ?
C13F C14F C15F C16F -2.7(8) . . . . ?
C14F C15F C16F N11F 2.5(7) . . . . ?
C16F N11F C12F C13F -0.1(6) . . . . ?
C16F N11F C12F C25F 176.8(4) . . . . ?
N21F N22F C23F C24F -1.3(6) . . . . ?
N21F N22F C26F C51F 87.2(5) . . . . ?
N22F N21F C25F C12F -176.9(4) . . . . ?
N22F N21F C25F C24F 1.4(5) . . . . ?
N22F C23F C24F C25F 2.0(6) . . . . ?
N22F C26F C51F C52F 2.7(7) . . . . ?
N22F C26F C51F C56F -179.7(4) . . . . ?
C23F N22F C26F C51F -85.9(6) . . . . ?
C23F C24F C25F C12F 175.9(5) . . . . ?
C23F C24F C25F N21F -2.1(6) . . . . ?
C25F C12F C13F C14F -176.7(4) . . . . ?
C25F N21F N22F C23F 0.0(5) . . . . ?
C25F N21F N22F C26F -174.2(4) . . . . ?
C26F N22F C23F C24F 172.6(5) . . . . ?
C26F C51F C52F C53F -178.6(5) . . . . ?
C26F C51F C56F C55F 178.3(4) . . . . ?
C26F C51F C56F C64F 1.0(8) . . . . ?
N31F C32F C33F C34F 2.5(8) . . . . ?
N31F C32F C45F N41F 0.3(7) . . . . ?
N31F C32F C45F C44F -179.7(5) . . . . ?
C32F N31F C36F C35F 1.0(8) . . . . ?
C32F C33F C34F C35F -3.1(10) . . . . ?
C33F C32F C45F N41F 179.0(5) . . . . ?
C33F C32F C45F C44F -1.0(9) . . . . ?
C33F C34F C35F C36F 2.7(10) . . . . ?
C34F C35F C36F N31F -1.6(9) . . . . ?
C36F N31F C32F C33F -1.4(7) . . . . ?
C36F N31F C32F C45F 177.4(4) . . . . ?
N41F N42F C43F C44F -0.2(7) . . . . ?
N41F N42F C46F C61F -80.7(6) . . . . ?
N42F N41F C45F C32F -178.9(4) . . . . ?
N42F N41F C45F C44F 1.1(6) . . . . ?
N42F C43F C44F C45F 0.8(7) . . . . ?
N42F C46F C61F C55F 174.4(4) . . . . ?
N42F C46F C61F C62F -4.4(8) . . . . ?
C43F N42F C46F C61F 101.7(7) . . . . ?
C43F C44F C45F C32F 178.8(5) . . . . ?
C43F C44F C45F N41F -1.2(7) . . . . ?
C45F C32F C33F C34F -176.2(5) . . . . ?
C45F N41F N42F C43F -0.5(6) . . . . ?
C45F N41F N42F C46F -178.4(5) . . . . ?
C46F N42F C43F C44F 177.6(5) . . . . ?
C46F C61F C62F C63F -179.8(5) . . . . ?
C51F C52F C53F C54F -1.8(8) . . . . ?
C51F C56F C64F C63F 177.7(5) . . . . ?
C52F C51F C56F C55F -4.2(7) . . . . ?
C52F C51F C56F C64F 178.6(5) . . . . ?
C52F C53F C54F C55F 0.1(8) . . . . ?
C53F C54F C55F C56F -0.5(8) . . . . ?
C53F C54F C55F C61F -179.2(5) . . . . ?
C54F C55F C56F C51F 2.5(7) . . . . ?
C54F C55F C56F C64F 179.9(5) . . . . ?
C54F C55F C61F C46F 0.3(8) . . . . ?
C54F C55F C61F C62F 179.1(5) . . . . ?
C55F C56F C64F C63F 0.4(8) . . . . ?
C55F C61F C62F C63F 1.4(8) . . . . ?
C56F C51F C52F C53F 3.9(8) . . . . ?
C56F C55F C61F C46F -178.5(5) . . . . ?
C56F C55F C61F C62F 0.4(8) . . . . ?
C61F C55F C56F C51F -178.8(5) . . . . ?
C61F C55F C56F C64F -1.3(7) . . . . ?
C61F C62F C63F C64F -2.4(9) . . . . ?
C62F C63F C64F C56F 1.4(9) . . . . ?

loop_
_smtbx_masks_void_nr
_smtbx_masks_void_average_x
_smtbx_masks_void_average_y
_smtbx_masks_void_average_z
_smtbx_masks_void_volume
_smtbx_masks_void_count_electrons
_smtbx_masks_void_content
1 0.000 -0.500 0.500 2323.2 590.6 '30 MeOH'
2 0.500 1.000 0.500 475.3 128.2 '3 BF4'
